data_4321147
loop_
_publ_author_name
'Achim M\"uller'
'Christian Beugholt'
'Hartmut B\"ogge'
'Marc Schmidtmann'

_publ_contact_author_address
;     Fakult\"at f. Chemie
      Universit\"at Bielefeld
      33501 Bielefeld
      Germany
;
_publ_contact_author_email a.mueller@uni-bielefeld.de
_publ_contact_author_fax '49 521 106 6003'
_publ_contact_author_name 'Prof. Dr. A. M\"uller'
_publ_contact_author_phone '49 521 106 6153'
_publ_section_title
;
 Influencing the Size of Giant Rings by Manipulating Their Curvatures:
 Na6[Mo120O366(H2O)48H12{Pr(H2O)5}6].(~200H2O) with Open Shell Metal
 Centers at the Cluster Surface
;
_journal_name_full 'Inorganic Chemistry'
_journal_page_first 3112
_journal_page_last 3113
_journal_paper_doi 10.1021/ic000168l
_journal_volume 39
_journal_year 2000
_chemical_formula_sum 'H668 M Na6 O814 P R6'
_chemical_formula_weight 24273.54
_chemical_name_systematic
; 
 ? 
;
_space_group_IT_number 14
_symmetry_cell_setting monoclinic
_symmetry_space_group_name_Hall '-P 2ybc'
_symmetry_space_group_name_H-M 'P 1 21/c 1'
_atom_sites_solution_primary direct
_atom_sites_solution_secondary difmap
_audit_creation_method SHELXL-97
_cell_angle_alpha 90.00
_cell_angle_beta 99.9370(10)
_cell_angle_gamma 90.00
_cell_formula_units_Z 4
_cell_length_a 27.7201(10)
_cell_length_b 38.5569(14)
_cell_length_c 65.349(2)
_cell_measurement_reflns_used 7999
_cell_measurement_temperature 163(2)
_cell_measurement_theta_max 25.00
_cell_measurement_theta_min 1.52
_cell_volume 68797(4)
_computing_cell_refinement 'Bruker AXS SAINT'
_computing_data_collection 'Bruker AXS SMART'
_computing_data_reduction 'Bruker AXS SAINT'
_computing_molecular_graphics 'Crystal Impact: DIAMOND; Bruker AXS:SHELXTL'
_computing_publication_material 'SHELXL-97 (Sheldrick, 1997)'
_computing_structure_refinement 'SHELXL-97 (Sheldrick, 1997)'
_computing_structure_solution 'SHELXS-97 (Sheldrick, 1997)'
_diffrn_ambient_temperature 163(2)
_diffrn_measured_fraction_theta_full 0.983
_diffrn_measured_fraction_theta_max 0.983
_diffrn_measurement_device_type 'Bruker AXS SMART'
_diffrn_measurement_method omega-scan
_diffrn_radiation_monochromator graphite
_diffrn_radiation_source 'fine-focus sealed tube'
_diffrn_radiation_type MoK\a
_diffrn_radiation_wavelength 0.71073
_diffrn_reflns_av_R_equivalents 0.1338
_diffrn_reflns_av_sigmaI/netI 0.1713
_diffrn_reflns_limit_h_max 32
_diffrn_reflns_limit_h_min -28
_diffrn_reflns_limit_k_max 45
_diffrn_reflns_limit_k_min -45
_diffrn_reflns_limit_l_max 77
_diffrn_reflns_limit_l_min -77
_diffrn_reflns_number 352528
_diffrn_reflns_theta_full 25.00
_diffrn_reflns_theta_max 25.00
_diffrn_reflns_theta_min 1.52
_diffrn_standards_decay_% 0
_exptl_absorpt_coefficient_mu 2.65
_exptl_absorpt_correction_T_max 0.4912
_exptl_absorpt_correction_T_min 0.4130
_exptl_absorpt_correction_type multi-scan
_exptl_crystal_colour blue
_exptl_crystal_density_diffrn 2.344
_exptl_crystal_density_method 'not measured'
_exptl_crystal_F_000 46720.0
_exptl_crystal_size_max 0.20
_exptl_crystal_size_mid 0.16
_exptl_crystal_size_min 0.06
_refine_diff_density_max 3.145
_refine_diff_density_min -2.531
_refine_diff_density_rms 0.304
_refine_ls_extinction_method none
_refine_ls_goodness_of_fit_ref 1.082
_refine_ls_matrix_type fullcycle
_refine_ls_number_parameters 5749
_refine_ls_number_reflns 120947
_refine_ls_number_restraints 36
_refine_ls_restrained_S_all 1.081
_refine_ls_R_factor_all 0.1940
_refine_ls_R_factor_gt 0.0884
_refine_ls_shift/su_max 0.001
_refine_ls_shift/su_mean 0.000
_refine_ls_structure_factor_coef Fsqd
_refine_ls_weighting_details 'w=1/[\s^2^(Fo^2^)+(0.0850P)^2^+2680.0000P] where P=(Fo^2^+2Fc^2^)/3'
_refine_ls_weighting_scheme calc
_refine_ls_wR_factor_gt 0.1963
_refine_ls_wR_factor_ref 0.2609
_reflns_number_gt 61253
_reflns_number_total 120947
_reflns_threshold_expression >2sigma(I)
_cod_data_source_file ic000168l.cif
_cod_data_source_block gitta2
_cod_depositor_comments
;
The following automatic conversions were performed:

'_refine_ls_weighting_scheme' value 'calc
w=1/[\s^2^(Fo^2^)+(0.0850P)^2^+2680.0000P] where P=(Fo^2^+2Fc^2^)/3'
was changed to 'calc'. New tag '_refine_ls_weighting_details' was
created. The value of the new tag was set to
'w=1/[\s^2^(Fo^2^)+(0.0850P)^2^+2680.0000P] where
P=(Fo^2^+2Fc^2^)/3'.

Automatic conversion script
Id: cif_fix_values 3143 2015-03-26 13:38:13Z robertas 
;
_cod_original_formula_sum 'H668 PR6 MO120 Na6 O694 '
_cod_database_code 4321147

loop_
_symmetry_equiv_pos_as_xyz
'x, y, z'
'-x, y+1/2, -z+1/2'
'-x, -y, -z'
'x, -y-1/2, z-1/2'

loop_
_atom_site_label
_atom_site_type_symbol
_atom_site_fract_x
_atom_site_fract_y
_atom_site_fract_z
_atom_site_U_iso_or_equiv
_atom_site_adp_type
_atom_site_occupancy
_atom_site_calc_flag
_atom_site_refinement_flags
_atom_site_disorder_assembly
_atom_site_disorder_group
M1 Mo -0.18808(8) 0.83061(5) 0.45137(3) 0.0290(5) Uani 1 d . . .
M2 Mo -0.30977(8) 0.83480(5) 0.44283(3) 0.0297(5) Uani 1 d . . .
M3 Mo -0.12727(9) 0.76564(6) 0.49334(3) 0.0416(6) Uani 1 d . . .
M4 Mo -0.37768(9) 0.77934(5) 0.47361(3) 0.0362(5) Uani 1 d . . .
M5A Mo -0.03246(19) 0.72383(12) 0.53701(7) 0.0314(11) Uiso 0.50 d P . .
M5B Mo -0.0539(3) 0.72360(17) 0.54144(10) 0.0673(18) Uiso 0.50 d P . .
M6 Mo -0.18996(8) 0.73619(5) 0.44221(3) 0.0268(5) Uani 1 d . . .
M7 Mo -0.31225(8) 0.74190(5) 0.43037(3) 0.0273(5) Uani 1 d . . .
M8 Mo -0.25412(8) 0.69260(6) 0.47358(3) 0.0342(5) Uani 1 d . . .
M9 Mo -0.37879(8) 0.69711(5) 0.45808(3) 0.0271(5) Uani 1 d . . .
M10A Mo -0.44566(12) 0.70540(7) 0.49606(5) 0.0233(7) Uiso 0.70 d P . .
M10B Mo -0.4230(3) 0.7077(2) 0.50161(13) 0.037(2) Uiso 0.30 d P . .
M11 Mo -0.20154(7) 0.63944(5) 0.44304(3) 0.0235(4) Uani 1 d . . .
M12 Mo -0.32360(7) 0.64213(5) 0.43205(3) 0.0223(4) Uani 1 d . . .
M13 Mo -0.14529(8) 0.60240(5) 0.49286(3) 0.0299(5) Uani 1 d . . .
M14 Mo -0.38411(8) 0.61929(5) 0.47950(3) 0.0287(5) Uani 1 d . . .
M15 Mo -0.04497(12) 0.63201(7) 0.53730(5) 0.0716(10) Uani 1 d . . .
M16 Mo -0.45363(9) 0.62350(5) 0.52535(3) 0.0379(6) Uani 1 d . . .
M17 Mo -0.21774(7) 0.54517(5) 0.44949(3) 0.0216(4) Uani 1 d . . .
M18 Mo -0.33896(7) 0.55175(5) 0.44827(3) 0.0214(4) Uani 1 d . . .
M19 Mo -0.15098(7) 0.51642(5) 0.49225(3) 0.0237(4) Uani 1 d . . .
M20 Mo -0.27399(7) 0.52875(6) 0.49396(3) 0.0291(5) Uani 1 d . . .
M21 Mo -0.07479(8) 0.53961(5) 0.53539(3) 0.0371(6) Uani 1 d . . .
M22 Mo -0.42449(8) 0.54395(5) 0.55225(3) 0.0322(5) Uani 1 d . . .
M23 Mo -0.22322(7) 0.45289(5) 0.47254(3) 0.0219(4) Uani 1 d . . .
M24 Mo -0.34473(7) 0.46260(5) 0.47137(3) 0.0212(4) Uani 1 d . . .
M25 Mo -0.14650(8) 0.45472(5) 0.52819(3) 0.0286(5) Uani 1 d . . .
M26 Mo -0.39031(7) 0.47025(5) 0.52067(3) 0.0203(4) Uani 1 d . . .
M27 Mo -0.21924(7) 0.37875(5) 0.50846(3) 0.0218(4) Uani 1 d . . .
M28 Mo -0.34101(7) 0.38317(5) 0.50327(3) 0.0210(4) Uani 1 d . . .
M29 Mo -0.26535(7) 0.40046(5) 0.55079(3) 0.0228(4) Uani 1 d . . .
M30 Mo -0.38933(7) 0.39447(5) 0.54542(3) 0.0203(4) Uani 1 d . . .
M31 Mo -0.44031(7) 0.45442(5) 0.57221(3) 0.0259(5) Uani 1 d . . .
M32 Mo -0.20550(7) 0.32335(5) 0.55631(3) 0.0206(4) Uani 1 d . . .
M33 Mo -0.32712(7) 0.32108(5) 0.55358(3) 0.0211(4) Uani 1 d . . .
M34 Mo -0.13296(7) 0.38006(5) 0.59483(3) 0.0230(4) Uani 1 d . . .
M35A Mo -0.37658(10) 0.37347(6) 0.59586(4) 0.0229(6) Uiso 0.85 d P . .
M35B Mo -0.3964(5) 0.3644(3) 0.59269(19) 0.016(3) Uiso 0.15 d P . .
M36 Mo -0.05937(8) 0.42334(5) 0.64237(3) 0.0261(5) Uani 1 d . . .
M37 Mo -0.18643(7) 0.29392(5) 0.61080(3) 0.0204(4) Uani 1 d . . .
M38 Mo -0.30767(7) 0.29322(5) 0.60840(3) 0.0204(4) Uani 1 d . . .
M39 Mo -0.11994(7) 0.34836(5) 0.64314(3) 0.0179(4) Uani 1 d . . .
M40 Mo -0.24278(7) 0.35328(5) 0.63957(3) 0.0216(4) Uani 1 d . . .
M41A Mo -0.06619(11) 0.47595(6) 0.68969(4) 0.0225(6) Uiso 0.85 d P . .
M41B Mo -0.0435(6) 0.4728(3) 0.6923(2) 0.022(3) Uiso 0.15 d P . .
M42 Mo -0.11485(7) 0.38592(5) 0.68930(3) 0.0192(4) Uani 1 d . . .
M43 Mo -0.35697(8) 0.37200(5) 0.67585(3) 0.0321(5) Uani 1 d . . .
M44 Mo -0.17124(7) 0.29651(5) 0.67333(3) 0.0187(4) Uani 1 d . . .
M45 Mo -0.29190(7) 0.29292(5) 0.66658(3) 0.0196(4) Uani 1 d . . .
M46 Mo -0.16323(7) 0.33058(5) 0.72677(3) 0.0193(4) Uani 1 d . . .
M47 Mo -0.28473(7) 0.31876(5) 0.72128(3) 0.0209(4) Uani 1 d . . .
M48 Mo -0.22878(7) 0.40386(5) 0.73103(3) 0.0266(5) Uani 1 d . . .
M49 Mo -0.35258(7) 0.38698(5) 0.72622(3) 0.0229(4) Uani 1 d . . .
M50 Mo -0.42241(9) 0.44654(6) 0.69756(3) 0.0356(5) Uani 1 d . . .
M51A Mo -0.03811(15) 0.51676(9) 0.73954(5) 0.0164(8) Uiso 0.50 d P . .
M51B Mo -0.06564(17) 0.52169(11) 0.73574(6) 0.0270(9) Uiso 0.50 d P . .
M52 Mo -0.43242(10) 0.52836(6) 0.72661(4) 0.0493(7) Uani 1 d . . .
M53 Mo -0.11419(7) 0.46840(5) 0.77470(3) 0.0213(4) Uani 1 d . . .
M54 Mo -0.36087(9) 0.45585(6) 0.75582(3) 0.0378(6) Uani 1 d . . .
M55 Mo -0.16553(7) 0.38100(5) 0.77653(3) 0.0201(4) Uani 1 d . . .
M56 Mo -0.28688(7) 0.37177(5) 0.77184(3) 0.0204(4) Uani 1 d . . .
M57 Mo -0.17634(7) 0.43942(5) 0.82048(3) 0.0192(4) Uani 1 d . . .
M58 Mo -0.29914(7) 0.44181(5) 0.80943(3) 0.0209(4) Uani 1 d . . .
M59 Mo -0.11866(7) 0.51279(5) 0.81777(3) 0.0194(4) Uani 1 d . . .
M60 Mo -0.24310(7) 0.51659(5) 0.80173(3) 0.0274(5) Uani 1 d . . .
M61 Mo -0.05368(7) 0.55996(5) 0.78921(3) 0.0222(4) Uani 1 d . . .
M62A Mo -0.45809(12) 0.59854(7) 0.75749(4) 0.0438(8) Uani 0.85 d P . .
M62B Mo -0.4252(5) 0.6043(3) 0.75351(19) 0.017(3) Uiso 0.15 d P . .
M63 Mo -0.11910(7) 0.59605(5) 0.83154(3) 0.0212(4) Uani 1 d . . .
M64 Mo -0.36118(8) 0.59415(5) 0.80733(3) 0.0319(5) Uani 1 d . . .
M65 Mo -0.18445(7) 0.52088(5) 0.85495(3) 0.0215(4) Uani 1 d . . .
M66 Mo -0.30706(7) 0.52287(5) 0.84083(3) 0.0227(4) Uani 1 d . . .
M67 Mo -0.18350(7) 0.61005(5) 0.87530(3) 0.0213(4) Uani 1 d . . .
M68 Mo -0.30548(7) 0.60957(5) 0.86482(3) 0.0229(4) Uani 1 d . . .
M69 Mo -0.23692(7) 0.66550(5) 0.83835(3) 0.0241(4) Uani 1 d . . .
M70 Mo -0.36052(7) 0.66859(5) 0.83259(3) 0.0242(4) Uani 1 d . . .
M71 Mo -0.40818(11) 0.68052(6) 0.78238(4) 0.0553(8) Uani 1 d . . .
M72 Mo -0.17704(7) 0.70677(5) 0.88106(3) 0.0200(4) Uani 1 d . . .
M73 Mo -0.29863(7) 0.71268(5) 0.87165(3) 0.0228(4) Uani 1 d . . .
M74 Mo -0.10672(7) 0.72978(5) 0.84012(3) 0.0223(4) Uani 1 d . . .
M75 Mo -0.35143(8) 0.75085(5) 0.81794(3) 0.0308(5) Uani 1 d . . .
M76 Mo -0.03818(8) 0.77338(5) 0.80193(3) 0.0283(5) Uani 1 d . . .
M77 Mo -0.16557(7) 0.79990(5) 0.87026(3) 0.0195(4) Uani 1 d . . .
M78 Mo -0.28703(7) 0.80517(5) 0.85993(3) 0.0215(4) Uani 1 d . . .
M79 Mo -0.10195(7) 0.81571(4) 0.83309(3) 0.0170(4) Uani 1 d . . .
M80 Mo -0.22568(7) 0.81591(5) 0.81931(3) 0.0222(4) Uani 1 d . . .
M81 Mo -0.15886(7) 0.88924(5) 0.83859(3) 0.0186(4) Uani 1 d . . .
M82 Mo -0.28082(7) 0.88880(5) 0.83136(3) 0.0215(4) Uani 1 d . . .
M83 Mo -0.10314(7) 0.86400(5) 0.79072(3) 0.0198(4) Uani 1 d . . .
M84 Mo -0.35374(9) 0.86944(6) 0.78060(3) 0.0430(6) Uani 1 d . . .
M85 Mo -0.05370(8) 0.81554(5) 0.74989(3) 0.0318(5) Uani 1 d . . .
M86 Mo -0.15948(7) 0.94949(5) 0.79441(3) 0.0209(4) Uani 1 d . . .
M87 Mo -0.28149(7) 0.95563(5) 0.79085(3) 0.0231(4) Uani 1 d . . .
M88 Mo -0.41815(8) 0.86735(6) 0.72400(3) 0.0328(5) Uani 1 d . . .
M89 Mo -0.22523(7) 0.92194(5) 0.74918(3) 0.0287(5) Uani 1 d . . .
M90 Mo -0.34955(7) 0.93313(5) 0.74673(3) 0.0257(5) Uani 1 d . . .
M91 Mo -0.16774(7) 0.99623(5) 0.74286(3) 0.0225(4) Uani 1 d . . .
M92 Mo -0.28953(7) 1.00279(5) 0.73794(3) 0.0247(4) Uani 1 d . . .
M93A Mo -0.0380(2) 0.86332(12) 0.70520(7) 0.0280(11) Uani 0.50 d P . .
M93B Mo -0.06690(18) 0.85724(11) 0.70181(7) 0.0220(10) Uani 0.50 d P . .
M94 Mo -0.44667(13) 0.87436(8) 0.66729(4) 0.0723(10) Uani 1 d . . .
M95 Mo -0.11709(7) 0.94536(5) 0.70412(3) 0.0246(4) Uani 1 d . . .
M96 Mo -0.35762(9) 0.94102(6) 0.69583(3) 0.0391(6) Uani 1 d . . .
M97 Mo -0.06180(8) 0.91355(5) 0.65557(3) 0.0274(5) Uani 1 d . . .
M98 Mo -0.45179(15) 0.88027(9) 0.61336(4) 0.0896(12) Uani 1 d . . .
M99 Mo -0.12772(7) 0.98545(5) 0.65871(3) 0.0248(4) Uani 1 d . . .
M100 Mo -0.25153(8) 0.97120(5) 0.65339(3) 0.0338(5) Uani 1 d . . .
M101 Mo -0.18517(7) 1.03127(5) 0.68931(3) 0.0244(4) Uani 1 d . . .
M102 Mo -0.30697(8) 1.02377(5) 0.68188(3) 0.0281(5) Uani 1 d . . .
M103 Mo -0.19669(8) 1.04184(5) 0.62960(3) 0.0285(5) Uani 1 d . . .
M104 Mo -0.31916(8) 1.03283(5) 0.62384(3) 0.0301(5) Uani 1 d . . .
M105 Mo -0.13376(8) 0.96173(5) 0.60926(3) 0.0310(5) Uani 1 d . . .
M106 Mo -0.38084(9) 0.95654(6) 0.59770(3) 0.0381(6) Uani 1 d . . .
M107 Mo -0.43744(11) 0.88595(7) 0.55939(4) 0.0533(7) Uani 1 d . . .
M108 Mo -0.25822(8) 0.95177(5) 0.55891(3) 0.0340(5) Uani 1 d . . .
M109 Mo -0.38211(8) 0.95816(5) 0.54669(3) 0.0341(5) Uani 1 d . . .
M110 Mo -0.20020(8) 1.02627(5) 0.57386(3) 0.0309(5) Uani 1 d . . .
M111 Mo -0.32187(8) 1.02657(5) 0.56731(3) 0.0335(5) Uani 1 d . . .
M112 Mo -0.12813(9) 0.90586(6) 0.53773(3) 0.0358(5) Uani 1 d . . .
M113 Mo -0.38610(12) 0.89672(7) 0.51074(4) 0.0644(9) Uani 1 d . . .
M114 Mo -0.19660(8) 0.98586(5) 0.52230(3) 0.0328(5) Uani 1 d . . .
M115 Mo -0.31978(8) 0.98470(5) 0.51103(3) 0.0345(5) Uani 1 d . . .
M116 Mo -0.31227(8) 0.91879(5) 0.47094(3) 0.0334(5) Uani 1 d . . .
M117 Mo -0.18984(8) 0.92209(5) 0.48086(3) 0.0321(5) Uani 1 d . . .
M118 Mo -0.12782(8) 0.85164(5) 0.49768(3) 0.0304(5) Uani 1 d . . .
M119 Mo -0.25164(8) 0.84833(6) 0.49253(3) 0.0329(5) Uani 1 d . . .
M120 Mo -0.07050(11) 0.81719(7) 0.54229(4) 0.0554(8) Uani 1 d . . .
Pr1 Pr -0.44897(5) 0.43268(4) 0.63351(2) 0.0353(3) Uani 1 d . . .
Pr2 Pr -0.02396(5) 0.66440(3) 0.80980(2) 0.0254(3) Uani 1 d . . .
Pr3 Pr -0.04573(5) 0.46282(4) 0.58272(2) 0.0323(3) Uani 1 d . . .
Pr4 Pr -0.43484(6) 0.78228(4) 0.76217(2) 0.0397(4) Uani 1 d . . .
Pr5 Pr -0.05001(6) 0.87970(4) 0.59499(2) 0.0441(4) Uani 1 d . . .
Pr6 Pr -0.46922(7) 0.80856(4) 0.51399(3) 0.0513(4) Uani 1 d . . .
O1 O -0.1481(6) 0.8130(4) 0.4775(2) 0.029(4) Uani 1 d . . .
O2 O -0.2478(6) 0.8467(4) 0.4359(2) 0.033(4) Uani 1 d . . .
O3 O -0.2500(6) 0.8138(4) 0.4706(2) 0.028(4) Uani 1 d . . .
O4 O -0.1870(6) 0.8687(4) 0.4747(2) 0.029(4) Uani 1 d . . .
O5 O -0.1908(5) 0.7859(4) 0.4413(2) 0.027(4) Uani 1 d . . .
O6 O -0.1449(7) 0.8499(4) 0.4393(3) 0.043(5) Uani 1 d . . .
O7 O -0.3076(5) 0.7895(4) 0.4314(2) 0.029(4) Uani 1 d . . .
O8 O -0.2968(6) 0.8689(4) 0.4659(2) 0.028(4) Uani 1 d . . .
O9 O -0.3460(6) 0.8571(4) 0.4248(2) 0.037(4) Uani 1 d U . .
O10 O -0.3583(5) 0.8160(4) 0.4591(2) 0.028(4) Uani 1 d . . .
O11 O -0.0989(6) 0.8078(4) 0.5107(2) 0.033(4) Uani 1 d . . .
O12 O -0.1797(6) 0.7629(5) 0.5039(2) 0.045(5) Uani 1 d . . .
O13 O -0.0868(8) 0.7385(4) 0.5098(3) 0.060(6) Uani 1 d . . .
O14 O -0.1458(6) 0.7416(4) 0.4694(2) 0.032(4) Uani 1 d . . .
O15 O -0.0590(7) 0.7765(4) 0.4774(3) 0.047(5) Uani 1 d . . .
O16 O -0.3557(6) 0.7440(4) 0.4518(2) 0.029(4) Uani 1 d . . .
O17 O -0.4060(6) 0.7301(4) 0.4762(2) 0.029(4) Uani 1 d . . .
O18 O -0.4196(8) 0.7971(5) 0.4874(3) 0.063(6) Uani 1 d . . .
O19 O -0.3265(7) 0.7712(4) 0.4915(3) 0.045(5) Uani 1 d . . .
O20 O -0.4439(6) 0.7801(5) 0.4464(3) 0.052(5) Uani 1 d . . .
O21A O -0.0466(9) 0.6770(6) 0.5270(4) 0.006(5) Uiso 0.50 d P . .
O21B O -0.071(2) 0.6789(14) 0.5317(8) 0.092(17) Uiso 0.50 d P . .
O22 O -0.0542(9) 0.7727(5) 0.5451(3) 0.075(7) Uani 1 d . . .
O23 O -0.0922(5) 0.7248(4) 0.5458(2) 0.024(3) Uiso 1 d . . .
O24A O -0.0059(15) 0.7134(9) 0.5616(6) 0.049(10) Uiso 0.50 d P . .
O24B O -0.0375(15) 0.7123(10) 0.5656(6) 0.053(10) Uiso 0.50 d P . .
O25A O 0.0200(17) 0.8451(11) 0.6127(6) 0.054(12) Uiso 0.50 d P . .
O25B O -0.003(3) 0.8356(19) 0.6137(11) 0.13(3) Uiso 0.50 d P . .
O26 O -0.2062(5) 0.6884(4) 0.4523(2) 0.026(4) Uani 1 d . . .
O27 O -0.2519(6) 0.7335(4) 0.4233(2) 0.027(4) Uani 1 d . . .
O28 O -0.2515(6) 0.7389(4) 0.4627(2) 0.033(4) Uani 1 d . . .
O29 O -0.1507(6) 0.7254(4) 0.4270(2) 0.033(4) Uani 1 d . . .
O30 O -0.3190(6) 0.6923(4) 0.4420(2) 0.031(4) Uani 1 d . . .
O31 O -0.3514(6) 0.7350(4) 0.4083(2) 0.029(4) Uani 1 d . . .
O32 O -0.2611(5) 0.6443(4) 0.4635(2) 0.025(3) Uani 1 d . . .
O33 O -0.3107(6) 0.6961(4) 0.4823(2) 0.033(4) Uani 1 d . . .
O34 O -0.2140(6) 0.6905(4) 0.4955(2) 0.039(4) Uani 1 d . . .
O35 O -0.4260(6) 0.6968(4) 0.4380(2) 0.035(4) Uani 1 d . . .
O36 O -0.4051(6) 0.6706(4) 0.4797(2) 0.034(4) Uani 1 d . . .
O37 O -0.3630(6) 0.6465(3) 0.4543(2) 0.026(4) Uani 1 d . . .
O38 O -0.4504(6) 0.6709(4) 0.5148(3) 0.040(4) Uani 1 d . . .
O39 O -0.3638(6) 0.7041(5) 0.5159(3) 0.050(5) Uani 1 d . . .
O40 O -0.4976(7) 0.7018(5) 0.4793(3) 0.063(6) Uani 1 d . . .
O41 O -0.4505(6) 0.7427(4) 0.5100(3) 0.043(5) Uani 1 d . . .
O42 O -0.2144(5) 0.5911(4) 0.4413(2) 0.022(3) Uani 1 d . . .
O43 O -0.1629(5) 0.6447(4) 0.4263(2) 0.032(4) Uani 1 d . . .
O44 O -0.2630(6) 0.6456(4) 0.4237(2) 0.029(4) Uani 1 d . . .
O45 O -0.1591(5) 0.6299(4) 0.4694(2) 0.026(4) Uani 1 d . . .
O46 O -0.3276(5) 0.5948(4) 0.4357(2) 0.022(3) Uani 1 d . . .
O47 O -0.3648(6) 0.6495(4) 0.4103(2) 0.028(4) Uani 1 d . . .
O48 O -0.1187(5) 0.5572(4) 0.5079(2) 0.025(4) Uani 1 d . . .
O49 O -0.1700(5) 0.5590(3) 0.4746(2) 0.023(3) Uani 1 d . . .
O50 O -0.1047(6) 0.6258(4) 0.5108(2) 0.039(4) Uani 1 d . . .
O51 O -0.1973(6) 0.6061(4) 0.5025(2) 0.039(4) Uani 1 d . . .
O52 O -0.0768(6) 0.5917(5) 0.4775(3) 0.045(5) Uani 1 d . . .
O53 O -0.3772(5) 0.5780(4) 0.4662(2) 0.027(4) Uani 1 d . . .
O54 O -0.4232(6) 0.6111(4) 0.4977(2) 0.034(4) Uani 1 d . . .
O55 O -0.3285(6) 0.6242(4) 0.4946(2) 0.036(4) Uani 1 d . . .
O56 O -0.4592(6) 0.6207(4) 0.4554(3) 0.044(5) Uani 1 d . . .
O57 O -0.0651(7) 0.5841(4) 0.5435(3) 0.057(6) Uani 1 d . . .
O58 O -0.1018(12) 0.6423(6) 0.5511(4) 0.125(12) Uani 1 d . . .
O59 O -0.0044(9) 0.6156(8) 0.5207(5) 0.122(11) Uani 1 d . . .
O60A O 0.0012(14) 0.6370(9) 0.5580(6) 0.044(9) Uiso 0.50 d P . .
O60B O -0.0236(17) 0.6397(11) 0.5645(7) 0.066(12) Uiso 0.50 d P . .
O61 O -0.4297(6) 0.5777(4) 0.5318(2) 0.034(4) Uani 1 d . . .
O62 O -0.3738(6) 0.6369(5) 0.5361(3) 0.053(5) Uani 1 d . . .
O63 O -0.5113(7) 0.6128(4) 0.5124(3) 0.050(5) Uani 1 d . . .
O64 O -0.4632(7) 0.6348(4) 0.5495(3) 0.046(5) Uani 1 d . . .
O65 O -0.2820(5) 0.5342(3) 0.4374(2) 0.019(3) Uani 1 d . . .
O66 O -0.2726(5) 0.5643(3) 0.4738(2) 0.022(3) Uani 1 d . . .
O67 O -0.2158(5) 0.5059(3) 0.4713(2) 0.019(3) Uani 1 d . . .
O68 O -0.1847(6) 0.5242(4) 0.4340(2) 0.033(4) Uani 1 d . . .
O69 O -0.3302(5) 0.5140(4) 0.4700(2) 0.025(3) Uani 1 d . . .
O70 O -0.3844(6) 0.5341(4) 0.4310(2) 0.034(4) Uani 1 d . . .
O71 O -0.1742(5) 0.4682(4) 0.4964(2) 0.027(4) Uani 1 d . . .
O72 O -0.1084(5) 0.5039(4) 0.4786(2) 0.029(4) Uani 1 d . . .
O73 O -0.2143(5) 0.5322(4) 0.5083(2) 0.023(3) Uani 1 d . . .
O74 O -0.1172(5) 0.5013(4) 0.5205(2) 0.029(4) Uani 1 d . . .
O75 O -0.2774(5) 0.4772(3) 0.4959(2) 0.022(3) Uani 1 d . . .
O76 O -0.3092(6) 0.5441(4) 0.5102(2) 0.035(4) Uani 1 d . . .
O77 O -0.1521(7) 0.5500(6) 0.5457(3) 0.071(7) Uani 1 d . . .
O78 O -0.0253(6) 0.5318(4) 0.5240(3) 0.044(5) Uani 1 d . . .
O79 O -0.0640(7) 0.5172(4) 0.5582(2) 0.048(5) Uani 1 d . . .
O80 O -0.4234(5) 0.5067(3) 0.5263(2) 0.022(3) Uani 1 d . . .
O81 O -0.4440(5) 0.5000(4) 0.5643(2) 0.030(4) Uani 1 d . . .
O82 O -0.5065(6) 0.5374(4) 0.5383(2) 0.040(4) Uani 1 d . . .
O83 O -0.4394(7) 0.5686(4) 0.5718(3) 0.048(5) Uani 1 d . . .
O84 O -0.3621(6) 0.5384(5) 0.5591(3) 0.045(5) Uani 1 d . . .
O85 O -0.2878(5) 0.4531(4) 0.4584(2) 0.023(3) Uani 1 d . . .
O86 O -0.2269(5) 0.4102(3) 0.4858(2) 0.020(3) Uani 1 d . . .
O87 O -0.1917(6) 0.4434(4) 0.4539(2) 0.032(4) Uani 1 d . . .
O88 O -0.3418(5) 0.4165(4) 0.4827(2) 0.023(3) Uani 1 d . . .
O89 O -0.3836(5) 0.4751(3) 0.4933(2) 0.018(3) Uani 1 d . . .
O90 O -0.3888(6) 0.4597(4) 0.4505(2) 0.033(4) Uani 1 d . . .
O91 O -0.1021(7) 0.4513(4) 0.5503(2) 0.049(5) Uani 1 d . . .
O92 O -0.1954(6) 0.4739(4) 0.5365(2) 0.033(4) Uani 1 d . . .
O93 O -0.0855(5) 0.4339(4) 0.5110(3) 0.039(4) Uani 1 d . . .
O94 O -0.1683(5) 0.4106(4) 0.5228(2) 0.027(4) Uani 1 d . . .
O95 O -0.3332(5) 0.4794(4) 0.5329(2) 0.021(3) Uani 1 d . . .
O96 O -0.4131(5) 0.4433(4) 0.5446(2) 0.021(3) Uani 1 d . . .
O97 O -0.4692(5) 0.4500(4) 0.5047(2) 0.029(4) Uani 1 d . . .
O98 O -0.3774(5) 0.4155(4) 0.5185(2) 0.026(4) Uani 1 d . . .
O99 O -0.2843(5) 0.3597(3) 0.4990(2) 0.022(3) Uani 1 d . . .
O100 O -0.1859(6) 0.3467(4) 0.5011(2) 0.033(4) Uani 1 d . . .
O101 O -0.2246(5) 0.3633(4) 0.5370(2) 0.022(3) Uani 1 d . . .
O102 O -0.2747(5) 0.4153(4) 0.5223(2) 0.026(4) Uani 1 d . . .
O103 O -0.3352(5) 0.3649(3) 0.5341(2) 0.021(3) Uani 1 d . . .
O104 O -0.3839(5) 0.3550(4) 0.4924(2) 0.029(4) Uani 1 d . . .
O105 O -0.3190(5) 0.4185(3) 0.5580(2) 0.020(3) Uani 1 d . . .
O106 O -0.2622(5) 0.3590(4) 0.5689(2) 0.023(3) Uani 1 d . . .
O107 O -0.2200(5) 0.4262(4) 0.5627(2) 0.026(4) Uani 1 d . . .
O108 O -0.3653(5) 0.3567(3) 0.5663(2) 0.021(3) Uani 1 d . . .
O109 O -0.4099(5) 0.4066(4) 0.5724(2) 0.028(4) Uani 1 d . . .
O110 O -0.4391(5) 0.3734(4) 0.5344(2) 0.027(4) Uani 1 d . . .
O111 O -0.4993(5) 0.4410(4) 0.5643(2) 0.031(4) Uani 1 d . . .
O112 O -0.3549(5) 0.4688(4) 0.5812(2) 0.033(4) Uani 1 d . . .
O113 O -0.4363(5) 0.4562(4) 0.5986(2) 0.027(4) Uani 1 d . . .
O114 O -0.1983(5) 0.2982(4) 0.5821(2) 0.024(3) Uani 1 d . . .
O115 O -0.2684(5) 0.3046(4) 0.5461(2) 0.028(4) Uani 1 d . . .
O116 O -0.1558(5) 0.3559(4) 0.5712(2) 0.024(3) Uani 1 d . . .
O117 O -0.1715(5) 0.3007(4) 0.5423(2) 0.026(4) Uani 1 d . . .
O118 O -0.3150(5) 0.2976(3) 0.5791(2) 0.020(3) Uani 1 d . . .
O119 O -0.3702(6) 0.2967(4) 0.5390(2) 0.031(4) Uani 1 d . . .
O120 O -0.1452(5) 0.3370(4) 0.6131(2) 0.025(3) Uani 1 d . . .
O121 O -0.0976(5) 0.3852(3) 0.6256(2) 0.021(3) Uani 1 d . . .
O122 O -0.1852(5) 0.4001(4) 0.5998(2) 0.026(4) Uani 1 d U . .
O123 O -0.0983(6) 0.4133(4) 0.5870(2) 0.031(4) Uani 1 d . . .
O124 O -0.0656(6) 0.3467(4) 0.5934(2) 0.032(4) Uani 1 d . . .
O125 O -0.3555(5) 0.3312(4) 0.6072(2) 0.028(4) Uani 1 d . . .
O126 O -0.4121(6) 0.3897(4) 0.6131(3) 0.040(4) Uani 1 d . . .
O127 O -0.4469(6) 0.3411(4) 0.5829(3) 0.044(5) Uani 1 d . . .
O128 O -0.3249(6) 0.3974(4) 0.6002(3) 0.036(4) Uani 1 d . . .
O129 O -0.1411(6) 0.4428(4) 0.6402(2) 0.036(4) Uani 1 d . . .
O130 O -0.0032(5) 0.4029(4) 0.6458(2) 0.028(4) Uani 1 d . . .
O131 O -0.0904(5) 0.3868(3) 0.6613(2) 0.022(3) Uani 1 d . . .
O132 O -0.0493(6) 0.4525(4) 0.6646(2) 0.031(4) Uani 1 d . . .
O133 O -0.0579(6) 0.4498(4) 0.6214(2) 0.030(4) Uani 1 d . . .
O134 O -0.2453(5) 0.2698(4) 0.6112(2) 0.022(3) Uani 1 d . . .
O135 O -0.1776(5) 0.3109(4) 0.6421(2) 0.024(3) Uani 1 d . . .
O136 O -0.1445(6) 0.2618(4) 0.6151(2) 0.033(4) Uani 1 d . . .
O137 O -0.2480(5) 0.3363(3) 0.6113(2) 0.020(3) Uani 1 d . . .
O138 O -0.2878(5) 0.3086(4) 0.6380(2) 0.024(3) Uani 1 d . . .
O139 O -0.3432(5) 0.2591(4) 0.6117(2) 0.025(4) Uani 1 d . . .
O140 O -0.0719(5) 0.3210(4) 0.6451(2) 0.023(3) Uani 1 d . . .
O141 O -0.1324(5) 0.3400(3) 0.6723(2) 0.021(3) Uani 1 d . . .
O142 O -0.1882(5) 0.3784(3) 0.64043(19) 0.016(3) Uani 1 d . . .
O143 O -0.2345(5) 0.3372(4) 0.6675(2) 0.024(3) Uani 1 d . . .
O144 O -0.2872(5) 0.3840(4) 0.6384(2) 0.022(3) Uani 1 d . . .
O145 O 0.0145(6) 0.4567(4) 0.7007(2) 0.036(4) Uani 1 d . . .
O146 O -0.1266(6) 0.4790(4) 0.6815(2) 0.040(4) Uani 1 d . . .
O147 O -0.0748(6) 0.4199(4) 0.6985(2) 0.026(4) Uani 1 d . . .
O148 O -0.0428(7) 0.5146(4) 0.6835(2) 0.043(5) Uani 1 d . . .
O149 O -0.0618(5) 0.4830(4) 0.7184(2) 0.027(4) Uani 1 d . . .
O150 O -0.1259(5) 0.3643(4) 0.7135(2) 0.026(4) Uani 1 d . . .
O151 O -0.1695(5) 0.4056(3) 0.6818(2) 0.022(3) Uani 1 d . . .
O152 O -0.0428(5) 0.3503(4) 0.6969(2) 0.028(4) Uiso 1 d . . .
O153 O -0.3397(5) 0.3304(4) 0.6654(2) 0.025(3) Uani 1 d . . .
O154 O -0.3034(6) 0.3961(4) 0.6769(2) 0.034(4) Uani 1 d . . .
O155 O -0.3839(5) 0.4009(4) 0.6973(2) 0.030(4) Uani 1 d . . .
O156 O -0.3964(6) 0.3909(4) 0.6558(2) 0.038(4) Uani 1 d . . .
O157 O -0.4230(6) 0.3391(5) 0.6808(3) 0.043(5) Uani 1 d . . .
O158 O -0.3324(5) 0.3521(3) 0.7063(2) 0.020(3) Uani 1 d . . .
O159 O -0.1292(5) 0.2658(4) 0.6722(2) 0.025(4) Uani 1 d . . .
O160 O -0.1688(5) 0.3048(3) 0.70158(19) 0.016(3) Uani 1 d . . .
O161 O -0.2299(5) 0.2705(3) 0.6681(2) 0.021(3) Uani 1 d . . .
O162 O -0.2840(5) 0.2972(3) 0.6957(2) 0.018(3) Uani 1 d . . .
O163 O -0.3285(5) 0.2582(3) 0.6614(2) 0.026(4) Uani 1 d . . .
O164 O -0.1747(5) 0.3697(4) 0.7460(2) 0.024(3) Uani 1 d . . .
O165 O -0.1193(6) 0.3096(4) 0.7431(2) 0.031(4) Uani 1 d . . .
O166 O -0.2205(5) 0.3078(3) 0.7332(2) 0.023(3) Uani 1 d . . .
O167 O -0.2293(5) 0.3638(3) 0.7114(2) 0.022(3) Uani 1 d . . .
O168 O -0.2896(5) 0.3607(4) 0.7412(2) 0.026(4) Uani 1 d . . .
O169 O -0.3185(6) 0.2914(4) 0.7327(2) 0.030(4) Uani 1 d . . .
O170 O -0.2298(5) 0.4127(3) 0.7593(2) 0.020(3) Uani 1 d . . .
O171 O -0.2875(5) 0.4177(3) 0.7200(2) 0.018(3) Uiso 1 d . . .
O172 O -0.1912(6) 0.4339(4) 0.7237(3) 0.035(4) Uani 1 d . . .
O173 O -0.3829(6) 0.4330(4) 0.7274(2) 0.033(4) Uani 1 d . . .
O174 O -0.3964(6) 0.3606(4) 0.7327(2) 0.031(4) Uani 1 d . . .
O175 O -0.3325(5) 0.4050(4) 0.7553(2) 0.027(4) Uani 1 d . . .
O176 O -0.3443(7) 0.4681(5) 0.6963(3) 0.063(6) Uani 1 d . . .
O177 O -0.4757(6) 0.4275(5) 0.7009(3) 0.049(5) Uani 1 d . . .
O178 O -0.4299(8) 0.4901(5) 0.7070(2) 0.063(6) Uani 1 d . . .
O179 O -0.4307(7) 0.4514(5) 0.6714(2) 0.058(6) Uani 1 d . . .
O180 O -0.0732(5) 0.4784(3) 0.7579(2) 0.027(4) Uani 1 d . . .
O181 O 0.0158(6) 0.5052(5) 0.7480(3) 0.050(5) Uani 1 d . . .
OAA O -0.0249(10) 0.5493(6) 0.7242(4) 0.009(6) Uiso 0.50 d P . .
OAB O -0.0486(14) 0.5538(9) 0.7199(5) 0.034(9) Uiso 0.50 d P . .
O183 O -0.0474(6) 0.5470(4) 0.7627(2) 0.032(4) Uani 1 d . . .
O184 O -0.1216(7) 0.5313(5) 0.7322(3) 0.052(5) Uani 1 d . . .
O185 O -0.4424(6) 0.5522(4) 0.7502(3) 0.041(4) Uani 1 d . . .
O186 O -0.4611(9) 0.5552(5) 0.7081(3) 0.070(7) Uani 1 d . . .
O187 O -0.5009(8) 0.5032(5) 0.7293(4) 0.078(7) Uani 1 d . . .
O188 O -0.4051(6) 0.4880(4) 0.7496(2) 0.036(4) Uani 1 d . . .
O189 O -0.3710(8) 0.5407(6) 0.7267(4) 0.074(7) Uani 1 d . . .
O190 O -0.0910(5) 0.5122(3) 0.7919(2) 0.022(3) Uani 1 d . . .
O191 O -0.1352(6) 0.4660(3) 0.8040(2) 0.027(4) Uani 1 d . . .
O192 O -0.1246(5) 0.4215(4) 0.7712(2) 0.024(3) Uani 1 d . . .
O193 O -0.0411(5) 0.4482(4) 0.7967(2) 0.023(3) Uani 1 d . . .
O194 O -0.1680(6) 0.4844(4) 0.7622(2) 0.030(4) Uani 1 d . . .
O195 O -0.3085(6) 0.4749(4) 0.7496(3) 0.040(4) Uani 1 d . . .
O196 O -0.4242(6) 0.4224(4) 0.7639(2) 0.037(4) Uani 1 d . . .
O197 O -0.3436(6) 0.4565(4) 0.7843(2) 0.031(4) Uani 1 d . . .
O198 O -0.2244(5) 0.3540(3) 0.7786(2) 0.022(3) Uani 1 d . . .
O199 O -0.1749(5) 0.4043(4) 0.8017(2) 0.025(3) Uani 1 d U . .
O200 O -0.1236(5) 0.3512(4) 0.7845(2) 0.028(4) Uani 1 d . . .
O201 O -0.3224(6) 0.3387(4) 0.7765(2) 0.030(4) Uani 1 d . . .
O202 O -0.2865(5) 0.4003(3) 0.7945(2) 0.021(3) Uani 1 d . . .
O203 O -0.1360(5) 0.4259(4) 0.8413(2) 0.028(4) Uani 1 d . . .
O204 O -0.2376(5) 0.4319(3) 0.8277(2) 0.024(3) Uani 1 d . . .
O205 O -0.1777(5) 0.4909(3) 0.8292(2) 0.019(3) Uani 1 d . . .
O206 O -0.2388(5) 0.4679(4) 0.7936(2) 0.025(3) Uani 1 d . . .
O207 O -0.2926(5) 0.4926(4) 0.8174(2) 0.024(3) Uani 1 d . . .
O208 O -0.3375(5) 0.4289(4) 0.8252(2) 0.026(4) Uani 1 d . . .
O209 O -0.0905(5) 0.5594(4) 0.8139(2) 0.024(3) Uani 1 d . . .
O210 O -0.1395(5) 0.5447(4) 0.8384(2) 0.023(3) Uani 1 d . . .
O211 O -0.1861(5) 0.5307(3) 0.7966(2) 0.019(3) Uani 1 d . . .
O212 O -0.0712(5) 0.4959(4) 0.8347(2) 0.023(3) Uani 1 d . . .
O213 O -0.2429(5) 0.5456(4) 0.8263(2) 0.026(3) Uani 1 d U . .
O214 O -0.2831(6) 0.5345(4) 0.7825(2) 0.034(4) Uani 1 d . . .
O215 O 0.0014(5) 0.5473(4) 0.8029(3) 0.036(4) Uani 1 d . . .
O216 O -0.0492(5) 0.6050(4) 0.7899(2) 0.028(4) Uani 1 d . . .
O217 O -0.1357(5) 0.5700(4) 0.7718(2) 0.031(4) Uani 1 d . . .
O218 O -0.3975(6) 0.5868(4) 0.7834(3) 0.044(5) Uani 1 d . . .
O219 O -0.5001(8) 0.5913(6) 0.7727(4) 0.088(8) Uani 1 d . . .
O220 O -0.4399(7) 0.6464(4) 0.7670(3) 0.057(6) Uani 1 d . . .
O221 O -0.4948(9) 0.6099(6) 0.7352(3) 0.091(8) Uani 1 d . . .
O222 O -0.3947(8) 0.6104(6) 0.7424(4) 0.077(7) Uiso 1 d . . .
O223 O -0.0530(6) 0.5772(4) 0.8552(2) 0.035(4) Uani 1 d . . .
O224 O -0.0779(5) 0.6266(4) 0.8256(2) 0.030(4) Uani 1 d . . .
O225 O -0.1369(5) 0.6118(4) 0.8560(2) 0.026(4) Uani 1 d . . .
O226 O -0.1712(6) 0.6024(4) 0.8138(2) 0.030(4) Uani 1 d . . .
O227 O -0.3487(6) 0.5506(4) 0.8192(2) 0.030(4) Uani 1 d . . .
O228 O -0.3055(5) 0.6034(4) 0.8009(2) 0.027(4) Uani 1 d . . .
O229 O -0.3885(5) 0.6439(3) 0.8065(2) 0.022(3) Uani 1 d . . .
O230 O -0.3446(5) 0.6180(3) 0.8368(2) 0.026(4) Uani 1 d . . .
O231 O -0.4339(7) 0.5840(5) 0.8199(4) 0.071(7) Uani 1 d . . .
O232 O -0.2465(5) 0.5048(3) 0.8572(2) 0.022(3) Uani 1 d . . .
O233 O -0.1880(5) 0.5617(4) 0.8700(2) 0.024(3) Uani 1 d . . .
O234 O -0.1472(6) 0.4960(4) 0.8723(2) 0.034(4) Uani 1 d . . .
O235 O -0.3040(5) 0.5622(4) 0.8582(2) 0.024(3) Uani 1 d . . .
O236 O -0.3475(5) 0.4974(4) 0.8494(2) 0.029(4) Uani 1 d . . .
O237 O -0.2463(6) 0.6102(4) 0.8840(2) 0.032(4) Uani 1 d . . .
O238 O -0.2416(5) 0.6165(3) 0.8449(2) 0.024(3) Uani 1 d . . .
O239 O -0.1929(5) 0.6598(3) 0.8682(2) 0.021(3) Uani 1 d . . .
O240 O -0.1459(5) 0.6128(4) 0.8979(2) 0.026(4) Uani 1 d . . .
O241 O -0.3475(6) 0.6117(4) 0.8806(2) 0.032(4) Uani 1 d . . .
O242 O -0.3030(5) 0.6622(3) 0.8585(2) 0.023(3) Uani 1 d . . .
O243 O -0.2357(5) 0.7119(4) 0.8508(2) 0.027(4) Uani 1 d . . .
O244 O -0.2914(5) 0.6701(3) 0.82025(19) 0.020(3) Uani 1 d . . .
O245 O -0.1930(6) 0.6667(4) 0.8236(2) 0.028(4) Uani 1 d . . .
O246 O -0.3385(5) 0.7161(4) 0.8430(2) 0.025(4) Uani 1 d . . .
O247 O -0.4085(5) 0.6671(4) 0.8454(2) 0.033(4) Uani 1 d . . .
O248 O -0.3852(6) 0.7037(4) 0.8101(2) 0.031(4) Uani 1 d . . .
O249 O -0.4286(7) 0.7182(4) 0.7700(3) 0.054(5) Uani 1 d . . .
O250 O -0.4798(7) 0.6817(6) 0.7953(4) 0.079(8) Uani 1 d . . .
O251 O -0.3496(7) 0.6768(5) 0.7748(3) 0.061(6) Uani 1 d . . .
O252 O -0.1300(5) 0.7079(3) 0.8615(2) 0.022(3) Uani 1 d . . .
O253 O -0.1733(5) 0.7561(3) 0.8812(2) 0.024(3) Uani 1 d . . .
O254 O -0.2391(6) 0.7050(4) 0.8898(2) 0.031(4) Uani 1 d . . .
O255 O -0.1397(5) 0.6955(4) 0.9030(2) 0.028(4) Uani 1 d . . .
O256 O -0.2913(5) 0.7604(4) 0.8719(2) 0.022(3) Uani 1 d . . .
O257 O -0.3405(6) 0.7050(4) 0.8867(2) 0.033(4) Uani 1 d . . .
O258 O -0.0731(5) 0.7692(3) 0.8267(2) 0.019(3) Uani 1 d . . .
O259 O -0.0403(5) 0.7392(4) 0.8667(2) 0.033(4) Uani 1 d . . .
O260 O -0.1237(5) 0.7793(3) 0.8513(2) 0.019(3) Uani 1 d . . .
O261 O -0.0670(6) 0.6996(4) 0.8323(2) 0.031(4) Uani 1 d . . .
O262 O -0.1572(5) 0.7291(4) 0.8210(2) 0.029(4) Uani 1 d . . .
O263 O -0.3331(6) 0.7863(4) 0.8359(2) 0.031(4) Uani 1 d . . .
O264 O -0.2982(6) 0.7398(4) 0.8100(3) 0.037(4) Uani 1 d . . .
O265 O -0.4232(6) 0.7591(5) 0.8322(3) 0.052(5) Uani 1 d . . .
O266 O -0.3853(7) 0.7706(4) 0.7967(3) 0.049(5) Uani 1 d . . .
O267 O -0.0745(5) 0.8212(3) 0.8070(2) 0.024(3) Uani 1 d . . .
O268 O -0.0317(5) 0.7903(4) 0.7764(2) 0.024(3) Uani 1 d . . .
O269 O -0.1190(6) 0.7632(4) 0.7848(2) 0.033(4) Uani 1 d . . .
O270 O 0.0181(5) 0.7850(4) 0.8165(2) 0.027(4) Uani 1 d . . .
O271 O -0.0335(6) 0.7287(4) 0.7994(2) 0.029(4) Uani 1 d . . .
O272 O -0.1593(5) 0.8367(3) 0.84663(19) 0.016(3) Uani 1 d . . .
O273 O -0.2266(5) 0.7829(3) 0.8420(2) 0.022(3) Uani 1 d . . .
O274 O -0.2248(5) 0.8169(3) 0.87594(19) 0.017(3) Uani 1 d . . .
O275 O -0.1244(6) 0.8190(3) 0.8884(2) 0.027(4) Uani 1 d . . .
O276 O -0.3231(6) 0.8303(4) 0.8715(2) 0.031(4) Uani 1 d . . .
O277 O -0.2702(5) 0.8389(3) 0.8383(2) 0.025(4) Uani 1 d . . .
O278 O -0.0547(5) 0.8304(4) 0.8508(2) 0.025(4) Uani 1 d . . .
O279 O -0.1703(5) 0.8012(3) 0.8122(2) 0.019(3) Uani 1 d . . .
O280 O -0.1196(5) 0.8638(4) 0.8211(2) 0.024(3) Uani 1 d . . .
O281 O -0.2220(5) 0.8656(4) 0.8137(2) 0.023(3) Uani 1 d . . .
O282 O -0.2690(5) 0.8016(4) 0.7994(2) 0.026(4) Uani 1 d . . .
O283 O -0.2173(5) 0.8990(4) 0.8479(2) 0.025(3) Uani 1 d . . .
O284 O -0.1614(5) 0.9263(3) 0.8202(2) 0.019(3) Uani 1 d . . .
O285 O -0.1171(5) 0.9012(4) 0.8589(2) 0.022(3) Uiso 1 d . . .
O286 O -0.2770(5) 0.9289(4) 0.8148(2) 0.028(4) Uani 1 d . . .
O287 O -0.3305(5) 0.8720(4) 0.8086(2) 0.023(3) Uani 1 d . . .
O288 O -0.3163(6) 0.9012(4) 0.8489(2) 0.033(4) Uani 1 d . . .
O289 O -0.1176(5) 0.9099(4) 0.7881(2) 0.021(3) Uani 1 d . . .
O290 O -0.0629(5) 0.8571(4) 0.7730(2) 0.024(3) Uani 1 d . . .
O291 O -0.0325(5) 0.8884(3) 0.81182(19) 0.020(3) Uani 1 d . . .
O292 O -0.1575(5) 0.8460(4) 0.7792(2) 0.027(4) Uani 1 d . . .
O293 O -0.3261(5) 0.9197(3) 0.7764(2) 0.021(3) Uani 1 d . . .
O294 O -0.3811(5) 0.8879(4) 0.7513(2) 0.032(4) Uani 1 d . . .
O295 O -0.3944(6) 0.8348(4) 0.7783(2) 0.035(4) Uani 1 d . . .
O296 O -0.4151(6) 0.9021(4) 0.7894(2) 0.034(4) Uani 1 d . . .
O297 O -0.3020(6) 0.8515(4) 0.7720(2) 0.034(4) Uani 1 d . . .
O298 O 0.0243(6) 0.8375(4) 0.7604(2) 0.035(4) Uani 1 d . . .
O299 O -0.0575(5) 0.8531(4) 0.7308(2) 0.027(4) Uani 1 d . . .
O300 O -0.1137(6) 0.8040(4) 0.7468(3) 0.038(4) Uani 1 d . . .
O301 O -0.0298(7) 0.7853(4) 0.7356(2) 0.042(5) Uani 1 d . . .
O302 O -0.1741(6) 0.9578(3) 0.7633(2) 0.026(4) Uani 1 d . . .
O303 O -0.2187(5) 0.9744(3) 0.7965(2) 0.021(3) Uani 1 d . . .
O304 O -0.2236(5) 0.9141(3) 0.7789(2) 0.019(3) Uani 1 d . . .
O305 O -0.1179(5) 0.9812(4) 0.8009(2) 0.030(4) Uani 1 d . . .
O306 O -0.3174(6) 0.9891(4) 0.7953(2) 0.033(4) Uani 1 d . . .
O307 O -0.2876(5) 0.9635(4) 0.7590(2) 0.023(3) Uani 1 d . . .
O308 O -0.3769(6) 0.9131(4) 0.7195(2) 0.034(4) Uani 1 d . . .
O309 O -0.4240(7) 0.8583(4) 0.6968(2) 0.045(5) Uani 1 d . . .
O310 O -0.3371(6) 0.8457(5) 0.7243(3) 0.052(5) Uani 1 d . . .
O311 O -0.4714(7) 0.8886(4) 0.7253(3) 0.050(5) Uani 1 d . . .
O312 O -0.4259(6) 0.8268(4) 0.7348(2) 0.041(4) Uani 1 d . . .
O313 O -0.2836(5) 0.9032(3) 0.7411(2) 0.023(3) Uani 1 d . . .
O314 O -0.2302(5) 0.9593(4) 0.7292(2) 0.027(4) Uani 1 d . . .
O315 O -0.1865(6) 0.8936(4) 0.7414(2) 0.032(4) Uani 1 d . . .
O316 O -0.3324(5) 0.9653(3) 0.7251(2) 0.024(3) Uani 1 d . . .
O317 O -0.3943(6) 0.9595(4) 0.7516(2) 0.033(4) Uani 1 d U . .
O318 O -0.1812(5) 1.0219(4) 0.7172(2) 0.027(4) Uani 1 d . . .
O319 O -0.2274(5) 1.0170(3) 0.7496(2) 0.026(4) Uani 1 d . . .
O320 O -0.1258(6) 0.9653(4) 0.7289(2) 0.028(4) Uani 1 d . . .
O321 O -0.1260(6) 1.0204(4) 0.7579(2) 0.033(4) Uani 1 d . . .
O322 O -0.2936(5) 1.0216(4) 0.7116(2) 0.026(4) Uani 1 d . . .
O323 O -0.3259(6) 1.0289(4) 0.7485(2) 0.038(4) Uani 1 d . . .
O324 O -0.1234(7) 0.8524(4) 0.6941(3) 0.055(6) Uani 1 d . . .
O325 O 0.0160(6) 0.8766(5) 0.7118(3) 0.049(5) Uani 1 d . . .
OBA O -0.0206(14) 0.8218(8) 0.6987(5) 0.033(9) Uiso 0.50 d P . .
OBB O -0.0459(12) 0.8179(7) 0.6955(4) 0.022(7) Uiso 0.50 d P . .
O327 O -0.0731(5) 0.9129(4) 0.7114(2) 0.028(4) Uani 1 d . . .
O328 O -0.0522(6) 0.8813(4) 0.6765(2) 0.035(4) Uani 1 d . . .
O329 O -0.3955(8) 0.9159(5) 0.6779(3) 0.061(6) Uani 1 d . . .
O330 O -0.4477(8) 0.8956(6) 0.6413(3) 0.069(6) Uani 1 d . . .
O331 O -0.4955(9) 0.9013(6) 0.6746(4) 0.082(7) Uani 1 d . . .
O332 O -0.3826(10) 0.8512(7) 0.6640(4) 0.107(9) Uiso 1 d . . .
OCA O -0.4638(18) 0.8309(12) 0.6594(7) 0.066(14) Uiso 0.50 d P . .
OCB O -0.4850(14) 0.8403(9) 0.6602(5) 0.036(9) Uiso 0.50 d P . .
O334 O -0.0966(6) 0.9461(3) 0.6752(2) 0.024(3) Uani 1 d . . .
O335 O -0.0453(5) 0.9825(4) 0.7101(2) 0.028(4) Uani 1 d . . .
O336 O -0.1420(5) 0.9902(3) 0.6878(2) 0.022(3) Uani 1 d . . .
O337 O -0.1700(6) 0.9228(4) 0.6973(2) 0.033(4) Uani 1 d . . .
O338 O -0.4290(7) 0.9700(5) 0.7001(3) 0.059(6) Uani 1 d . . .
O339 O -0.3020(6) 0.9203(4) 0.6955(3) 0.046(5) Uani 1 d . . .
O340 O -0.3481(5) 0.9824(4) 0.6825(2) 0.034(4) Uani 1 d . . .
O341 O -0.1429(6) 0.8903(4) 0.6527(3) 0.040(4) Uani 1 d . . .
O342 O -0.0070(6) 0.9350(4) 0.6595(3) 0.041(4) Uani 1 d . . .
O343 O -0.1011(5) 0.9530(4) 0.6396(2) 0.027(4) Uani 1 d . . .
O344 O -0.0605(7) 0.8898(4) 0.6331(2) 0.038(4) Uani 1 d . . .
O345 O -0.4633(7) 0.8823(5) 0.5830(3) 0.054(5) Uani 1 d . . .
O346 O -0.4216(6) 0.9328(4) 0.6096(3) 0.044(5) Uani 1 d . . .
O347 O -0.5200(9) 0.9100(7) 0.6087(4) 0.094(8) Uani 1 d . . .
O348 O -0.3940(10) 0.8633(6) 0.6146(3) 0.086(8) Uani 1 d . . .
ODA O -0.4710(18) 0.8382(12) 0.6152(7) 0.065(13) Uiso 0.50 d P . .
ODB O -0.4942(16) 0.8468(11) 0.6151(6) 0.052(11) Uiso 0.50 d P . .
O350 O -0.1884(6) 1.0185(4) 0.6586(2) 0.033(4) Uani 1 d . . .
O351 O -0.0817(6) 1.0145(4) 0.6628(2) 0.033(4) Uani 1 d . . .
O352 O -0.1525(6) 1.0007(4) 0.6296(2) 0.038(4) Uani 1 d . . .
O353 O -0.1943(6) 0.9514(4) 0.6537(2) 0.032(4) Uani 1 d . . .
O354 O -0.2455(5) 0.9840(4) 0.6820(2) 0.027(4) Uani 1 d . . .
O355 O -0.3030(5) 1.0107(4) 0.6526(2) 0.030(4) Uani 1 d . . .
O356 O -0.2909(6) 0.9373(4) 0.6499(3) 0.042(4) Uani 1 d . . .
O357 O -0.2546(5) 0.9924(4) 0.6256(2) 0.029(4) Uani 1 d . . .
O358 O -0.2476(6) 1.0514(4) 0.6836(2) 0.033(4) Uani 1 d . . .
O359 O -0.1471(6) 1.0654(4) 0.6888(2) 0.033(4) Uani 1 d . . .
O360 O -0.3483(6) 1.0557(4) 0.6770(3) 0.040(4) Uani 1 d . . .
O361 O -0.2574(5) 1.0591(4) 0.6310(2) 0.029(4) Uani 1 d . . .
O362 O -0.2016(5) 1.0430(4) 0.6007(2) 0.028(4) Uani 1 d . . .
O363 O -0.1601(6) 1.0754(4) 0.6379(3) 0.043(4) Uani 1 d . . .
O364 O -0.3184(6) 1.0394(4) 0.5947(2) 0.032(4) Uani 1 d . . .
O365 O -0.3580(6) 1.0627(4) 0.6287(3) 0.046(5) Uani 1 d . . .
O366 O -0.3616(6) 0.9923(4) 0.6159(2) 0.034(4) Uani 1 d . . .
O367 O -0.0938(6) 0.9335(4) 0.5998(2) 0.039(4) Uani 1 d . . .
O368 O -0.1846(7) 0.9374(4) 0.6110(3) 0.045(5) Uani 1 d . . .
O369 O -0.1564(6) 0.9907(4) 0.5875(2) 0.032(4) Uani 1 d . . .
O370 O -0.0688(6) 1.0008(4) 0.6106(2) 0.042(5) Uani 1 d . . .
O371 O -0.3625(6) 0.9860(4) 0.5726(2) 0.032(4) Uani 1 d . . .
O372 O -0.4104(6) 0.9359(4) 0.5690(3) 0.042(4) Uani 1 d . . .
O373 O -0.4500(6) 0.9931(5) 0.5891(3) 0.053(5) Uani 1 d . . .
O374 O -0.3277(7) 0.9332(4) 0.6017(3) 0.047(5) Uani 1 d . . .
O375 O -0.3781(8) 0.8670(5) 0.5696(3) 0.065(6) Uani 1 d . . .
O376 O -0.4134(6) 0.9129(4) 0.5363(2) 0.039(4) Uani 1 d . . .
O377 O -0.5046(7) 0.9146(6) 0.5475(3) 0.067(6) Uani 1 d . . .
O378 O -0.4602(8) 0.8516(5) 0.5437(3) 0.065(6) Uani 1 d . . .
O379 O -0.2603(6) 0.9862(4) 0.5800(2) 0.033(4) Uani 1 d . . .
O380 O -0.2127(6) 0.9915(4) 0.5505(2) 0.034(4) Uani 1 d . . .
O381 O -0.3229(6) 0.9914(4) 0.5426(2) 0.031(4) Uani 1 d . . .
O382 O -0.3143(5) 0.9299(4) 0.5592(2) 0.029(4) Uani 1 d . . .
O383 O -0.2569(6) 0.9465(4) 0.5288(2) 0.033(4) Uani 1 d . . .
O384 O -0.2157(6) 0.9232(4) 0.5701(2) 0.039(4) Uani 1 d . . .
O385 O -0.3623(6) 0.9473(4) 0.5190(2) 0.037(4) Uani 1 d . . .
O386 O -0.4279(7) 0.9856(4) 0.5361(2) 0.045(5) Uani 1 d . . .
O387 O -0.2638(6) 1.0467(4) 0.5635(2) 0.039(4) Uani 1 d . . .
O388 O -0.1626(6) 1.0545(4) 0.5647(2) 0.039(4) Uani 1 d . . .
O389 O -0.3630(7) 1.0545(4) 0.5544(3) 0.048(5) Uani 1 d . . .
O390 O -0.1484(6) 0.9001(4) 0.5048(2) 0.033(4) Uani 1 d . . .
O391 O -0.0620(6) 0.9296(5) 0.5248(3) 0.047(5) Uani 1 d . . .
O392 O -0.0988(6) 0.8607(4) 0.5276(3) 0.041(4) Uani 1 d . . .
O393 O -0.0876(6) 0.9047(4) 0.5611(2) 0.038(4) Uani 1 d . . .
O394 O -0.1496(6) 0.9514(4) 0.5356(2) 0.036(4) Uani 1 d . . .
O395 O -0.1790(6) 0.8848(4) 0.5426(2) 0.040(4) Uani 1 d . . .
O396 O -0.4465(7) 0.9266(5) 0.4933(3) 0.056(5) Uani 1 d . . .
O397 O -0.3595(7) 0.8995(4) 0.4870(2) 0.043(5) Uani 1 d . . .
O398 O -0.3320(7) 0.8784(5) 0.5280(3) 0.055(5) Uani 1 d . . .
O399 O -0.4246(8) 0.8613(5) 0.5076(3) 0.057(6) Uani 1 d . . .
O400 O -0.2596(6) 1.0075(4) 0.5123(2) 0.038(4) Uani 1 d . . .
O401 O -0.1955(6) 0.9614(4) 0.4974(2) 0.034(4) Uani 1 d . . .
O402 O -0.1598(7) 1.0204(4) 0.5207(2) 0.042(5) Uani 1 d . . .
O403 O -0.3129(7) 0.9597(4) 0.4873(2) 0.040(4) Uani 1 d . . .
O404 O -0.3585(7) 1.0164(4) 0.5022(3) 0.047(5) Uani 1 d . . .
O405 O -0.2506(6) 0.9297(4) 0.4631(2) 0.035(4) Uani 1 d . . .
O406 O -0.2517(6) 0.8980(4) 0.4977(2) 0.033(4) Uani 1 d . . .
O407 O -0.3488(6) 0.9281(4) 0.4488(2) 0.040(4) Uani 1 d . . .
O408 O -0.1507(7) 0.9348(4) 0.4659(2) 0.042(5) Uani 1 d . . .
O409 O -0.1957(5) 0.8370(4) 0.5087(2) 0.023(3) Uani 1 d . . .
O410 O -0.0819(6) 0.8660(4) 0.4859(2) 0.036(4) Uani 1 d . . .
O411 O -0.2946(6) 0.8326(4) 0.5057(2) 0.039(4) Uani 1 d . . .
O412 O -0.0070(7) 0.8306(6) 0.5361(3) 0.068(6) Uani 1 d . . .
OEA O -0.1348(14) 0.8000(10) 0.5450(6) 0.043(10) Uiso 0.50 d P . .
OEB O -0.1518(16) 0.8111(11) 0.5474(6) 0.054(12) Uiso 0.50 d P . .
O414 O -0.0624(7) 0.8346(5) 0.5664(2) 0.047(5) Uani 1 d . . .
OFA O -0.491(2) 0.3864(15) 0.6438(9) 0.097(17) Uiso 0.50 d P . .
OFB O -0.4915(12) 0.3735(8) 0.6324(5) 0.032(8) Uiso 0.50 d P . .
O416 O -0.5260(7) 0.4299(6) 0.6055(3) 0.063(6) Uani 1 d . . .
OGB O -0.3730(18) 0.4615(13) 0.6417(8) 0.079(14) Uiso 0.50 d P . .
OGA O -0.3537(15) 0.4491(11) 0.6348(6) 0.056(11) Uiso 0.50 d P . .
OHA O -0.519(2) 0.4655(16) 0.6420(9) 0.114(19) Uiso 0.50 d P . .
OHB O -0.5289(16) 0.4346(11) 0.6490(7) 0.068(12) Uiso 0.50 d P . .
OIA O -0.432(2) 0.4991(14) 0.6337(8) 0.103(17) Uiso 0.50 d P . .
OIB O -0.4784(12) 0.4940(8) 0.6307(5) 0.036(8) Uiso 0.50 d P . .
O420 O 0.0544(6) 0.6975(4) 0.8197(3) 0.045(5) Uani 1 d . . .
O421 O 0.0142(6) 0.6522(4) 0.8475(2) 0.040(4) Uani 1 d U . .
O422 O 0.0460(6) 0.6218(4) 0.8108(3) 0.056(5) Uani 1 d . . .
O423 O -0.1066(8) 0.6757(6) 0.7883(4) 0.085(8) Uani 1 d . . .
O424 O -0.0038(10) 0.6703(5) 0.7749(3) 0.085(8) Uani 1 d . . .
O425 O -0.0099(7) 0.5129(5) 0.6032(3) 0.063(6) Uani 1 d . . .
O426 O -0.0146(7) 0.4096(5) 0.5664(3) 0.055(5) Uani 1 d . . .
O427 O 0.0272(7) 0.4780(5) 0.5655(3) 0.062(6) Uani 1 d . . .
O428 O 0.0299(6) 0.4387(5) 0.6050(2) 0.039(4) Uani 1 d . . .
O429 O -0.1225(7) 0.4933(6) 0.5883(4) 0.082(7) Uani 1 d . . .
O430 O -0.5010(7) 0.8269(5) 0.7618(3) 0.059(5) Uani 1 d . . .
O431 O -0.3447(8) 0.7793(7) 0.7602(4) 0.092(8) Uani 1 d . . .
OJA O -0.4819(15) 0.7813(11) 0.7947(7) 0.059(11) Uiso 0.50 d P . .
OJB O -0.4869(14) 0.7649(11) 0.7857(6) 0.055(11) Uiso 0.50 d P . .
O433 O -0.4179(9) 0.7506(5) 0.7298(3) 0.074(7) Uani 1 d . . .
OKA O -0.5161(19) 0.7585(14) 0.7462(9) 0.085(16) Uiso 0.50 d P . .
OKB O -0.5089(15) 0.7639(10) 0.7362(7) 0.049(11) Uiso 0.50 d P . .
OLB O 0.025(3) 0.9062(19) 0.6179(11) 0.14(2) Uiso 0.50 d P . .
OLA O 0.0118(12) 0.9227(8) 0.6067(5) 0.032(8) Uiso 0.50 d P . .
OMA O -0.056(3) 0.8218(18) 0.6100(10) 0.13(2) Uiso 0.50 d P . .
OMB O -0.0843(14) 0.8235(9) 0.6104(5) 0.034(8) Uiso 0.50 d P . .
O437 O -0.1408(9) 0.8676(6) 0.5893(3) 0.087(8) Uani 1 d . . .
O438 O 0.0086(13) 0.7293(9) 0.5291(6) 0.146(12) Uiso 1 d . . .
ONA O 0.0163(14) 0.8833(10) 0.5735(6) 0.041(9) Uiso 0.50 d P . .
ONB O 0.030(3) 0.868(2) 0.5799(12) 0.15(3) Uiso 0.50 d P . .
O440 O -0.3842(10) 0.8012(7) 0.5341(4) 0.100(8) Uiso 1 d . . .
OOA O -0.4784(18) 0.7766(12) 0.5464(7) 0.066(13) Uiso 0.50 d P . .
OOB O -0.507(2) 0.7791(17) 0.5385(10) 0.12(2) Uiso 0.50 d P . .
O442 O -0.5089(18) 0.8413(13) 0.4798(7) 0.22(2) Uiso 1 d . . .
OPA O -0.5432(18) 0.7739(13) 0.4943(8) 0.066(14) Uiso 0.50 d P . .
OPB O -0.528(3) 0.782(2) 0.4884(14) 0.16(4) Uiso 0.50 d P . .
OQA O -0.553(2) 0.8301(16) 0.5215(10) 0.11(2) Uiso 0.50 d P . .
OQB O -0.542(2) 0.8475(17) 0.5097(10) 0.12(2) Uiso 0.50 d P . .
O445 O -0.0496(6) 0.2459(4) 0.6455(3) 0.041(4) Uiso 1 d . . .
O446 O 0.0283(6) 0.3666(4) 0.6086(2) 0.039(4) Uiso 1 d . . .
O447 O 0.0375(6) 0.5771(4) 0.8483(3) 0.042(4) Uiso 1 d . . .
O448 O -0.0537(6) 0.6553(4) 0.8751(3) 0.040(4) Uiso 1 d . . .
O449 O -0.0835(7) 0.3648(5) 0.5431(3) 0.058(5) Uiso 1 d . . .
O450 O -0.4369(9) 0.9767(6) 0.6478(4) 0.088(7) Uiso 1 d . . .
O451 O -0.0616(8) 0.7133(5) 0.9357(3) 0.067(6) Uiso 1 d . . .
O452 O 0.0222(7) 0.9835(5) 0.6250(3) 0.057(5) Uiso 1 d . . .
O453 O -0.0577(7) 0.5409(5) 0.8914(3) 0.064(6) Uiso 1 d . . .
O454 O -0.0838(7) 1.0718(5) 0.6110(3) 0.056(5) Uiso 1 d . . .
O455 O -0.0473(8) 0.7647(5) 0.9056(3) 0.065(6) Uiso 1 d . . .
O456 O 0.0070(8) 0.4598(5) 0.5192(3) 0.067(6) Uiso 1 d . . .
O457 O -0.5428(6) 0.4709(4) 0.5251(2) 0.038(4) Uiso 1 d . . .
O458 O -0.2405(10) 0.6023(7) 0.3907(4) 0.101(9) Uiso 1 d . . .
O459 O -0.3971(10) 0.9484(7) 0.8215(4) 0.096(8) Uiso 1 d . . .
O460 O -0.1533(8) 1.1240(6) 0.6006(3) 0.069(6) Uiso 1 d . . .
O461 O 0.0420(8) 0.9046(6) 0.7525(4) 0.078(7) Uiso 1 d . . .
O462 O 0.1007(8) 0.6744(6) 0.8742(4) 0.080(7) Uiso 1 d . . .
O463 O 0.0865(11) 0.4183(8) 0.5649(5) 0.120(10) Uiso 1 d . . .
O464 O -0.2387(8) 0.3503(6) 0.8282(4) 0.077(7) Uiso 1 d . . .
O465 O -0.4116(8) 0.8404(5) 0.8262(3) 0.068(6) Uiso 1 d . . .
O466 O -0.2185(9) 0.9838(6) 0.8444(4) 0.083(7) Uiso 1 d . . .
O467 O -0.2955(12) 0.4700(9) 0.4126(5) 0.141(12) Uiso 1 d . . .
O468 O -0.0707(11) 0.8997(8) 0.4413(5) 0.116(10) Uiso 1 d . . .
O469 O -0.5789(14) 0.9292(10) 0.6371(6) 0.171(15) Uiso 1 d . . .
O470 O -0.5338(9) 0.9581(7) 0.5775(4) 0.092(8) Uiso 1 d . . .
O471 O 0.0580(10) 0.7900(7) 0.7088(4) 0.105(9) Uiso 1 d . . .
O472 O -0.4300(10) 0.3122(7) 0.6332(4) 0.109(9) Uiso 1 d . . .
O473 O -0.0556(12) 1.0479(9) 0.7946(5) 0.139(12) Uiso 1 d . . .
O474 O -0.1475(10) 0.9216(7) 0.9000(4) 0.102(9) Uiso 1 d . . .
O475 O -0.6128(12) 0.4217(8) 0.6180(5) 0.129(11) Uiso 1 d . . .
O476 O -0.5011(8) 0.3576(6) 0.6984(4) 0.078(7) Uiso 1 d . . .
O477 O 0.1059(15) 0.7189(11) 0.6570(6) 0.175(15) Uiso 1 d . . .
O478 O 0.0436(8) 0.4356(6) 0.7407(3) 0.072(6) Uiso 1 d . . .
O479 O 0.0605(10) 0.8747(7) 0.6733(4) 0.105(9) Uiso 1 d . . .
O480 O -0.1659(8) 0.1991(6) 0.6512(3) 0.074(6) Uiso 1 d . . .
O481 O -0.0704(7) 0.9886(5) 0.5649(3) 0.064(6) Uiso 1 d . . .
O482 O -0.4306(12) 0.7929(9) 0.4060(5) 0.135(11) Uiso 1 d . . .
O483 O -0.3896(14) 1.0030(10) 0.4408(6) 0.162(14) Uiso 1 d . . .
O484 O 0.1120(10) 0.6685(7) 0.7040(4) 0.109(9) Uiso 1 d . . .
O485 O -0.2543(9) 0.5085(6) 0.5615(4) 0.082(7) Uiso 1 d . . .
O486 O -0.0607(10) 0.6644(7) 0.4267(4) 0.096(8) Uiso 1 d . . .
O487 O 0.0006(11) 0.8200(8) 0.6531(4) 0.111(9) Uiso 1 d . . .
O488 O -0.2952(11) 0.5954(8) 0.5419(5) 0.116(10) Uiso 1 d . . .
O489 O -0.3012(14) 0.5424(10) 0.3898(6) 0.159(14) Uiso 1 d . . .
O490 O -0.0518(11) 0.2780(8) 0.5890(5) 0.116(10) Uiso 1 d . . .
O491 O -0.2602(11) 0.4376(8) 0.8750(5) 0.121(10) Uiso 1 d . . .
O492 O -0.4323(19) 0.5420(14) 0.8653(8) 0.24(2) Uiso 1 d . . .
O493 O 0.1394(10) 0.6357(7) 0.8303(4) 0.104(9) Uiso 1 d . . .
O494 O -0.4419(10) 0.8659(7) 0.4546(4) 0.099(8) Uiso 1 d . . .
O495 O -0.0837(9) 0.2106(6) 0.5915(4) 0.088(7) Uiso 1 d . . .
O496 O -0.4695(15) 1.0281(11) 0.6231(6) 0.174(15) Uiso 1 d . . .
O497 O -0.4618(12) 0.2770(8) 0.5617(5) 0.128(11) Uiso 1 d . . .
O498 O -0.4187(13) 0.7110(9) 0.3727(6) 0.147(13) Uiso 1 d . . .
O499 O -0.5818(13) 0.3616(9) 0.6357(6) 0.151(13) Uiso 1 d . . .
O500 O -0.3157(13) 0.9843(9) 0.8475(5) 0.142(12) Uiso 1 d . . .
O501 O -0.1387(12) 0.3372(8) 0.8363(5) 0.130(11) Uiso 1 d . . .
O502 O -0.2059(10) 0.4715(7) 0.5994(4) 0.109(9) Uiso 1 d . . .
O503 O -0.2795(15) 0.3731(11) 0.8596(6) 0.177(15) Uiso 1 d . . .
O504 O 0.0150(12) 0.8917(9) 0.5107(5) 0.133(11) Uiso 1 d . . .
O505 O -0.2184(11) 1.0571(8) 0.7880(5) 0.113(9) Uiso 1 d . . .
O506 O -0.1210(13) 0.5346(9) 0.9191(5) 0.144(12) Uiso 1 d . . .
O507 O -0.4431(13) 0.9817(9) 0.4677(5) 0.144(12) Uiso 1 d . . .
O508 O 0.0170(10) 0.5799(7) 0.9143(4) 0.108(9) Uiso 1 d . . .
O509 O -0.2593(16) 0.2007(12) 0.6324(7) 0.196(17) Uiso 1 d . . .
O510 O -0.2982(10) 0.5966(7) 0.7561(4) 0.100(8) Uiso 1 d . . .
O511 O -0.2969(18) 0.8641(13) 0.6433(8) 0.22(2) Uiso 1 d . . .
O512 O -0.2620(13) 0.9310(9) 0.4188(5) 0.144(12) Uiso 1 d . . .
O513 O -0.3689(18) 0.9690(13) 0.4030(8) 0.22(2) Uiso 1 d . . .
O514 O -0.5342(12) 0.3643(8) 0.5864(5) 0.129(11) Uiso 1 d . . .
O515 O -0.4358(15) 0.6395(11) 0.8931(7) 0.181(16) Uiso 1 d . . .
O516 O -0.3872(14) 0.3703(10) 0.8496(6) 0.167(14) Uiso 1 d . . .
O517 O 0.1135(13) 0.9241(9) 0.6106(5) 0.142(12) Uiso 1 d . . .
O518 O -0.3430(16) 0.4535(12) 0.8921(7) 0.195(17) Uiso 1 d . . .
O519 O -0.2591(14) 0.2293(10) 0.5679(6) 0.156(13) Uiso 1 d . . .
O520 O -0.533(2) 0.9767(17) 0.6605(10) 0.30(3) Uiso 1 d . . .
O521 O 0.0803(11) 0.5762(8) 0.5319(5) 0.115(10) Uiso 1 d . . .
O522 O 0.0852(13) 0.5321(9) 0.5650(6) 0.148(13) Uiso 1 d . . .
O523 O -0.1735(11) 1.1377(8) 0.5594(5) 0.120(10) Uiso 1 d . . .
O524 O 0.1139(16) 0.8570(12) 0.6213(7) 0.192(17) Uiso 1 d . . .
O525 O -0.4308(10) 0.5116(7) 0.7926(4) 0.101(8) Uiso 1 d . . .
O526 O -0.0714(14) 0.9823(10) 0.4966(6) 0.160(14) Uiso 1 d . . .
O527 O -0.5272(14) 0.9531(10) 0.5113(6) 0.164(14) Uiso 1 d . . .
O528 O -0.4731(15) 0.4512(11) 0.7961(6) 0.179(16) Uiso 1 d . . .
O529 O -0.2009(16) 0.5025(11) 0.7059(7) 0.189(17) Uiso 1 d . . .
O530 O -0.5122(8) 0.4348(6) 0.7391(3) 0.070(6) Uiso 1 d . . .
O531 O -0.2182(11) 0.2779(8) 0.7790(5) 0.113(9) Uiso 1 d . . .
O532 O -0.0575(11) 1.0502(8) 0.5467(5) 0.124(10) Uiso 1 d . . .
O533 O -0.1155(14) 1.1062(10) 0.5349(6) 0.168(15) Uiso 1 d . . .
O534 O -0.2467(13) 0.4520(10) 0.6668(6) 0.154(13) Uiso 1 d . . .
O535 O -0.2675(12) 1.1176(9) 0.6583(5) 0.133(11) Uiso 1 d . . .
O536 O -0.6021(11) 0.7846(8) 0.7414(5) 0.119(10) Uiso 1 d . . .
O537 O -0.2316(10) 0.7189(7) 0.7856(4) 0.110(9) Uiso 1 d . . .
O538 O -0.1565(14) 0.5138(10) 0.3812(6) 0.158(14) Uiso 1 d . . .
O539 O -0.4294(19) 0.7819(14) 0.6931(8) 0.23(2) Uiso 1 d . . .
O540 O -0.027(2) 0.6373(15) 0.9137(9) 0.25(2) Uiso 1 d . . .
O541 O -0.2053(12) 0.2326(9) 0.7133(5) 0.138(12) Uiso 1 d . . .
O542 O -0.1814(18) 0.8479(13) 0.6229(8) 0.22(2) Uiso 1 d . . .
O543 O -0.0591(16) 0.2899(12) 0.5456(7) 0.198(18) Uiso 1 d . . .
O544 O -0.1650(13) 0.2092(10) 0.5611(6) 0.154(13) Uiso 1 d . . .
O545 O -0.4634(19) 0.7104(14) 0.5557(8) 0.23(2) Uiso 1 d . . .
O546 O -0.5673(10) 0.8512(7) 0.7273(4) 0.099(8) Uiso 1 d . . .
O547 O -0.4972(18) 0.7132(13) 0.8338(8) 0.22(2) Uiso 1 d . . .
O548 O -0.004(2) 0.5745(14) 0.5880(9) 0.25(2) Uiso 1 d . . .
O549 O -0.5304(15) 0.9521(11) 0.4409(6) 0.179(16) Uiso 1 d . . .
O550 O 0.1107(12) 0.7105(9) 0.7904(5) 0.136(12) Uiso 1 d . . .
O551 O 0.0661(14) 0.5704(10) 0.7716(6) 0.169(15) Uiso 1 d . . .
O552 O -0.2438(17) 0.8699(13) 0.6841(8) 0.22(2) Uiso 1 d . . .
O553 O -0.4468(19) 0.5891(14) 0.9222(8) 0.24(2) Uiso 1 d . . .
O554 O 0.0294(11) 0.7312(8) 0.7607(5) 0.123(10) Uiso 1 d . . .
O555 O -0.5804(13) 0.7803(9) 0.7913(5) 0.147(13) Uiso 1 d . . .
O556 O -0.2375(13) 1.0128(9) 0.4627(5) 0.144(12) Uiso 1 d . . .
O557 O -0.5151(16) 0.6926(11) 0.7281(7) 0.191(17) Uiso 1 d . . .
O558 O -0.4131(14) 0.6786(10) 0.7211(6) 0.167(14) Uiso 1 d . . .
O559 O -0.2440(15) 0.1343(11) 0.6168(6) 0.176(15) Uiso 1 d . . .
O560 O -0.0001(14) 0.6188(10) 0.7484(6) 0.165(14) Uiso 1 d . . .
O561 O 0.0335(16) 0.2914(12) 0.5415(7) 0.193(17) Uiso 1 d . . .
O562 O -0.2479(13) 1.0930(9) 0.7247(5) 0.143(12) Uiso 1 d . . .
O563 O -0.2302(13) 0.8095(9) 0.7529(5) 0.145(12) Uiso 1 d . . .
O564 O 0.0195(18) 0.8133(13) 0.4964(8) 0.23(2) Uiso 1 d . . .
O565 O 0.0116(17) 0.9528(12) 0.5579(7) 0.203(18) Uiso 1 d . . .
O566 O -0.3701(18) 1.1326(13) 0.6535(8) 0.22(2) Uiso 1 d . . .
O567 O -0.2985(17) 0.3708(12) 0.4507(7) 0.203(18) Uiso 1 d . . .
O568 O -0.5716(14) 0.7133(10) 0.5060(6) 0.163(14) Uiso 1 d . . .
O569 O -0.5610(14) 0.5348(10) 0.7534(6) 0.157(13) Uiso 1 d . . .
O570 O 0.0696(18) 0.4830(13) 0.6349(8) 0.22(2) Uiso 1 d . . .
O571 O -0.2699(17) 1.1194(12) 0.5478(7) 0.204(18) Uiso 1 d . . .
O572 O -0.3163(18) 1.1242(13) 0.5842(8) 0.23(2) Uiso 1 d . . .
O573 O -0.1905(16) 0.2297(12) 0.7561(7) 0.195(17) Uiso 1 d . . .
O574 O -0.2592(15) 0.8497(11) 0.5567(6) 0.173(15) Uiso 1 d . . .
O575 O -0.5536(18) 0.6774(13) 0.7618(8) 0.22(2) Uiso 1 d . . .
O576 O -0.5552(19) 0.6063(14) 0.5562(8) 0.23(2) Uiso 1 d . . .
O577 O -0.360(2) 0.1926(14) 0.6355(8) 0.24(2) Uiso 1 d . . .
O578 O -0.036(2) 0.6594(17) 0.4834(10) 0.29(3) Uiso 1 d . . .
O579 O -0.5058(18) 0.6705(13) 0.8638(8) 0.22(2) Uiso 1 d . . .
O580 O -0.2702(18) 0.8739(13) 0.5988(8) 0.22(2) Uiso 1 d . . .
O581 O -0.2396(16) 0.6433(11) 0.7793(7) 0.189(17) Uiso 1 d . . .
O582 O 0.039(2) 0.6927(17) 0.6583(10) 0.30(3) Uiso 1 d . . .
O583 O 0.0242(19) 0.6854(14) 0.9337(8) 0.24(2) Uiso 1 d . . .
O584 O -0.054(2) 0.5275(16) 0.6385(10) 0.28(3) Uiso 1 d . . .
O585 O 0.021(2) 0.8677(16) 0.4696(9) 0.27(3) Uiso 1 d . . .
O586 O -0.0857(18) 0.7562(13) 0.5910(8) 0.22(2) Uiso 1 d . . .
O587 O -0.1444(17) 1.0260(12) 0.4740(7) 0.209(19) Uiso 1 d . . .
O588 O -0.390(2) 0.2256(17) 0.5641(10) 0.29(3) Uiso 1 d . . .
O589 O 0.185(2) 0.9386(16) 0.5891(10) 0.28(3) Uiso 1 d . . .
O590 O -0.1848(19) 1.0455(14) 0.8273(8) 0.24(2) Uiso 1 d . . .
O591 O 0.078(2) 0.7314(15) 0.7298(9) 0.27(3) Uiso 1 d . . .
O592 O -0.4481(19) 1.0045(14) 0.8142(8) 0.23(2) Uiso 1 d . . .
O593 O -0.5481(19) 0.5122(13) 0.5952(8) 0.23(2) Uiso 1 d . . .
O594 O -0.320(3) 1.042(2) 0.4579(12) 0.36(4) Uiso 1 d . . .
O595 O -0.234(2) 0.6158(15) 0.6968(9) 0.27(3) Uiso 1 d . . .
O596 O -0.070(3) 0.342(2) 0.5012(13) 0.39(4) Uiso 1 d . . .
O597 O 0.076(4) 0.797(3) 0.5663(19) 0.56(7) Uiso 1 d . . .
O598 O -0.420(3) 0.542(2) 0.6128(12) 0.35(4) Uiso 1 d . . .
O599 O -0.423(3) 0.320(2) 0.8743(13) 0.38(4) Uiso 1 d . . .
O600 O -0.334(3) 0.406(2) 0.9202(12) 0.35(4) Uiso 1 d . . .
O601 O 0.161(4) 0.817(3) 0.5989(15) 0.44(5) Uiso 1 d . . .
O602 O -0.149(3) 0.523(2) 0.6375(13) 0.38(4) Uiso 1 d . . .
O603 O -0.065(3) 0.591(2) 0.6844(13) 0.39(4) Uiso 1 d . . .
O604 O -0.265(2) 1.0813(15) 0.5159(9) 0.26(2) Uiso 1 d . . .
O605 O -0.432(3) 0.2623(19) 0.6629(11) 0.33(3) Uiso 1 d . . .
O606 O 0.144(2) 0.6040(17) 0.7600(10) 0.30(3) Uiso 1 d . . .
O607 O -0.1969(19) 0.8317(14) 0.7152(8) 0.24(2) Uiso 1 d . . .
O608 O -0.255(3) 0.3284(18) 0.8950(11) 0.32(3) Uiso 1 d . . .
O609 O -0.451(3) 1.0952(19) 0.6328(11) 0.33(3) Uiso 1 d . . .
O610 O -0.209(3) 0.5101(19) 0.9211(11) 0.34(4) Uiso 1 d . . .
O611 O -0.539(3) 0.609(2) 0.6958(12) 0.35(4) Uiso 1 d . . .
O612 O -0.313(2) 1.0779(18) 0.7949(10) 0.31(3) Uiso 1 d . . .
O613 O -0.413(2) 1.1193(18) 0.5857(10) 0.31(3) Uiso 1 d . . .

loop_
_atom_site_aniso_label
_atom_site_aniso_U_11
_atom_site_aniso_U_22
_atom_site_aniso_U_33
_atom_site_aniso_U_23
_atom_site_aniso_U_13
_atom_site_aniso_U_12
M1 0.0428(13) 0.0240(11) 0.0194(10) 0.0038(8) 0.0031(9) -0.0090(10)
M2 0.0429(13) 0.0218(11) 0.0210(11) 0.0051(8) -0.0044(9) -0.0052(9)
M3 0.0625(17) 0.0267(12) 0.0291(12) 0.0030(9) -0.0104(11) -0.0108(11)
M4 0.0527(15) 0.0192(11) 0.0390(13) 0.0003(9) 0.0147(11) -0.0038(10)
M6 0.0329(12) 0.0255(11) 0.0214(10) 0.0025(8) 0.0029(9) -0.0073(9)
M7 0.0373(13) 0.0225(11) 0.0206(10) 0.0044(8) 0.0010(9) -0.0043(9)
M8 0.0331(13) 0.0472(14) 0.0210(11) 0.0047(10) 0.0012(9) -0.0028(10)
M9 0.0353(13) 0.0198(10) 0.0265(11) 0.0032(8) 0.0062(9) -0.0014(9)
M11 0.0248(11) 0.0228(10) 0.0222(10) 0.0041(8) 0.0022(8) -0.0037(8)
M12 0.0242(11) 0.0213(10) 0.0207(10) 0.0020(8) 0.0021(8) -0.0023(8)
M13 0.0349(13) 0.0224(11) 0.0287(11) 0.0039(9) -0.0047(9) -0.0036(9)
M14 0.0405(13) 0.0183(10) 0.0295(11) 0.0038(9) 0.0125(10) 0.0013(9)
M15 0.093(2) 0.0318(14) 0.069(2) 0.0101(13) -0.0460(17) -0.0160(15)
M16 0.0596(16) 0.0226(11) 0.0349(13) 0.0017(9) 0.0177(11) 0.0023(11)
M17 0.0209(11) 0.0217(10) 0.0223(10) 0.0040(8) 0.0041(8) -0.0020(8)
M18 0.0215(11) 0.0193(10) 0.0233(10) 0.0021(8) 0.0036(8) -0.0008(8)
M19 0.0210(11) 0.0220(10) 0.0266(11) 0.0055(8) -0.0001(8) -0.0037(8)
M20 0.0223(11) 0.0404(13) 0.0241(11) -0.0067(9) 0.0027(9) -0.0027(9)
M21 0.0408(14) 0.0226(11) 0.0402(13) 0.0109(10) -0.0143(10) -0.0085(10)
M22 0.0457(14) 0.0248(11) 0.0263(11) 0.0029(9) 0.0064(10) 0.0014(10)
M23 0.0226(11) 0.0204(10) 0.0227(10) 0.0023(8) 0.0040(8) -0.0009(8)
M24 0.0213(11) 0.0216(10) 0.0207(10) 0.0027(8) 0.0031(8) -0.0024(8)
M25 0.0298(12) 0.0270(11) 0.0264(11) 0.0072(9) -0.0028(9) -0.0074(9)
M26 0.0194(10) 0.0203(10) 0.0210(10) 0.0028(8) 0.0034(8) -0.0011(8)
M27 0.0225(11) 0.0201(10) 0.0231(10) 0.0012(8) 0.0047(8) -0.0004(8)
M28 0.0220(11) 0.0187(10) 0.0216(10) 0.0010(8) 0.0021(8) -0.0034(8)
M29 0.0186(11) 0.0211(10) 0.0284(11) -0.0040(8) 0.0033(8) -0.0010(8)
M30 0.0184(10) 0.0211(10) 0.0209(10) 0.0023(8) 0.0020(8) -0.0023(8)
M31 0.0276(12) 0.0263(11) 0.0248(11) 0.0081(9) 0.0076(9) 0.0070(9)
M32 0.0225(11) 0.0176(10) 0.0214(10) 0.0002(8) 0.0031(8) 0.0011(8)
M33 0.0234(11) 0.0176(10) 0.0216(10) -0.0003(8) 0.0024(8) -0.0018(8)
M34 0.0268(11) 0.0204(10) 0.0214(10) 0.0017(8) 0.0027(8) -0.0043(8)
M36 0.0323(12) 0.0251(11) 0.0211(10) -0.0021(8) 0.0055(9) -0.0093(9)
M37 0.0223(11) 0.0168(10) 0.0224(10) 0.0003(8) 0.0044(8) -0.0002(8)
M38 0.0233(11) 0.0161(10) 0.0217(10) 0.0016(8) 0.0032(8) -0.0032(8)
M39 0.0177(10) 0.0160(9) 0.0199(10) 0.0013(7) 0.0026(8) 0.0000(8)
M40 0.0188(11) 0.0166(10) 0.0287(11) 0.0004(8) 0.0022(8) 0.0003(8)
M42 0.0230(11) 0.0157(9) 0.0195(10) 0.0005(8) 0.0059(8) -0.0009(8)
M43 0.0433(14) 0.0304(12) 0.0218(11) 0.0013(9) 0.0030(9) 0.0119(10)
M44 0.0219(11) 0.0140(9) 0.0200(10) 0.0001(7) 0.0028(8) 0.0014(8)
M45 0.0209(11) 0.0169(10) 0.0211(10) 0.0005(8) 0.0041(8) -0.0024(8)
M46 0.0214(11) 0.0171(10) 0.0196(10) 0.0002(8) 0.0042(8) -0.0007(8)
M47 0.0227(11) 0.0190(10) 0.0215(10) 0.0006(8) 0.0053(8) -0.0022(8)
M48 0.0220(11) 0.0236(11) 0.0340(12) 0.0080(9) 0.0039(9) 0.0000(9)
M49 0.0252(11) 0.0223(10) 0.0211(10) -0.0005(8) 0.0033(8) 0.0012(8)
M50 0.0499(15) 0.0295(12) 0.0251(11) -0.0024(9) -0.0003(10) 0.0167(11)
M52 0.082(2) 0.0266(12) 0.0348(13) -0.0033(10) -0.0024(13) 0.0201(13)
M53 0.0272(11) 0.0143(9) 0.0235(10) -0.0018(8) 0.0078(8) -0.0027(8)
M54 0.0511(15) 0.0293(12) 0.0296(12) -0.0058(9) -0.0029(10) 0.0165(11)
M55 0.0233(11) 0.0158(10) 0.0214(10) -0.0021(8) 0.0042(8) -0.0012(8)
M56 0.0230(11) 0.0168(10) 0.0216(10) 0.0008(8) 0.0047(8) -0.0014(8)
M57 0.0221(11) 0.0147(9) 0.0211(10) -0.0009(8) 0.0049(8) 0.0000(8)
M58 0.0221(11) 0.0178(10) 0.0234(10) -0.0019(8) 0.0055(8) -0.0020(8)
M59 0.0207(11) 0.0149(9) 0.0235(10) -0.0011(8) 0.0062(8) -0.0010(8)
M60 0.0206(11) 0.0315(12) 0.0304(11) 0.0113(9) 0.0054(9) -0.0026(9)
M61 0.0273(11) 0.0166(10) 0.0249(10) -0.0049(8) 0.0101(9) -0.0032(8)
M62A 0.052(2) 0.0257(14) 0.0458(17) -0.0128(12) -0.0144(15) 0.0115(13)
M63 0.0267(11) 0.0148(9) 0.0238(10) -0.0024(8) 0.0090(8) -0.0009(8)
M64 0.0346(13) 0.0191(11) 0.0383(13) -0.0064(9) -0.0041(10) 0.0040(9)
M65 0.0268(11) 0.0166(10) 0.0224(10) -0.0009(8) 0.0077(8) -0.0013(8)
M66 0.0249(11) 0.0162(10) 0.0292(11) -0.0013(8) 0.0111(9) -0.0018(8)
M67 0.0273(11) 0.0170(10) 0.0209(10) -0.0012(8) 0.0080(8) -0.0008(8)
M68 0.0283(11) 0.0176(10) 0.0254(11) -0.0024(8) 0.0120(9) -0.0023(8)
M69 0.0209(11) 0.0326(11) 0.0201(10) -0.0015(8) 0.0078(8) -0.0003(9)
M70 0.0226(11) 0.0192(10) 0.0319(11) -0.0043(8) 0.0079(9) -0.0006(8)
M71 0.079(2) 0.0207(12) 0.0522(16) -0.0012(11) -0.0278(14) 0.0006(12)
M72 0.0255(11) 0.0176(10) 0.0180(10) -0.0011(8) 0.0068(8) -0.0015(8)
M73 0.0275(11) 0.0186(10) 0.0251(11) -0.0043(8) 0.0125(9) 0.0004(8)
M74 0.0282(11) 0.0158(10) 0.0244(10) 0.0006(8) 0.0088(9) -0.0008(8)
M75 0.0366(13) 0.0187(10) 0.0342(12) -0.0008(9) -0.0016(10) 0.0009(9)
M76 0.0372(13) 0.0185(10) 0.0329(12) 0.0053(9) 0.0168(10) 0.0065(9)
M77 0.0230(11) 0.0178(10) 0.0181(10) -0.0020(8) 0.0050(8) -0.0006(8)
M78 0.0235(11) 0.0172(10) 0.0261(11) -0.0024(8) 0.0110(8) 0.0009(8)
M79 0.0164(10) 0.0132(9) 0.0213(10) 0.0001(7) 0.0028(8) 0.0000(7)
M80 0.0181(11) 0.0250(11) 0.0240(10) -0.0070(8) 0.0047(8) 0.0017(8)
M81 0.0200(10) 0.0163(9) 0.0195(10) -0.0021(8) 0.0036(8) 0.0008(8)
M82 0.0219(11) 0.0193(10) 0.0246(10) -0.0004(8) 0.0077(8) 0.0039(8)
M83 0.0222(11) 0.0164(10) 0.0214(10) 0.0011(8) 0.0056(8) 0.0023(8)
M84 0.0610(17) 0.0298(12) 0.0329(13) 0.0063(10) -0.0073(11) -0.0138(12)
M85 0.0507(15) 0.0224(11) 0.0236(11) 0.0023(9) 0.0100(10) 0.0043(10)
M86 0.0231(11) 0.0159(10) 0.0240(10) 0.0021(8) 0.0051(8) 0.0014(8)
M87 0.0248(11) 0.0189(10) 0.0261(11) 0.0008(8) 0.0059(8) 0.0046(8)
M88 0.0355(13) 0.0311(12) 0.0299(12) 0.0020(9) 0.0001(10) -0.0034(10)
M89 0.0224(11) 0.0249(11) 0.0385(12) -0.0082(9) 0.0046(9) 0.0005(9)
M90 0.0218(11) 0.0250(11) 0.0293(11) 0.0037(9) 0.0014(9) 0.0032(9)
M91 0.0258(11) 0.0194(10) 0.0217(10) 0.0006(8) 0.0019(8) 0.0011(8)
M92 0.0250(11) 0.0215(10) 0.0268(11) 0.0018(8) 0.0025(9) 0.0051(9)
M93A 0.042(3) 0.022(2) 0.019(2) 0.0030(18) 0.005(2) 0.004(2)
M93B 0.022(3) 0.019(2) 0.023(2) 0.0001(17) -0.002(2) 0.000(2)
M94 0.113(3) 0.0606(19) 0.0346(15) 0.0092(13) -0.0117(15) -0.0373(18)
M95 0.0298(12) 0.0220(10) 0.0216(10) 0.0018(8) 0.0033(9) 0.0025(9)
M96 0.0516(15) 0.0342(13) 0.0284(12) 0.0053(10) -0.0014(10) -0.0100(11)
M97 0.0375(13) 0.0235(11) 0.0210(10) 0.0027(8) 0.0043(9) 0.0034(9)
M98 0.152(3) 0.073(2) 0.0398(17) 0.0011(15) 0.0063(19) -0.063(2)
M99 0.0290(12) 0.0229(11) 0.0211(10) 0.0015(8) -0.0001(8) -0.0001(9)
M100 0.0305(13) 0.0256(11) 0.0435(13) 0.0001(10) 0.0013(10) 0.0012(9)
M101 0.0307(12) 0.0179(10) 0.0232(10) 0.0014(8) 0.0011(9) 0.0004(9)
M102 0.0297(12) 0.0247(11) 0.0280(11) 0.0056(9) -0.0002(9) 0.0061(9)
M103 0.0360(13) 0.0220(11) 0.0255(11) 0.0023(9) -0.0001(9) -0.0019(9)
M104 0.0319(12) 0.0282(11) 0.0277(11) 0.0042(9) -0.0021(9) 0.0034(9)
M105 0.0430(14) 0.0255(11) 0.0228(11) 0.0021(9) 0.0010(9) -0.0017(10)
M106 0.0438(14) 0.0372(13) 0.0305(12) 0.0038(10) -0.0013(10) -0.0076(11)
M107 0.075(2) 0.0401(15) 0.0485(16) -0.0073(12) 0.0222(14) -0.0167(14)
M108 0.0378(13) 0.0281(12) 0.0337(12) 0.0077(9) -0.0010(10) -0.0036(10)
M109 0.0383(13) 0.0292(12) 0.0312(12) 0.0036(9) -0.0046(10) -0.0022(10)
M110 0.0426(14) 0.0235(11) 0.0243(11) 0.0049(9) -0.0004(9) -0.0072(10)
M111 0.0424(14) 0.0266(12) 0.0281(12) 0.0060(9) -0.0041(10) -0.0003(10)
M112 0.0479(15) 0.0327(12) 0.0234(11) 0.0012(9) -0.0036(10) -0.0040(11)
M113 0.104(2) 0.0370(15) 0.0623(18) -0.0183(13) 0.0436(17) -0.0294(15)
M114 0.0463(14) 0.0258(11) 0.0242(11) 0.0056(9) 0.0002(10) -0.0100(10)
M115 0.0468(14) 0.0264(12) 0.0263(11) 0.0040(9) -0.0049(10) -0.0031(10)
M116 0.0481(14) 0.0260(11) 0.0226(11) 0.0058(9) -0.0036(10) -0.0049(10)
M117 0.0477(14) 0.0270(11) 0.0202(11) 0.0045(9) 0.0016(10) -0.0103(10)
M118 0.0385(13) 0.0285(12) 0.0231(11) 0.0003(9) 0.0016(9) -0.0095(10)
M119 0.0376(13) 0.0323(12) 0.0257(11) 0.0101(9) -0.0031(9) -0.0065(10)
M120 0.085(2) 0.0465(15) 0.0272(13) -0.0047(11) -0.0119(13) 0.0219(14)
Pr1 0.0454(9) 0.0350(8) 0.0250(7) 0.0032(6) 0.0047(6) 0.0163(7)
Pr2 0.0296(8) 0.0182(6) 0.0305(7) -0.0002(5) 0.0112(6) -0.0010(5)
Pr3 0.0311(8) 0.0316(8) 0.0308(8) 0.0100(6) -0.0040(6) -0.0085(6)
Pr4 0.0466(9) 0.0235(7) 0.0430(9) -0.0006(6) -0.0090(7) 0.0008(7)
Pr5 0.0640(11) 0.0405(9) 0.0244(8) -0.0011(6) -0.0017(7) 0.0134(8)
Pr6 0.0617(11) 0.0313(9) 0.0680(12) -0.0078(8) 0.0306(9) -0.0096(8)
O1 0.041(10) 0.028(9) 0.019(8) 0.001(7) 0.004(7) -0.023(7)
O2 0.058(12) 0.016(8) 0.023(9) 0.004(7) -0.001(8) -0.008(8)
O3 0.051(11) 0.028(9) 0.004(7) -0.001(6) 0.000(7) -0.001(8)
O4 0.050(11) 0.015(8) 0.021(8) 0.009(6) 0.002(7) -0.002(7)
O5 0.030(9) 0.023(8) 0.026(9) 0.010(7) -0.004(7) -0.009(7)
O6 0.064(13) 0.031(10) 0.036(10) 0.002(8) 0.012(9) -0.016(9)
O7 0.026(9) 0.030(9) 0.027(9) 0.012(7) -0.010(7) -0.008(7)
O8 0.049(10) 0.018(8) 0.015(8) 0.005(6) 0.002(7) -0.012(7)
O9 0.054(11) 0.030(9) 0.021(8) 0.023(7) -0.011(7) -0.001(8)
O10 0.031(9) 0.031(9) 0.022(8) 0.009(7) 0.003(7) 0.014(7)
O11 0.055(11) 0.018(8) 0.022(9) 0.006(7) -0.003(8) -0.004(8)
O12 0.057(12) 0.052(12) 0.028(10) -0.019(8) 0.014(8) -0.031(10)
O13 0.109(17) 0.030(10) 0.026(10) 0.001(8) -0.028(10) -0.006(11)
O14 0.033(10) 0.028(9) 0.030(9) 0.009(7) -0.005(7) -0.007(7)
O15 0.054(12) 0.043(11) 0.037(10) -0.011(8) -0.008(9) -0.007(9)
O16 0.047(10) 0.018(8) 0.018(8) 0.007(6) -0.006(7) -0.010(7)
O17 0.034(10) 0.024(9) 0.030(9) 0.001(7) 0.012(7) -0.006(7)
O18 0.076(15) 0.028(10) 0.099(17) -0.006(11) 0.051(13) -0.007(10)
O19 0.066(13) 0.022(9) 0.041(11) 0.010(8) -0.007(9) -0.003(9)
O20 0.041(11) 0.045(11) 0.065(13) 0.018(10) -0.010(9) 0.008(9)
O22 0.14(2) 0.035(11) 0.028(11) 0.000(9) -0.032(12) 0.003(12)
O26 0.031(9) 0.021(8) 0.024(8) 0.000(6) 0.002(7) -0.004(7)
O27 0.042(10) 0.022(8) 0.014(8) 0.005(6) -0.004(7) 0.001(7)
O28 0.044(11) 0.031(9) 0.021(8) 0.001(7) -0.008(7) -0.003(8)
O29 0.041(10) 0.031(9) 0.025(9) -0.002(7) 0.000(7) -0.021(8)
O30 0.046(11) 0.025(9) 0.021(8) 0.001(7) 0.006(7) -0.008(8)
O31 0.039(10) 0.019(8) 0.023(8) 0.015(6) -0.011(7) -0.010(7)
O32 0.037(10) 0.020(8) 0.014(8) -0.001(6) -0.002(7) -0.006(7)
O33 0.063(12) 0.017(8) 0.021(8) 0.004(7) 0.019(8) -0.007(8)
O34 0.041(11) 0.057(12) 0.017(9) 0.005(8) -0.002(7) -0.001(9)
O35 0.046(11) 0.034(10) 0.019(8) 0.011(7) -0.013(7) 0.007(8)
O36 0.053(11) 0.023(9) 0.028(9) 0.007(7) 0.012(8) -0.002(8)
O37 0.042(10) 0.014(8) 0.025(8) -0.001(6) 0.007(7) -0.007(7)
O38 0.052(12) 0.024(9) 0.050(11) 0.011(8) 0.022(9) -0.004(8)
O39 0.039(11) 0.072(14) 0.040(11) 0.015(10) 0.011(9) -0.013(10)
O40 0.062(14) 0.079(15) 0.046(12) 0.036(11) -0.001(10) -0.024(11)
O41 0.043(11) 0.021(9) 0.069(13) 0.005(8) 0.022(9) -0.003(8)
O42 0.024(9) 0.021(8) 0.020(8) 0.006(6) 0.002(6) -0.001(6)
O43 0.029(9) 0.036(10) 0.033(9) 0.001(7) 0.006(7) -0.010(8)
O44 0.048(10) 0.017(8) 0.021(8) -0.008(6) 0.007(7) 0.005(7)
O45 0.040(10) 0.020(8) 0.019(8) 0.003(6) 0.011(7) -0.004(7)
O46 0.012(8) 0.028(8) 0.026(8) 0.003(7) 0.001(6) -0.003(6)
O47 0.040(10) 0.029(9) 0.009(7) -0.001(6) -0.011(7) -0.008(7)
O48 0.030(9) 0.021(8) 0.019(8) -0.002(6) -0.011(7) 0.001(7)
O49 0.031(9) 0.010(7) 0.028(8) 0.010(6) 0.006(7) 0.003(6)
O50 0.041(11) 0.040(10) 0.033(10) 0.003(8) -0.004(8) 0.006(8)
O51 0.049(11) 0.034(10) 0.032(10) 0.005(8) 0.004(8) -0.004(8)
O52 0.032(10) 0.047(11) 0.058(12) -0.010(9) 0.008(9) -0.005(9)
O53 0.028(9) 0.029(9) 0.027(9) 0.003(7) 0.013(7) 0.001(7)
O54 0.063(12) 0.011(8) 0.032(9) 0.003(7) 0.017(8) 0.005(8)
O55 0.067(12) 0.030(9) 0.009(8) 0.003(7) 0.004(8) 0.004(8)
O56 0.025(10) 0.045(11) 0.063(12) -0.004(9) 0.006(9) -0.014(8)
O57 0.077(15) 0.025(10) 0.056(13) 0.000(9) -0.030(10) -0.005(10)
O58 0.20(3) 0.054(16) 0.10(2) 0.034(15) -0.02(2) 0.012(18)
O59 0.062(18) 0.15(3) 0.16(3) 0.00(2) 0.032(18) 0.049(18)
O61 0.061(12) 0.027(9) 0.022(9) 0.007(7) 0.028(8) 0.004(8)
O62 0.040(12) 0.063(13) 0.054(12) -0.003(10) 0.001(9) -0.001(10)
O63 0.055(13) 0.036(11) 0.059(13) -0.014(9) 0.009(10) -0.003(9)
O64 0.083(14) 0.027(10) 0.034(10) 0.000(8) 0.024(10) 0.002(9)
O65 0.028(9) 0.012(7) 0.018(8) -0.005(6) 0.003(6) -0.012(6)
O66 0.031(9) 0.014(7) 0.020(8) 0.002(6) 0.001(7) -0.011(7)
O67 0.018(8) 0.025(8) 0.018(8) 0.009(6) 0.010(6) -0.003(6)
O68 0.043(10) 0.022(9) 0.038(10) 0.001(7) 0.013(8) 0.007(7)
O69 0.036(9) 0.023(8) 0.015(8) 0.003(6) 0.006(7) 0.000(7)
O70 0.042(10) 0.035(10) 0.022(9) -0.001(7) -0.005(7) -0.006(8)
O71 0.026(9) 0.016(8) 0.040(10) 0.013(7) 0.011(7) 0.002(7)
O72 0.026(9) 0.018(8) 0.043(10) 0.013(7) 0.011(7) 0.000(7)
O73 0.021(8) 0.035(9) 0.011(7) 0.002(6) -0.006(6) -0.007(7)
O74 0.033(10) 0.018(8) 0.034(9) 0.001(7) -0.002(7) 0.003(7)
O75 0.027(9) 0.017(8) 0.023(8) -0.001(6) 0.004(7) 0.002(6)
O76 0.040(10) 0.051(11) 0.016(8) 0.002(7) 0.015(7) -0.001(8)
O77 0.041(12) 0.104(18) 0.066(14) -0.050(13) 0.010(10) 0.004(12)
O78 0.029(10) 0.044(11) 0.054(12) 0.017(9) -0.006(8) -0.017(8)
O79 0.061(13) 0.049(11) 0.023(9) 0.015(8) -0.022(8) -0.019(10)
O80 0.023(8) 0.021(8) 0.019(8) 0.011(6) -0.002(6) 0.002(6)
O81 0.030(9) 0.045(10) 0.017(8) 0.007(7) 0.011(7) 0.003(8)
O82 0.058(12) 0.025(9) 0.037(10) 0.016(8) 0.015(9) 0.009(8)
O83 0.088(15) 0.021(9) 0.039(11) 0.000(8) 0.026(10) 0.003(9)
O84 0.046(11) 0.050(11) 0.037(10) 0.004(9) 0.002(8) -0.013(9)
O85 0.020(8) 0.033(9) 0.015(8) 0.005(6) -0.002(6) -0.009(7)
O86 0.016(8) 0.022(8) 0.018(8) 0.004(6) -0.008(6) 0.000(6)
O87 0.035(10) 0.033(9) 0.026(9) 0.001(7) 0.004(7) 0.001(8)
O88 0.025(9) 0.024(8) 0.023(8) 0.003(6) 0.011(7) 0.007(7)
O89 0.019(8) 0.018(8) 0.014(7) 0.003(6) -0.009(6) 0.005(6)
O90 0.038(10) 0.035(10) 0.022(9) -0.005(7) -0.002(7) 0.000(8)
O91 0.067(13) 0.037(10) 0.029(10) 0.011(8) -0.026(9) -0.020(9)
O92 0.055(11) 0.026(9) 0.017(8) -0.003(7) 0.002(7) -0.013(8)
O93 0.018(9) 0.030(9) 0.070(13) 0.009(9) 0.008(8) -0.008(7)
O94 0.010(8) 0.047(10) 0.023(8) -0.009(7) 0.002(6) -0.006(7)
O95 0.013(8) 0.024(8) 0.023(8) -0.004(6) -0.008(6) -0.001(6)
O96 0.024(8) 0.023(8) 0.016(8) 0.009(6) 0.003(6) -0.007(6)
O97 0.024(9) 0.037(10) 0.026(9) 0.014(7) 0.003(7) 0.008(7)
O98 0.030(9) 0.016(8) 0.031(9) -0.004(7) 0.008(7) -0.012(7)
O99 0.035(9) 0.015(8) 0.015(7) 0.001(6) -0.003(6) -0.007(7)
O100 0.042(10) 0.032(9) 0.027(9) 0.000(7) 0.011(8) 0.008(8)
O101 0.020(8) 0.027(8) 0.017(8) 0.000(6) -0.003(6) -0.006(7)
O102 0.027(9) 0.030(9) 0.022(8) -0.005(7) 0.005(7) -0.011(7)
O103 0.019(8) 0.021(8) 0.026(8) 0.002(6) 0.011(6) 0.001(6)
O104 0.023(9) 0.029(9) 0.032(9) -0.002(7) 0.000(7) -0.010(7)
O105 0.017(8) 0.012(7) 0.028(8) 0.008(6) -0.004(6) 0.005(6)
O106 0.013(8) 0.027(8) 0.031(9) 0.002(7) 0.009(6) 0.003(6)
O107 0.032(9) 0.026(8) 0.019(8) 0.002(6) 0.002(7) -0.006(7)
O108 0.023(8) 0.014(7) 0.024(8) 0.002(6) -0.001(6) -0.007(6)
O109 0.026(9) 0.021(8) 0.038(9) 0.008(7) 0.013(7) 0.007(7)
O110 0.024(9) 0.026(9) 0.029(9) 0.001(7) 0.000(7) -0.008(7)
O111 0.023(9) 0.036(10) 0.034(9) 0.015(7) 0.004(7) 0.000(7)
O112 0.019(9) 0.050(11) 0.027(9) -0.001(8) -0.003(7) -0.002(8)
O113 0.031(9) 0.031(9) 0.017(8) 0.009(7) -0.002(7) 0.008(7)
O114 0.028(9) 0.021(8) 0.024(8) -0.005(6) 0.010(7) 0.008(7)
O115 0.027(9) 0.033(9) 0.019(8) -0.013(7) -0.006(7) 0.002(7)
O116 0.026(9) 0.033(9) 0.015(8) 0.004(6) 0.010(6) 0.004(7)
O117 0.029(9) 0.019(8) 0.025(8) -0.007(6) -0.006(7) 0.002(7)
O118 0.009(7) 0.017(8) 0.033(9) -0.001(6) 0.000(6) 0.002(6)
O119 0.040(10) 0.023(9) 0.030(9) -0.006(7) 0.005(7) -0.014(7)
O120 0.013(8) 0.029(9) 0.031(9) 0.007(7) 0.002(6) 0.003(6)
O121 0.020(8) 0.013(7) 0.031(9) 0.008(6) 0.008(7) 0.004(6)
O122 0.027(9) 0.024(8) 0.025(8) 0.001(7) 0.000(7) -0.003(7)
O123 0.038(10) 0.017(8) 0.033(9) 0.012(7) -0.004(7) -0.010(7)
O124 0.038(10) 0.028(9) 0.032(9) 0.007(7) 0.010(8) 0.011(8)
O125 0.034(10) 0.032(9) 0.017(8) 0.006(7) 0.000(7) 0.001(7)
O126 0.049(11) 0.033(10) 0.041(10) 0.008(8) 0.019(9) 0.020(8)
O127 0.044(11) 0.032(10) 0.053(12) 0.005(8) -0.002(9) -0.004(8)
O128 0.026(9) 0.034(10) 0.046(11) -0.002(8) -0.004(8) 0.004(8)
O129 0.035(10) 0.042(10) 0.032(9) 0.010(8) 0.002(8) 0.002(8)
O130 0.018(8) 0.037(9) 0.029(9) -0.007(7) 0.003(7) -0.009(7)
O131 0.021(8) 0.017(8) 0.029(8) 0.002(6) 0.008(7) -0.006(6)
O132 0.039(10) 0.035(9) 0.020(8) 0.005(7) 0.006(7) -0.005(8)
O133 0.042(10) 0.027(9) 0.025(9) -0.002(7) 0.016(7) -0.003(7)
O134 0.026(9) 0.022(8) 0.019(8) 0.000(6) 0.011(6) -0.004(7)
O135 0.022(9) 0.019(8) 0.031(9) -0.001(7) 0.005(7) -0.010(6)
O136 0.054(11) 0.016(8) 0.029(9) -0.004(7) 0.008(8) -0.002(8)
O137 0.025(8) 0.017(8) 0.019(8) -0.007(6) 0.005(6) 0.011(6)
O138 0.023(9) 0.020(8) 0.029(9) 0.016(7) 0.002(7) 0.002(7)
O139 0.035(9) 0.028(9) 0.015(8) 0.007(6) 0.011(7) -0.008(7)
O140 0.025(9) 0.027(8) 0.018(8) 0.000(6) 0.003(6) -0.001(7)
O141 0.027(9) 0.015(8) 0.021(8) 0.002(6) 0.001(6) 0.003(6)
O142 0.022(8) 0.012(7) 0.012(7) 0.001(6) 0.001(6) -0.007(6)
O143 0.026(9) 0.034(9) 0.012(7) 0.004(6) 0.003(6) -0.001(7)
O144 0.031(9) 0.027(8) 0.009(7) 0.002(6) 0.003(6) 0.007(7)
O145 0.035(10) 0.036(10) 0.037(10) -0.002(8) 0.004(8) -0.003(8)
O146 0.051(12) 0.036(10) 0.033(10) 0.013(8) 0.007(8) 0.017(9)
O147 0.046(10) 0.020(8) 0.013(8) -0.002(6) 0.004(7) 0.010(7)
O148 0.085(14) 0.030(10) 0.015(8) 0.006(7) 0.010(9) -0.014(9)
O149 0.033(9) 0.021(8) 0.028(9) -0.001(7) 0.007(7) 0.000(7)
O150 0.033(9) 0.021(8) 0.024(8) 0.004(6) 0.001(7) 0.008(7)
O151 0.016(8) 0.019(8) 0.034(9) 0.005(7) 0.011(7) 0.006(6)
O153 0.026(9) 0.023(8) 0.028(9) -0.004(7) 0.009(7) 0.002(7)
O154 0.050(11) 0.021(9) 0.033(9) 0.004(7) 0.017(8) -0.001(8)
O155 0.032(10) 0.030(9) 0.032(9) -0.006(7) 0.018(7) 0.009(7)
O156 0.062(12) 0.027(9) 0.020(9) -0.009(7) -0.004(8) 0.008(8)
O157 0.024(10) 0.063(12) 0.041(11) -0.010(9) 0.007(8) 0.007(9)
O158 0.018(8) 0.021(8) 0.022(8) -0.002(6) 0.004(6) 0.000(6)
O159 0.031(9) 0.021(8) 0.022(8) -0.008(6) 0.000(7) -0.003(7)
O160 0.016(8) 0.020(8) 0.010(7) 0.008(6) -0.003(6) -0.008(6)
O161 0.025(9) 0.013(7) 0.030(8) -0.001(6) 0.015(7) -0.002(6)
O162 0.017(8) 0.018(8) 0.018(8) 0.007(6) -0.002(6) -0.007(6)
O163 0.034(9) 0.011(7) 0.030(9) 0.000(6) -0.006(7) -0.009(7)
O164 0.033(9) 0.020(8) 0.023(8) 0.007(6) 0.012(7) 0.001(7)
O165 0.038(10) 0.037(10) 0.015(8) 0.002(7) -0.001(7) -0.002(8)
O166 0.029(9) 0.018(8) 0.024(8) 0.000(6) 0.013(7) 0.002(7)
O167 0.025(9) 0.019(8) 0.022(8) 0.002(6) 0.002(6) -0.009(6)
O168 0.023(9) 0.022(8) 0.033(9) 0.002(7) 0.012(7) 0.003(7)
O169 0.040(10) 0.018(8) 0.035(9) 0.004(7) 0.016(8) -0.013(7)
O170 0.028(9) 0.006(7) 0.023(8) -0.003(6) -0.001(6) 0.003(6)
O172 0.039(10) 0.019(8) 0.051(11) 0.009(8) 0.019(8) -0.010(7)
O173 0.040(10) 0.027(9) 0.030(9) 0.000(7) 0.002(7) 0.018(8)
O174 0.051(11) 0.020(8) 0.026(9) 0.005(7) 0.015(8) 0.011(8)
O175 0.029(9) 0.020(8) 0.037(9) -0.001(7) 0.018(7) -0.006(7)
O176 0.063(14) 0.051(13) 0.075(15) 0.023(11) 0.010(11) -0.005(11)
O177 0.035(11) 0.050(12) 0.065(13) 0.020(10) 0.014(9) 0.028(9)
O178 0.117(18) 0.047(12) 0.016(9) -0.013(8) -0.014(10) 0.033(12)
O179 0.083(15) 0.065(13) 0.018(9) -0.004(9) -0.012(9) 0.030(11)
O180 0.035(10) 0.013(8) 0.030(9) 0.007(6) 0.000(7) 0.010(7)
O181 0.041(11) 0.080(14) 0.033(10) -0.018(10) 0.017(9) -0.024(10)
O183 0.047(11) 0.034(9) 0.017(8) -0.009(7) 0.009(7) -0.014(8)
O184 0.070(14) 0.053(12) 0.038(11) 0.029(9) 0.026(10) 0.032(10)
O185 0.052(12) 0.017(9) 0.046(11) 0.000(7) -0.013(9) 0.010(8)
O186 0.14(2) 0.034(11) 0.026(10) -0.002(8) -0.007(11) 0.043(12)
O187 0.069(16) 0.058(14) 0.097(18) -0.027(13) -0.013(13) -0.006(12)
O188 0.042(11) 0.033(10) 0.031(9) -0.004(7) 0.001(8) 0.011(8)
O189 0.062(15) 0.067(15) 0.098(18) -0.022(13) 0.029(13) -0.001(12)
O190 0.025(9) 0.017(8) 0.029(9) 0.003(6) 0.016(7) -0.002(6)
O191 0.041(10) 0.014(8) 0.026(8) -0.001(6) 0.008(7) -0.007(7)
O192 0.028(9) 0.022(8) 0.027(8) -0.005(7) 0.016(7) 0.000(7)
O193 0.010(8) 0.025(8) 0.036(9) -0.007(7) 0.007(6) 0.007(6)
O194 0.038(10) 0.023(8) 0.032(9) 0.007(7) 0.010(7) 0.016(7)
O195 0.053(12) 0.015(8) 0.047(11) -0.002(7) -0.003(9) -0.001(8)
O196 0.023(9) 0.047(11) 0.040(10) -0.011(8) 0.002(8) 0.002(8)
O197 0.040(10) 0.017(8) 0.037(9) -0.017(7) 0.008(8) 0.002(7)
O198 0.039(10) 0.007(7) 0.024(8) -0.004(6) 0.012(7) -0.001(6)
O199 0.036(9) 0.021(8) 0.019(7) 0.005(6) 0.004(6) -0.001(7)
O200 0.032(9) 0.023(8) 0.025(9) 0.009(7) -0.005(7) 0.000(7)
O201 0.041(10) 0.020(8) 0.030(9) 0.004(7) 0.009(8) 0.002(7)
O202 0.035(9) 0.018(8) 0.012(7) 0.006(6) 0.004(6) -0.004(7)
O203 0.027(9) 0.017(8) 0.038(9) -0.002(7) 0.003(7) 0.006(7)
O204 0.032(9) 0.012(7) 0.027(8) 0.003(6) 0.002(7) 0.003(7)
O205 0.013(8) 0.025(8) 0.020(8) 0.003(6) 0.005(6) 0.003(6)
O206 0.031(9) 0.024(8) 0.022(8) 0.002(6) 0.011(7) -0.007(7)
O207 0.028(9) 0.020(8) 0.023(8) 0.004(6) 0.003(7) -0.005(7)
O208 0.028(9) 0.019(8) 0.036(9) 0.002(7) 0.018(7) -0.003(7)
O209 0.028(9) 0.023(8) 0.020(8) -0.003(6) 0.005(7) -0.010(7)
O210 0.027(9) 0.019(8) 0.023(8) 0.002(6) 0.004(7) -0.005(7)
O211 0.016(8) 0.015(7) 0.024(8) -0.005(6) 0.001(6) -0.004(6)
O212 0.027(9) 0.021(8) 0.020(8) -0.001(6) 0.003(6) 0.006(7)
O213 0.026(8) 0.028(8) 0.023(8) 0.007(6) 0.004(6) 0.003(7)
O214 0.033(10) 0.031(9) 0.034(10) 0.007(7) -0.007(7) 0.005(8)
O215 0.019(9) 0.030(9) 0.059(11) 0.003(8) 0.008(8) 0.008(7)
O216 0.036(10) 0.029(9) 0.022(8) -0.009(7) 0.015(7) -0.007(7)
O217 0.024(9) 0.036(10) 0.033(9) 0.015(7) 0.004(7) -0.003(7)
O218 0.047(11) 0.011(8) 0.062(12) -0.004(8) -0.022(9) 0.014(8)
O219 0.059(15) 0.074(16) 0.13(2) -0.029(15) 0.027(15) 0.019(13)
O220 0.078(15) 0.027(10) 0.057(13) -0.014(9) -0.012(11) 0.008(10)
O221 0.12(2) 0.074(16) 0.061(15) -0.028(12) -0.037(14) 0.042(15)
O223 0.025(9) 0.038(10) 0.039(10) 0.006(8) -0.004(7) 0.005(8)
O224 0.034(10) 0.022(8) 0.035(9) -0.014(7) 0.013(7) -0.007(7)
O225 0.034(9) 0.020(8) 0.028(9) -0.001(7) 0.012(7) 0.000(7)
O226 0.044(10) 0.026(9) 0.022(8) -0.012(7) 0.009(7) 0.010(7)
O227 0.041(10) 0.027(9) 0.024(9) -0.003(7) 0.007(7) -0.001(8)
O228 0.024(9) 0.016(8) 0.040(10) -0.006(7) 0.006(7) 0.001(7)
O229 0.016(8) 0.020(8) 0.030(9) -0.013(6) 0.002(6) -0.005(6)
O230 0.035(9) 0.013(8) 0.031(9) 0.000(6) 0.005(7) -0.003(7)
O231 0.031(12) 0.049(13) 0.14(2) -0.014(13) 0.032(12) -0.011(10)
O232 0.031(9) 0.015(8) 0.022(8) -0.002(6) 0.007(7) 0.002(7)
O233 0.034(9) 0.021(8) 0.019(8) 0.007(6) 0.010(7) -0.006(7)
O234 0.066(12) 0.020(8) 0.014(8) 0.002(6) 0.001(8) -0.002(8)
O235 0.028(9) 0.019(8) 0.027(8) 0.005(6) 0.012(7) 0.007(7)
O236 0.031(9) 0.026(9) 0.033(9) -0.004(7) 0.012(7) -0.010(7)
O237 0.063(12) 0.022(8) 0.015(8) -0.004(6) 0.020(8) -0.009(8)
O238 0.028(9) 0.018(8) 0.026(8) 0.009(6) 0.005(7) 0.000(7)
O239 0.027(9) 0.014(7) 0.021(8) 0.003(6) 0.002(6) -0.002(6)
O240 0.036(10) 0.027(9) 0.017(8) -0.010(6) 0.007(7) -0.001(7)
O241 0.043(10) 0.016(8) 0.044(10) 0.005(7) 0.027(8) 0.001(7)
O242 0.036(9) 0.018(8) 0.018(8) -0.003(6) 0.012(7) -0.001(7)
O243 0.024(9) 0.022(8) 0.035(9) -0.008(7) 0.004(7) 0.004(7)
O244 0.027(9) 0.022(8) 0.010(7) -0.004(6) 0.000(6) -0.003(7)
O245 0.049(11) 0.015(8) 0.022(8) 0.002(6) 0.013(7) -0.001(7)
O246 0.024(9) 0.019(8) 0.037(9) -0.006(7) 0.018(7) -0.012(7)
O247 0.025(9) 0.030(9) 0.044(10) -0.014(8) 0.006(8) 0.004(7)
O248 0.032(10) 0.020(8) 0.034(9) -0.006(7) -0.010(7) 0.002(7)
O249 0.073(14) 0.018(9) 0.063(13) -0.005(9) -0.016(10) 0.004(9)
O250 0.023(11) 0.078(16) 0.13(2) -0.052(15) 0.011(12) -0.003(10)
O251 0.070(15) 0.052(13) 0.064(14) 0.002(10) 0.022(11) 0.013(11)
O252 0.035(9) 0.016(8) 0.021(8) 0.004(6) 0.021(7) 0.001(7)
O253 0.036(9) 0.017(8) 0.019(8) 0.007(6) 0.006(7) 0.000(7)
O254 0.060(12) 0.016(8) 0.020(8) 0.001(6) 0.012(8) 0.007(8)
O255 0.033(10) 0.031(9) 0.026(9) 0.011(7) 0.019(7) 0.007(7)
O256 0.027(9) 0.024(8) 0.017(8) -0.001(6) 0.006(6) 0.001(7)
O257 0.045(11) 0.016(8) 0.043(10) 0.001(7) 0.019(8) 0.005(7)
O258 0.028(9) 0.012(7) 0.021(8) -0.005(6) 0.012(6) 0.007(6)
O259 0.019(9) 0.032(9) 0.045(10) -0.001(8) -0.003(7) 0.005(7)
O260 0.025(8) 0.015(7) 0.021(8) -0.006(6) 0.013(6) 0.006(6)
O261 0.053(11) 0.015(8) 0.029(9) 0.001(7) 0.017(8) -0.002(7)
O262 0.034(10) 0.025(9) 0.027(9) -0.001(7) 0.003(7) -0.017(7)
O263 0.033(10) 0.013(8) 0.049(11) 0.004(7) 0.007(8) -0.001(7)
O264 0.051(11) 0.021(9) 0.042(10) 0.005(7) 0.013(8) -0.003(8)
O265 0.024(10) 0.048(12) 0.084(15) -0.008(10) 0.010(10) 0.008(9)
O266 0.068(13) 0.018(9) 0.045(11) 0.008(8) -0.038(9) -0.008(9)
O267 0.031(9) 0.017(8) 0.023(8) 0.005(6) 0.004(7) 0.004(7)
O268 0.029(9) 0.024(8) 0.021(8) 0.016(6) 0.012(7) 0.003(7)
O269 0.034(10) 0.043(10) 0.025(9) 0.007(7) 0.010(7) -0.009(8)
O270 0.017(8) 0.025(8) 0.041(10) 0.002(7) 0.007(7) -0.002(7)
O271 0.037(10) 0.028(9) 0.027(9) -0.004(7) 0.022(7) 0.005(7)
O272 0.018(8) 0.018(7) 0.013(7) -0.007(6) 0.002(6) 0.002(6)
O273 0.033(9) 0.009(7) 0.022(8) -0.007(6) 0.000(7) 0.008(6)
O274 0.026(8) 0.010(7) 0.015(7) -0.008(6) 0.007(6) -0.001(6)
O275 0.049(10) 0.013(8) 0.018(8) 0.004(6) 0.002(7) 0.004(7)
O276 0.038(10) 0.025(9) 0.031(9) -0.011(7) 0.012(7) 0.007(7)
O277 0.040(10) 0.017(8) 0.021(8) 0.006(6) 0.015(7) 0.008(7)
O278 0.037(10) 0.032(9) 0.006(7) -0.002(6) -0.002(6) 0.001(7)
O279 0.018(8) 0.021(8) 0.018(8) 0.001(6) 0.003(6) 0.005(6)
O280 0.028(9) 0.021(8) 0.022(8) 0.003(6) 0.001(7) 0.001(7)
O281 0.032(9) 0.026(8) 0.017(8) -0.001(6) 0.015(7) -0.001(7)
O282 0.031(9) 0.020(8) 0.024(8) 0.003(6) -0.005(7) 0.008(7)
O283 0.021(9) 0.024(8) 0.026(8) 0.007(7) -0.006(7) -0.004(7)
O284 0.021(8) 0.019(8) 0.018(8) 0.007(6) 0.007(6) 0.016(6)
O286 0.028(9) 0.023(8) 0.034(9) -0.004(7) 0.007(7) -0.003(7)
O287 0.020(8) 0.022(8) 0.032(9) 0.005(7) 0.017(7) 0.001(6)
O288 0.044(11) 0.023(9) 0.032(9) -0.003(7) 0.007(8) 0.008(8)
O289 0.022(8) 0.026(8) 0.017(8) 0.014(6) 0.005(6) 0.015(7)
O290 0.030(9) 0.021(8) 0.023(8) 0.002(6) 0.011(7) 0.001(7)
O291 0.035(9) 0.015(7) 0.010(7) 0.001(6) 0.001(6) -0.003(7)
O292 0.021(9) 0.028(9) 0.034(9) -0.001(7) 0.008(7) -0.002(7)
O293 0.023(8) 0.019(8) 0.024(8) 0.006(6) 0.011(6) 0.002(6)
O294 0.020(9) 0.039(10) 0.036(9) 0.005(8) 0.004(7) -0.002(7)
O295 0.034(10) 0.027(9) 0.039(10) 0.008(7) -0.008(8) -0.001(8)
O296 0.031(10) 0.033(10) 0.038(10) -0.001(8) 0.005(8) -0.009(8)
O297 0.035(10) 0.035(10) 0.031(9) 0.008(7) 0.008(8) 0.008(8)
O298 0.045(11) 0.030(9) 0.029(9) -0.001(7) 0.004(8) -0.003(8)
O299 0.034(9) 0.031(9) 0.016(8) 0.003(7) 0.006(7) -0.007(7)
O300 0.038(10) 0.037(10) 0.044(10) -0.001(8) 0.020(8) -0.012(8)
O301 0.080(14) 0.017(8) 0.031(10) -0.004(7) 0.013(9) 0.023(9)
O302 0.041(10) 0.012(7) 0.023(8) -0.003(6) 0.005(7) 0.002(7)
O303 0.033(9) 0.019(8) 0.013(7) 0.003(6) 0.012(6) 0.009(7)
O304 0.027(9) 0.015(7) 0.016(7) 0.008(6) 0.006(6) 0.006(6)
O305 0.029(9) 0.021(8) 0.039(10) -0.003(7) 0.001(7) 0.004(7)
O306 0.050(11) 0.020(8) 0.027(9) -0.003(7) 0.002(8) 0.016(8)
O307 0.019(8) 0.022(8) 0.028(8) 0.006(6) 0.002(6) 0.002(6)
O308 0.027(9) 0.032(9) 0.038(10) 0.015(8) -0.006(7) 0.004(7)
O309 0.058(12) 0.044(11) 0.029(10) -0.010(8) -0.005(8) -0.001(9)
O310 0.042(12) 0.041(11) 0.074(14) -0.011(10) 0.018(10) -0.005(9)
O311 0.050(12) 0.038(11) 0.059(13) -0.010(9) -0.002(10) -0.007(9)
O312 0.057(12) 0.043(11) 0.021(9) 0.007(8) 0.001(8) -0.002(9)
O313 0.021(8) 0.012(7) 0.035(9) -0.001(6) 0.004(7) -0.003(6)
O314 0.029(9) 0.030(9) 0.024(8) 0.006(7) 0.006(7) -0.004(7)
O315 0.039(10) 0.013(8) 0.045(10) -0.002(7) 0.006(8) 0.005(7)
O316 0.031(9) 0.010(7) 0.034(9) 0.011(6) 0.011(7) 0.012(6)
O317 0.038(10) 0.032(9) 0.032(9) 0.002(7) 0.015(7) 0.006(8)
O318 0.024(9) 0.022(8) 0.032(9) 0.000(7) 0.000(7) -0.001(7)
O319 0.026(9) 0.009(7) 0.045(10) -0.005(7) 0.010(7) -0.007(6)
O320 0.038(10) 0.017(8) 0.028(9) -0.002(7) 0.002(7) 0.008(7)
O321 0.037(10) 0.033(9) 0.030(9) -0.008(7) 0.003(7) -0.008(8)
O322 0.025(9) 0.028(9) 0.025(8) 0.008(7) 0.002(7) 0.007(7)
O323 0.032(10) 0.039(10) 0.039(10) 0.004(8) -0.002(8) 0.022(8)
O324 0.054(13) 0.034(11) 0.065(13) 0.011(9) -0.029(10) -0.008(9)
O325 0.027(10) 0.069(13) 0.050(11) 0.033(10) 0.009(8) 0.019(9)
O327 0.023(9) 0.028(9) 0.034(9) 0.010(7) 0.008(7) 0.003(7)
O328 0.054(11) 0.025(9) 0.027(9) -0.001(7) 0.008(8) 0.006(8)
O329 0.094(16) 0.061(13) 0.024(10) 0.005(9) 0.004(10) -0.029(12)
O330 0.085(16) 0.073(15) 0.043(12) 0.002(11) -0.006(11) -0.031(13)
O331 0.090(18) 0.071(16) 0.088(18) 0.023(13) 0.023(14) 0.029(14)
O334 0.044(10) 0.013(7) 0.013(7) -0.001(6) -0.004(7) -0.002(7)
O335 0.023(9) 0.023(8) 0.032(9) 0.005(7) -0.007(7) 0.005(7)
O336 0.023(8) 0.020(8) 0.023(8) 0.004(6) -0.001(6) -0.002(6)
O337 0.035(10) 0.030(9) 0.032(9) 0.004(7) 0.003(7) -0.004(8)
O338 0.064(14) 0.069(14) 0.046(12) 0.024(10) 0.011(10) 0.001(11)
O339 0.049(12) 0.030(10) 0.057(12) 0.014(9) 0.007(9) 0.006(9)
O340 0.023(9) 0.047(11) 0.028(9) -0.008(8) -0.004(7) 0.003(8)
O341 0.046(11) 0.031(10) 0.044(11) -0.004(8) 0.011(9) -0.010(8)
O342 0.041(11) 0.033(10) 0.047(11) -0.001(8) 0.005(8) -0.001(8)
O343 0.033(9) 0.018(8) 0.030(9) -0.006(7) 0.006(7) 0.002(7)
O344 0.076(13) 0.033(9) 0.005(7) -0.004(7) 0.009(8) -0.003(9)
O345 0.071(14) 0.054(12) 0.038(11) 0.009(9) 0.011(10) -0.017(11)
O346 0.052(12) 0.044(11) 0.034(10) -0.003(8) 0.002(9) -0.016(9)
O347 0.09(2) 0.10(2) 0.090(19) -0.029(16) 0.030(15) -0.006(16)
O348 0.14(2) 0.060(15) 0.054(14) 0.003(11) -0.005(14) -0.006(15)
O350 0.034(10) 0.027(9) 0.036(10) -0.002(7) -0.001(8) 0.000(7)
O351 0.038(10) 0.029(9) 0.028(9) 0.006(7) -0.005(7) -0.012(8)
O352 0.046(11) 0.044(11) 0.024(9) 0.007(8) 0.003(8) 0.007(9)
O353 0.039(10) 0.023(9) 0.034(9) 0.003(7) 0.010(8) -0.002(7)
O354 0.025(9) 0.028(9) 0.027(9) 0.001(7) 0.005(7) 0.011(7)
O355 0.028(9) 0.022(8) 0.038(10) 0.000(7) 0.000(7) 0.003(7)
O356 0.040(11) 0.031(10) 0.051(11) -0.001(8) -0.004(9) -0.014(8)
O357 0.034(10) 0.032(9) 0.016(8) -0.004(7) -0.005(7) 0.010(7)
O358 0.034(10) 0.032(9) 0.032(9) 0.005(7) 0.005(7) 0.010(8)
O359 0.053(11) 0.022(9) 0.024(9) 0.008(7) 0.007(8) -0.006(8)
O360 0.036(10) 0.039(10) 0.043(11) 0.002(8) 0.001(8) 0.005(8)
O361 0.031(9) 0.026(9) 0.029(9) 0.003(7) 0.007(7) -0.008(7)
O362 0.031(9) 0.018(8) 0.029(9) -0.001(7) -0.017(7) -0.002(7)
O363 0.051(12) 0.031(10) 0.046(11) 0.008(8) 0.004(9) 0.001(9)
O364 0.032(10) 0.036(10) 0.023(9) 0.005(7) -0.012(7) -0.003(8)
O365 0.049(12) 0.040(11) 0.044(11) 0.009(9) -0.002(9) 0.008(9)
O366 0.033(10) 0.025(9) 0.039(10) 0.004(7) -0.004(8) -0.005(7)
O367 0.049(11) 0.045(11) 0.019(9) -0.002(8) -0.002(8) 0.003(9)
O368 0.056(12) 0.040(11) 0.035(10) -0.003(8) -0.002(9) -0.026(9)
O369 0.045(11) 0.033(9) 0.017(8) -0.003(7) 0.006(7) -0.003(8)
O370 0.056(12) 0.044(11) 0.034(10) 0.007(8) 0.028(9) -0.010(9)
O371 0.043(10) 0.030(9) 0.019(8) 0.009(7) -0.011(7) 0.002(8)
O372 0.051(12) 0.032(10) 0.040(10) -0.005(8) 0.004(9) -0.020(9)
O373 0.030(11) 0.085(15) 0.039(11) -0.018(10) -0.008(8) 0.011(10)
O374 0.054(12) 0.039(11) 0.046(11) 0.013(9) 0.007(9) 0.012(9)
O375 0.077(15) 0.051(13) 0.061(14) 0.015(10) -0.002(11) 0.023(11)
O376 0.043(11) 0.039(10) 0.028(9) 0.001(8) -0.009(8) -0.005(8)
O377 0.056(14) 0.085(16) 0.058(14) -0.002(12) 0.003(11) 0.002(12)
O378 0.092(17) 0.042(12) 0.066(14) -0.009(10) 0.025(12) -0.035(11)
O379 0.047(11) 0.023(9) 0.028(9) 0.006(7) -0.001(8) 0.005(8)
O380 0.048(11) 0.027(9) 0.022(9) 0.006(7) -0.006(7) -0.003(8)
O381 0.038(10) 0.031(9) 0.024(9) 0.010(7) 0.006(7) -0.004(8)
O382 0.025(9) 0.034(9) 0.024(8) 0.001(7) -0.009(7) -0.002(7)
O383 0.053(11) 0.026(9) 0.020(8) 0.005(7) 0.007(8) -0.007(8)
O384 0.050(11) 0.038(10) 0.031(10) 0.007(8) 0.017(8) 0.001(9)
O385 0.047(11) 0.023(9) 0.039(10) 0.003(7) 0.002(8) 0.005(8)
O386 0.063(13) 0.039(10) 0.029(10) 0.016(8) -0.004(9) 0.012(9)
O387 0.049(11) 0.022(9) 0.039(10) 0.010(7) -0.017(8) -0.005(8)
O388 0.047(11) 0.036(10) 0.037(10) 0.010(8) 0.014(8) -0.006(8)
O389 0.067(13) 0.038(10) 0.032(10) 0.011(8) -0.010(9) 0.017(9)
O390 0.051(11) 0.025(9) 0.022(9) -0.002(7) 0.002(8) -0.008(8)
O391 0.041(11) 0.058(12) 0.040(11) 0.014(9) -0.004(8) -0.017(9)
O392 0.047(11) 0.034(10) 0.038(10) -0.015(8) 0.001(8) -0.006(8)
O393 0.029(10) 0.045(11) 0.038(10) -0.003(8) -0.002(8) 0.002(8)
O394 0.039(10) 0.026(9) 0.038(10) -0.006(7) -0.007(8) -0.015(8)
O395 0.055(12) 0.051(11) 0.015(8) -0.001(8) 0.009(8) -0.015(9)
O396 0.046(12) 0.078(15) 0.039(11) -0.002(10) -0.008(9) -0.005(11)
O397 0.069(13) 0.030(10) 0.027(9) 0.007(7) 0.001(9) -0.008(9)
O398 0.070(14) 0.055(12) 0.039(11) 0.017(9) 0.010(10) 0.033(11)
O399 0.089(16) 0.042(11) 0.043(11) -0.010(9) 0.017(11) -0.029(11)
O400 0.062(12) 0.027(9) 0.024(9) -0.002(7) 0.006(8) -0.006(8)
O401 0.039(10) 0.033(9) 0.026(9) 0.005(7) -0.003(7) -0.007(8)
O402 0.067(13) 0.035(10) 0.021(9) 0.000(7) 0.000(8) -0.006(9)
O403 0.068(13) 0.030(10) 0.020(9) 0.002(7) 0.003(8) 0.000(9)
O404 0.071(14) 0.033(10) 0.036(10) 0.010(8) 0.005(9) -0.002(9)
O405 0.056(12) 0.017(8) 0.028(9) 0.002(7) -0.005(8) -0.003(8)
O406 0.043(10) 0.026(9) 0.031(9) 0.010(7) 0.011(8) 0.001(8)
O407 0.063(12) 0.035(10) 0.017(8) -0.001(7) -0.008(8) 0.006(9)
O408 0.065(13) 0.042(10) 0.016(8) 0.003(7) -0.002(8) -0.015(9)
O409 0.032(9) 0.021(8) 0.015(8) 0.007(6) -0.004(6) -0.001(7)
O410 0.037(10) 0.034(10) 0.036(10) -0.005(8) 0.002(8) -0.005(8)
O411 0.068(13) 0.023(9) 0.019(8) -0.007(7) -0.006(8) -0.006(8)
O412 0.050(13) 0.074(15) 0.079(16) -0.009(12) 0.009(11) 0.005(11)
O414 0.073(14) 0.051(11) 0.011(8) 0.002(8) -0.010(8) 0.008(10)
O416 0.033(11) 0.112(18) 0.042(12) -0.004(11) 0.003(9) -0.021(11)
O420 0.027(10) 0.034(10) 0.069(13) 0.006(9) -0.006(9) 0.003(8)
O421 0.037(10) 0.051(11) 0.029(9) 0.001(8) -0.006(8) -0.008(8)
O422 0.040(11) 0.032(10) 0.092(16) -0.028(10) 0.002(10) 0.003(9)
O423 0.059(15) 0.087(17) 0.095(18) 0.000(14) -0.029(13) 0.031(13)
O424 0.17(2) 0.041(12) 0.066(15) -0.021(11) 0.067(16) -0.026(14)
O425 0.068(15) 0.052(13) 0.060(13) 0.005(10) -0.018(11) -0.009(11)
O426 0.039(12) 0.055(13) 0.076(14) -0.016(11) 0.020(10) -0.006(9)
O427 0.060(14) 0.070(14) 0.065(14) 0.026(11) 0.031(11) -0.001(11)
O428 0.028(10) 0.063(12) 0.027(9) 0.012(8) 0.007(7) 0.004(9)
O429 0.043(13) 0.090(18) 0.107(19) -0.021(15) -0.006(12) 0.026(12)
O430 0.057(13) 0.045(12) 0.077(15) -0.009(11) 0.018(11) 0.001(10)
O431 0.059(15) 0.11(2) 0.12(2) -0.051(17) 0.028(14) 0.023(14)
O433 0.12(2) 0.059(14) 0.041(12) -0.022(10) 0.009(12) -0.009(13)
O437 0.099(19) 0.106(19) 0.060(15) -0.009(13) 0.023(13) -0.061(16)

loop_
_atom_type_symbol
_atom_type_description
_atom_type_scat_dispersion_real
_atom_type_scat_dispersion_imag
_atom_type_scat_source
O O 0.0106 0.0060 'International Tables Vol C Tables 4.2.6.8 and 6.1.1.4'
H H 0.0000 0.0000 'International Tables Vol C Tables 4.2.6.8 and 6.1.1.4'
Mo Mo -1.6832 0.6857 'International Tables Vol C Tables 4.2.6.8 and 6.1.1.4'
Pr Pr -0.2180 2.8214 'International Tables Vol C Tables 4.2.6.8 and 6.1.1.4'

loop_
_geom_angle_atom_site_label_1
_geom_angle_atom_site_label_2
_geom_angle_atom_site_label_3
_geom_angle
_geom_angle_site_symmetry_1
_geom_angle_site_symmetry_3
_geom_angle_publ_flag
O6 M1 O5 103.4(7) . . ?
O6 M1 O2 103.2(7) . . ?
O5 M1 O2 98.0(6) . . ?
O6 M1 O1 102.3(7) . . ?
O5 M1 O1 88.3(6) . . ?
O2 M1 O1 151.5(6) . . ?
O6 M1 O4 96.0(7) . . ?
O5 M1 O4 154.5(6) . . ?
O2 M1 O4 93.4(6) . . ?
O1 M1 O4 71.4(6) . . ?
O6 M1 O3 169.7(7) . . ?
O5 M1 O3 86.8(6) . . ?
O2 M1 O3 74.2(6) . . ?
O1 M1 O3 78.4(5) . . ?
O4 M1 O3 74.4(5) . . ?
O9 M2 O7 104.7(7) . . ?
O9 M2 O2 99.6(7) . . ?
O7 M2 O2 92.1(6) . . ?
O9 M2 O8 101.8(7) . . ?
O7 M2 O8 153.1(6) . . ?
O2 M2 O8 88.2(6) . . ?
O9 M2 O10 100.8(7) . . ?
O7 M2 O10 86.9(6) . . ?
O2 M2 O10 159.2(6) . . ?
O8 M2 O10 83.5(6) . . ?
O9 M2 O3 168.4(7) . . ?
O7 M2 O3 85.5(5) . . ?
O2 M2 O3 74.1(6) . . ?
O8 M2 O3 68.7(5) . . ?
O10 M2 O3 85.1(5) . . ?
O12 M3 O13 102.2(10) . . ?
O12 M3 O14 100.5(7) . . ?
O13 M3 O14 106.2(7) . . ?
O12 M3 O11 95.4(7) . . ?
O13 M3 O11 89.4(7) . . ?
O14 M3 O11 154.6(6) . . ?
O12 M3 O1 94.1(8) . . ?
O13 M3 O1 154.0(7) . . ?
O14 M3 O1 90.4(6) . . ?
O11 M3 O1 68.7(5) . . ?
O12 M3 O15 172.6(8) . . ?
O13 M3 O15 84.3(8) . . ?
O14 M3 O15 80.8(6) . . ?
O11 M3 O15 81.0(6) . . ?
O1 M3 O15 78.7(6) . . ?
O19 M4 O18 105.8(10) . . ?
O19 M4 O10 102.3(7) . . ?
O18 M4 O10 104.3(7) . . ?
O19 M4 O17 93.3(7) . . ?
O18 M4 O17 91.2(7) . . ?
O10 M4 O17 153.8(6) . . ?
O19 M4 O16 92.3(7) . . ?
O18 M4 O16 153.5(8) . . ?
O10 M4 O16 90.2(6) . . ?
O17 M4 O16 68.1(5) . . ?
O19 M4 O20 168.6(7) . . ?
O18 M4 O20 83.2(9) . . ?
O10 M4 O20 81.8(6) . . ?
O17 M4 O20 79.3(6) . . ?
O16 M4 O20 77.0(6) . . ?
M5B M5A O438 171.6(15) . . ?
M5B M5A O24A 82.2(14) . . ?
O438 M5A O24A 98.4(15) . . ?
M5B M5A O23 6.4(6) . . ?
O438 M5A O23 168.7(15) . . ?
O24A M5A O23 88.6(14) . . ?
M5B M5A O21A 89.4(8) . . ?
O438 M5A O21A 98.8(15) . . ?
O24A M5A O21A 97.4(14) . . ?
O23 M5A O21A 89.0(9) . . ?
M5B M5A O24B 53.0(12) . . ?
O438 M5A O24B 127.6(15) . . ?
O24A M5A O24B 29.3(14) . . ?
O23 M5A O24B 59.3(13) . . ?
O21A M5A O24B 93.8(13) . . ?
M5B M5A O21B 67.0(16) . . ?
O438 M5A O21B 121.2(16) . . ?
O24A M5A O21B 95(2) . . ?
O23 M5A O21B 66.5(17) . . ?
O21A M5A O21B 22.5(15) . . ?
O24B M5A O21B 81.2(19) . . ?
M5B M5A O22 66.7(7) . . ?
O438 M5A O22 104.9(15) . . ?
O24A M5A O22 94.1(13) . . ?
O23 M5A O22 65.6(8) . . ?
O21A M5A O22 151.8(10) . . ?
O24B M5A O22 83.8(12) . . ?
O21B M5A O22 130.9(17) . . ?
M5B M5A O13 80.0(7) . . ?
O438 M5A O13 98.9(15) . . ?
O24A M5A O13 162.2(15) . . ?
O23 M5A O13 73.7(7) . . ?
O21A M5A O13 84.0(8) . . ?
O24B M5A O13 133.0(14) . . ?
O21B M5A O13 79.5(16) . . ?
O22 M5A O13 77.5(7) . . ?
M5A M5B O23 169.7(10) . . ?
M5A M5B O24B 106.8(15) . . ?
O23 M5B O24B 83.5(16) . . ?
M5A M5B O24A 74.3(13) . . ?
O23 M5B O24A 116.0(15) . . ?
O24B M5B O24A 32.6(15) . . ?
M5A M5B O21B 92.8(17) . . ?
O23 M5B O21B 86.3(19) . . ?
O24B M5B O21B 95(2) . . ?
O24A M5B O21B 99(2) . . ?
M5A M5B O22 93.6(8) . . ?
O23 M5B O22 84.5(10) . . ?
O24B M5B O22 98.7(14) . . ?
O24A M5B O22 98.5(13) . . ?
O21B M5B O22 162.2(18) . . ?
M5A M5B O438 5.5(10) . . ?
O23 M5B O438 167.6(10) . . ?
O24B M5B O438 107.4(15) . . ?
O24A M5B O438 74.8(13) . . ?
O21B M5B O438 98.1(17) . . ?
O22 M5B O438 88.1(10) . . ?
M5A M5B O21A 70.5(7) . . ?
O23 M5B O21A 108.4(10) . . ?
O24B M5B O21A 100.2(15) . . ?
O24A M5B O21A 91.6(14) . . ?
O21B M5B O21A 22.3(16) . . ?
O22 M5B O21A 158.1(9) . . ?
O438 M5B O21A 75.9(10) . . ?
M5A M5B O13 81.5(7) . . ?
O23 M5B O13 88.2(9) . . ?
O24B M5B O13 171.6(16) . . ?
O24A M5B O13 155.7(14) . . ?
O21B M5B O13 83.2(17) . . ?
O22 M5B O13 81.2(7) . . ?
O438 M5B O13 80.9(10) . . ?
O21A M5B O13 81.6(8) . . ?
O29 M6 O5 103.9(7) . . ?
O29 M6 O27 102.0(7) . . ?
O5 M6 O27 91.6(6) . . ?
O29 M6 O14 101.4(7) . . ?
O5 M6 O14 85.7(6) . . ?
O27 M6 O14 156.5(6) . . ?
O29 M6 O26 100.0(7) . . ?
O5 M6 O26 156.0(6) . . ?
O27 M6 O26 86.4(6) . . ?
O14 M6 O26 86.6(6) . . ?
O29 M6 O28 167.4(6) . . ?
O5 M6 O28 88.1(6) . . ?
O27 M6 O28 73.4(6) . . ?
O14 M6 O28 83.1(6) . . ?
O26 M6 O28 68.4(6) . . ?
O31 M7 O27 103.8(7) . . ?
O31 M7 O7 102.8(6) . . ?
O27 M7 O7 97.1(6) . . ?
O31 M7 O16 103.4(7) . . ?
O27 M7 O16 150.0(6) . . ?
O7 M7 O16 88.9(6) . . ?
O31 M7 O30 94.7(6) . . ?
O27 M7 O30 94.2(6) . . ?
O7 M7 O30 156.2(6) . . ?
O16 M7 O30 71.2(6) . . ?
O31 M7 O28 168.0(6) . . ?
O27 M7 O28 71.9(6) . . ?
O7 M7 O28 89.0(6) . . ?
O16 M7 O28 78.9(6) . . ?
O30 M7 O28 74.7(5) . . ?
O34 M8 O33 103.2(7) . . ?
O34 M8 O28 107.5(7) . . ?
O33 M8 O28 98.1(7) . . ?
O34 M8 O32 104.8(7) . . ?
O33 M8 O32 97.9(6) . . ?
O28 M8 O32 139.5(6) . . ?
O34 M8 O26 99.2(7) . . ?
O33 M8 O26 157.5(6) . . ?
O28 M8 O26 76.0(6) . . ?
O32 M8 O26 75.1(6) . . ?
O34 M8 O30 175.1(7) . . ?
O33 M8 O30 73.3(6) . . ?
O28 M8 O30 76.6(5) . . ?
O32 M8 O30 72.8(5) . . ?
O26 M8 O30 84.3(5) . . ?
O35 M9 O17 98.4(7) . . ?
O35 M9 O36 102.6(7) . . ?
O17 M9 O36 71.3(6) . . ?
O35 M9 O16 94.6(7) . . ?
O17 M9 O16 73.0(6) . . ?
O36 M9 O16 142.2(6) . . ?
O35 M9 O37 93.1(7) . . ?
O17 M9 O37 143.8(6) . . ?
O36 M9 O37 72.7(6) . . ?
O16 M9 O37 140.3(6) . . ?
O35 M9 O30 100.5(7) . . ?
O17 M9 O30 140.0(6) . . ?
O36 M9 O30 136.4(6) . . ?
O16 M9 O30 70.7(6) . . ?
O37 M9 O30 69.6(6) . . ?
O35 M9 O33 173.8(7) . . ?
O17 M9 O33 87.2(6) . . ?
O36 M9 O33 81.8(6) . . ?
O16 M9 O33 84.2(5) . . ?
O37 M9 O33 84.0(6) . . ?
O30 M9 O33 73.3(5) . . ?
M10B M10A O40 171.0(8) . . ?
M10B M10A O41 75.9(8) . . ?
O40 M10A O41 106.3(10) . . ?
M10B M10A O38 84.5(8) . . ?
O40 M10A O38 103.2(8) . . ?
O41 M10A O38 103.5(8) . . ?
M10B M10A O17 74.3(8) . . ?
O40 M10A O17 96.8(7) . . ?
O41 M10A O17 92.6(7) . . ?
O38 M10A O17 149.5(7) . . ?
M10B M10A O36 80.3(8) . . ?
O40 M10A O36 95.0(9) . . ?
O41 M10A O36 151.8(7) . . ?
O38 M10A O36 89.0(6) . . ?
O17 M10A O36 66.2(6) . . ?
M10B M10A O39 8.8(7) . . ?
O40 M10A O39 169.3(9) . . ?
O41 M10A O39 83.5(8) . . ?
O38 M10A O39 78.1(7) . . ?
O17 M10A O39 78.1(6) . . ?
O36 M10A O39 74.3(6) . . ?
M10A M10B O41 81.3(8) . . ?
M10A M10B O39 167.8(10) . . ?
O41 M10B O39 109.0(9) . . ?
M10A M10B O38 74.7(8) . . ?
O41 M10B O38 102.3(7) . . ?
O39 M10B O38 96.3(8) . . ?
M10A M10B O17 86.7(8) . . ?
O41 M10B O17 96.2(7) . . ?
O39 M10B O17 98.2(7) . . ?
O38 M10B O17 151.2(7) . . ?
M10A M10B O36 81.6(8) . . ?
O41 M10B O36 157.1(7) . . ?
O39 M10B O36 89.9(8) . . ?
O38 M10B O36 87.7(6) . . ?
O17 M10B O36 67.6(6) . . ?
M10A M10B O40 6.4(6) . . ?
O41 M10B O40 83.1(8) . . ?
O39 M10B O40 167.9(9) . . ?
O38 M10B O40 80.1(7) . . ?
O17 M10B O40 80.4(6) . . ?
O36 M10B O40 78.4(7) . . ?
O43 M11 O42 102.4(7) . . ?
O43 M11 O45 104.2(7) . . ?
O42 M11 O45 87.0(6) . . ?
O43 M11 O44 98.4(7) . . ?
O42 M11 O44 86.9(6) . . ?
O45 M11 O44 157.3(6) . . ?
O43 M11 O26 99.6(7) . . ?
O42 M11 O26 158.0(6) . . ?
O45 M11 O26 88.3(6) . . ?
O44 M11 O26 89.2(6) . . ?
O43 M11 O32 167.0(6) . . ?
O42 M11 O32 88.3(5) . . ?
O45 M11 O32 83.4(5) . . ?
O44 M11 O32 74.5(5) . . ?
O26 M11 O32 69.9(5) . . ?
O47 M12 O46 103.1(6) . . ?
O47 M12 O44 104.8(7) . . ?
O46 M12 O44 100.8(6) . . ?
O47 M12 O37 103.2(7) . . ?
O46 M12 O37 86.3(6) . . ?
O44 M12 O37 148.7(6) . . ?
O47 M12 O30 96.0(6) . . ?
O46 M12 O30 154.1(6) . . ?
O44 M12 O30 90.9(6) . . ?
O37 M12 O30 72.3(6) . . ?
O47 M12 O32 168.2(6) . . ?
O46 M12 O32 88.7(5) . . ?
O44 M12 O32 72.5(6) . . ?
O37 M12 O32 77.2(5) . . ?
O30 M12 O32 72.7(5) . . ?
O51 M13 O50 101.7(8) . . ?
O51 M13 O45 101.1(7) . . ?
O50 M13 O45 106.2(7) . . ?
O51 M13 O48 98.8(7) . . ?
O50 M13 O48 88.9(6) . . ?
O45 M13 O48 151.8(6) . . ?
O51 M13 O49 93.7(7) . . ?
O50 M13 O49 155.4(6) . . ?
O45 M13 O49 89.2(6) . . ?
O48 M13 O49 69.7(5) . . ?
O51 M13 O52 173.5(7) . . ?
O50 M13 O52 84.3(7) . . ?
O45 M13 O52 79.1(6) . . ?
O48 M13 O52 78.9(6) . . ?
O49 M13 O52 79.9(6) . . ?
O55 M14 O54 103.3(7) . . ?
O55 M14 O53 102.3(7) . . ?
O54 M14 O53 106.8(6) . . ?
O55 M14 O36 96.8(7) . . ?
O54 M14 O36 87.8(6) . . ?
O53 M14 O36 152.3(6) . . ?
O55 M14 O37 93.0(6) . . ?
O54 M14 O37 153.4(6) . . ?
O53 M14 O37 89.7(6) . . ?
O36 M14 O37 69.3(6) . . ?
O55 M14 O56 170.6(6) . . ?
O54 M14 O56 83.2(7) . . ?
O53 M14 O56 81.9(6) . . ?
O36 M14 O56 76.5(6) . . ?
O37 M14 O56 78.6(6) . . ?
O60A M15 O60B 28.7(15) . . ?
O60A M15 O59 93.2(16) . . ?
O60B M15 O59 121.1(18) . . ?
O60A M15 O21A 98.7(14) . . ?
O60B M15 O21A 100.8(16) . . ?
O59 M15 O21A 95.1(13) . . ?
O60A M15 O21B 104(2) . . ?
O60B M15 O21B 95(2) . . ?
O59 M15 O21B 117.1(19) . . ?
O21A M15 O21B 23.5(15) . . ?
O60A M15 O58 99.4(15) . . ?
O60B M15 O58 70.8(17) . . ?
O59 M15 O58 165.4(13) . . ?
O21A M15 O58 90.3(10) . . ?
O21B M15 O58 67.0(18) . . ?
O60A M15 O57 98.0(13) . . ?
O60B M15 O57 90.4(15) . . ?
O59 M15 O57 91.4(12) . . ?
O21A M15 O57 161.7(9) . . ?
O21B M15 O57 142.3(18) . . ?
O58 M15 O57 79.7(9) . . ?
O60A M15 O50 179.6(15) . . ?
O60B M15 O50 150.9(16) . . ?
O59 M15 O50 87.3(11) . . ?
O21A M15 O50 81.3(9) . . ?
O21B M15 O50 75.7(16) . . ?
O58 M15 O50 80.2(9) . . ?
O57 M15 O50 82.0(7) . . ?
O64 M16 O63 103.7(9) . . ?
O64 M16 O61 97.7(7) . . ?
O63 M16 O61 98.3(8) . . ?
O64 M16 O38 96.4(7) . . ?
O63 M16 O38 98.3(8) . . ?
O61 M16 O38 154.9(7) . . ?
O64 M16 O54 166.3(8) . . ?
O63 M16 O54 89.9(7) . . ?
O61 M16 O54 79.1(5) . . ?
O38 M16 O54 82.2(6) . . ?
O64 M16 O62 87.4(8) . . ?
O63 M16 O62 168.7(8) . . ?
O61 M16 O62 81.9(7) . . ?
O38 M16 O62 78.2(7) . . ?
O54 M16 O62 79.0(7) . . ?
O68 M17 O42 103.0(7) . . ?
O68 M17 O65 102.4(7) . . ?
O42 M17 O65 100.6(6) . . ?
O68 M17 O49 105.7(7) . . ?
O42 M17 O49 85.7(6) . . ?
O65 M17 O49 149.1(6) . . ?
O68 M17 O67 96.3(6) . . ?
O42 M17 O67 154.0(6) . . ?
O65 M17 O67 92.1(5) . . ?
O49 M17 O67 72.3(5) . . ?
O68 M17 O66 168.4(6) . . ?
O42 M17 O66 88.2(5) . . ?
O65 M17 O66 72.3(5) . . ?
O49 M17 O66 77.7(5) . . ?
O67 M17 O66 74.0(5) . . ?
O70 M18 O46 102.8(7) . . ?
O70 M18 O65 100.0(7) . . ?
O46 M18 O65 86.6(6) . . ?
O70 M18 O53 100.8(7) . . ?
O46 M18 O53 87.4(6) . . ?
O65 M18 O53 159.1(6) . . ?
O70 M18 O69 99.7(7) . . ?
O46 M18 O69 157.5(6) . . ?
O65 M18 O69 90.1(6) . . ?
O53 M18 O69 87.9(6) . . ?
O70 M18 O66 168.3(6) . . ?
O46 M18 O66 87.7(5) . . ?
O65 M18 O66 75.2(5) . . ?
O53 M18 O66 84.6(6) . . ?
O69 M18 O66 70.0(5) . . ?
O72 M19 O71 94.5(6) . . ?
O72 M19 O48 101.8(7) . . ?
O71 M19 O48 141.9(6) . . ?
O72 M19 O74 98.5(7) . . ?
O71 M19 O74 73.5(6) . . ?
O48 M19 O74 70.2(6) . . ?
O72 M19 O49 93.9(6) . . ?
O71 M19 O49 140.7(6) . . ?
O48 M19 O49 72.7(6) . . ?
O74 M19 O49 142.5(6) . . ?
O72 M19 O67 101.5(6) . . ?
O71 M19 O67 69.6(6) . . ?
O48 M19 O67 137.8(5) . . ?
O74 M19 O67 139.0(5) . . ?
O49 M19 O67 71.1(5) . . ?
O72 M19 O73 174.7(6) . . ?
O71 M19 O73 83.9(5) . . ?
O48 M19 O73 82.4(5) . . ?
O74 M19 O73 85.9(5) . . ?
O49 M19 O73 84.3(5) . . ?
O67 M19 O73 73.2(5) . . ?
O76 M20 O73 103.5(7) . . ?
O76 M20 O66 105.6(7) . . ?
O73 M20 O66 100.6(6) . . ?
O76 M20 O75 105.7(7) . . ?
O73 M20 O75 95.2(6) . . ?
O66 M20 O75 140.3(6) . . ?
O76 M20 O69 97.5(7) . . ?
O73 M20 O69 158.6(6) . . ?
O66 M20 O69 77.3(5) . . ?
O75 M20 O69 74.9(5) . . ?
O78 M21 O79 105.2(9) . . ?
O78 M21 O57 102.0(9) . . ?
O79 M21 O57 103.2(8) . . ?
O78 M21 O74 96.0(7) . . ?
O79 M21 O74 93.0(7) . . ?
O57 M21 O74 151.5(7) . . ?
O78 M21 O48 94.2(7) . . ?
O79 M21 O48 154.2(7) . . ?
O57 M21 O48 88.9(7) . . ?
O74 M21 O48 67.7(5) . . ?
O78 M21 O77 170.4(7) . . ?
O79 M21 O77 82.5(9) . . ?
O57 M21 O77 81.5(9) . . ?
O74 M21 O77 77.5(6) . . ?
O48 M21 O77 76.8(7) . . ?
O83 M22 O84 103.7(9) . . ?
O83 M22 O61 98.6(7) . . ?
O84 M22 O61 103.0(8) . . ?
O83 M22 O81 93.5(7) . . ?
O84 M22 O81 96.9(7) . . ?
O61 M22 O81 153.4(7) . . ?
O83 M22 O80 166.0(7) . . ?
O84 M22 O80 88.5(7) . . ?
O61 M22 O80 85.0(6) . . ?
O81 M22 O80 78.0(5) . . ?
O83 M22 O82 90.5(8) . . ?
O84 M22 O82 164.4(7) . . ?
O61 M22 O82 80.9(6) . . ?
O81 M22 O82 75.3(6) . . ?
O80 M22 O82 76.7(5) . . ?
O87 M23 O85 102.7(7) . . ?
O87 M23 O86 103.0(7) . . ?
O85 M23 O86 96.3(6) . . ?
O87 M23 O71 105.5(7) . . ?
O85 M23 O71 149.3(6) . . ?
O86 M23 O71 89.0(5) . . ?
O87 M23 O67 96.9(6) . . ?
O85 M23 O67 94.0(6) . . ?
O86 M23 O67 154.9(5) . . ?
O71 M23 O67 71.0(5) . . ?
O87 M23 O75 168.4(6) . . ?
O85 M23 O75 71.1(5) . . ?
O86 M23 O75 87.7(5) . . ?
O71 M23 O75 79.0(5) . . ?
O67 M23 O75 74.2(5) . . ?
O90 M24 O88 103.3(7) . . ?
O90 M24 O85 99.5(7) . . ?
O88 M24 O85 90.5(6) . . ?
O90 M24 O89 101.2(6) . . ?
O88 M24 O89 86.5(5) . . ?
O85 M24 O89 159.3(5) . . ?
O90 M24 O69 98.7(7) . . ?
O88 M24 O69 157.7(6) . . ?
O85 M24 O69 89.1(6) . . ?
O89 M24 O69 86.0(5) . . ?
O90 M24 O75 166.4(6) . . ?
O88 M24 O75 89.0(5) . . ?
O85 M24 O75 74.4(5) . . ?
O89 M24 O75 85.0(5) . . ?
O69 M24 O75 69.4(5) . . ?
O92 M25 O91 104.7(8) . . ?
O92 M25 O94 102.2(7) . . ?
O91 M25 O94 104.9(7) . . ?
O92 M25 O74 93.8(6) . . ?
O91 M25 O74 91.0(7) . . ?
O94 M25 O74 153.5(6) . . ?
O92 M25 O71 91.9(6) . . ?
O91 M25 O71 155.1(7) . . ?
O94 M25 O71 89.3(6) . . ?
O74 M25 O71 69.1(5) . . ?
O92 M25 O93 169.2(6) . . ?
O91 M25 O93 84.7(8) . . ?
O94 M25 O93 80.1(6) . . ?
O74 M25 O93 80.4(6) . . ?
O71 M25 O93 77.5(6) . . ?
O95 M26 O80 102.6(6) . . ?
O95 M26 O89 101.3(6) . . ?
O80 M26 O89 105.4(6) . . ?
O95 M26 O96 97.6(6) . . ?
O80 M26 O96 90.4(6) . . ?
O89 M26 O96 152.0(6) . . ?
O95 M26 O98 94.8(6) . . ?
O80 M26 O98 154.3(6) . . ?
O89 M26 O98 89.4(6) . . ?
O96 M26 O98 68.4(5) . . ?
O95 M26 O97 172.8(6) . . ?
O80 M26 O97 83.1(6) . . ?
O89 M26 O97 81.2(5) . . ?
O96 M26 O97 77.8(5) . . ?
O98 M26 O97 78.5(5) . . ?
O100 M27 O86 104.0(7) . . ?
O100 M27 O99 99.1(7) . . ?
O86 M27 O99 91.1(6) . . ?
O100 M27 O94 102.2(7) . . ?
O86 M27 O94 87.0(6) . . ?
O99 M27 O94 158.5(6) . . ?
O100 M27 O101 100.6(7) . . ?
O86 M27 O101 155.2(6) . . ?
O99 M27 O101 88.3(5) . . ?
O94 M27 O101 84.6(6) . . ?
O100 M27 O102 168.3(6) . . ?
O86 M27 O102 85.6(5) . . ?
O99 M27 O102 73.8(5) . . ?
O94 M27 O102 84.7(5) . . ?
O101 M27 O102 70.4(5) . . ?
O104 M28 O88 102.7(7) . . ?
O104 M28 O99 100.1(7) . . ?
O88 M28 O99 97.5(6) . . ?
O104 M28 O98 103.7(7) . . ?
O88 M28 O98 89.2(6) . . ?
O99 M28 O98 153.3(6) . . ?
O104 M28 O103 96.9(6) . . ?
O88 M28 O103 155.6(6) . . ?
O99 M28 O103 93.1(5) . . ?
O98 M28 O103 72.1(5) . . ?
O104 M28 O102 170.5(6) . . ?
O88 M28 O102 86.0(6) . . ?
O99 M28 O102 74.8(5) . . ?
O98 M28 O102 79.9(5) . . ?
O103 M28 O102 75.7(5) . . ?
O107 M29 O105 103.8(7) . . ?
O107 M29 O102 103.6(6) . . ?
O105 M29 O102 99.4(6) . . ?
O107 M29 O106 104.4(6) . . ?
O105 M29 O106 96.3(6) . . ?
O102 M29 O106 143.4(6) . . ?
O107 M29 O101 100.6(6) . . ?
O105 M29 O101 155.4(6) . . ?
O102 M29 O101 77.4(6) . . ?
O106 M29 O101 74.7(5) . . ?
O107 M29 O103 176.8(6) . . ?
O105 M29 O103 73.0(5) . . ?
O102 M29 O103 76.9(5) . . ?
O106 M29 O103 76.5(5) . . ?
O101 M29 O103 82.6(5) . . ?
O110 M30 O96 101.8(6) . . ?
O110 M30 O109 98.9(7) . . ?
O96 M30 O109 70.2(5) . . ?
O110 M30 O98 93.9(6) . . ?
O96 M30 O98 72.5(5) . . ?
O109 M30 O98 142.2(6) . . ?
O110 M30 O108 95.4(6) . . ?
O96 M30 O108 139.9(5) . . ?
O109 M30 O108 71.6(6) . . ?
O98 M30 O108 142.4(6) . . ?
O110 M30 O103 99.9(6) . . ?
O96 M30 O103 138.6(5) . . ?
O109 M30 O103 139.6(6) . . ?
O98 M30 O103 71.3(6) . . ?
O108 M30 O103 71.3(5) . . ?
O110 M30 O105 173.7(6) . . ?
O96 M30 O105 83.0(5) . . ?
O109 M30 O105 86.6(6) . . ?
O98 M30 O105 83.6(5) . . ?
O108 M30 O105 83.3(5) . . ?
O103 M30 O105 73.8(5) . . ?
O111 M31 O113 102.0(7) . . ?
O111 M31 O81 101.6(7) . . ?
O113 M31 O81 103.7(7) . . ?
O111 M31 O109 95.9(7) . . ?
O113 M31 O109 94.3(6) . . ?
O81 M31 O109 151.5(6) . . ?
O111 M31 O96 98.4(6) . . ?
O113 M31 O96 153.8(6) . . ?
O81 M31 O96 87.9(6) . . ?
O109 M31 O96 67.3(5) . . ?
O111 M31 O112 174.4(6) . . ?
O113 M31 O112 81.6(6) . . ?
O81 M31 O112 81.5(6) . . ?
O109 M31 O112 79.5(6) . . ?
O96 M31 O112 76.9(5) . . ?
O117 M32 O115 100.3(6) . . ?
O117 M32 O114 103.5(6) . . ?
O115 M32 O114 93.7(6) . . ?
O117 M32 O116 100.9(6) . . ?
O115 M32 O116 158.2(6) . . ?
O114 M32 O116 86.2(6) . . ?
O117 M32 O101 99.8(6) . . ?
O115 M32 O101 86.8(6) . . ?
O114 M32 O101 156.2(6) . . ?
O116 M32 O101 84.7(5) . . ?
O117 M32 O106 167.6(6) . . ?
O115 M32 O106 73.5(5) . . ?
O114 M32 O106 87.9(5) . . ?
O116 M32 O106 84.7(5) . . ?
O101 M32 O106 69.5(5) . . ?
O119 M33 O118 103.6(6) . . ?
O119 M33 O115 102.9(7) . . ?
O118 M33 O115 92.2(6) . . ?
O119 M33 O108 104.2(7) . . ?
O118 M33 O108 89.3(6) . . ?
O115 M33 O108 151.7(6) . . ?
O119 M33 O103 96.6(6) . . ?
O118 M33 O103 155.4(6) . . ?
O115 M33 O103 96.9(6) . . ?
O108 M33 O103 72.1(5) . . ?
O119 M33 O106 170.3(6) . . ?
O118 M33 O106 85.2(5) . . ?
O115 M33 O106 72.3(5) . . ?
O108 M33 O106 79.6(5) . . ?
O103 M33 O106 76.0(5) . . ?
O122 M34 O123 104.5(7) . . ?
O122 M34 O116 102.0(6) . . ?
O123 M34 O116 104.8(7) . . ?
O122 M34 O121 92.7(6) . . ?
O123 M34 O121 91.3(6) . . ?
O116 M34 O121 154.4(6) . . ?
O122 M34 O120 91.4(6) . . ?
O123 M34 O120 154.6(6) . . ?
O116 M34 O120 90.7(6) . . ?
O121 M34 O120 67.9(5) . . ?
O122 M34 O124 169.1(6) . . ?
O123 M34 O124 84.6(6) . . ?
O116 M34 O124 81.0(6) . . ?
O121 M34 O124 80.9(5) . . ?
O120 M34 O124 78.0(5) . . ?
M35B M35A O128 171.3(12) . . ?
M35B M35A O126 81.9(11) . . ?
O128 M35A O126 104.8(8) . . ?
M35B M35A O125 81.0(11) . . ?
O128 M35A O125 102.4(7) . . ?
O126 M35A O125 103.6(7) . . ?
M35B M35A O109 81.6(11) . . ?
O128 M35A O109 92.6(7) . . ?
O126 M35A O109 91.5(6) . . ?
O125 M35A O109 155.0(6) . . ?
M35B M35A O108 78.2(11) . . ?
O128 M35A O108 93.7(7) . . ?
O126 M35A O108 153.5(7) . . ?
O125 M35A O108 90.5(6) . . ?
O109 M35A O108 68.4(5) . . ?
M35B M35A O127 2.7(11) . . ?
O128 M35A O127 168.6(7) . . ?
O126 M35A O127 84.1(7) . . ?
O125 M35A O127 82.0(6) . . ?
O109 M35A O127 79.9(6) . . ?
O108 M35A O127 75.6(6) . . ?
M35A M35B O127 176.3(15) . . ?
M35A M35B O126 76.5(11) . . ?
O127 M35B O126 106.5(8) . . ?
M35A M35B O125 78.5(12) . . ?
O127 M35B O125 102.7(7) . . ?
O126 M35B O125 101.8(7) . . ?
M35A M35B O108 83.8(12) . . ?
O127 M35B O108 92.6(7) . . ?
O126 M35B O108 153.7(8) . . ?
O125 M35B O108 91.1(6) . . ?
M35A M35B O109 80.3(12) . . ?
O127 M35B O109 97.4(7) . . ?
O126 M35B O109 90.4(6) . . ?
O125 M35B O109 152.3(8) . . ?
O108 M35B O109 68.9(5) . . ?
M35A M35B O128 6.3(8) . . ?
O127 M35B O128 170.0(7) . . ?
O126 M35B O128 81.4(7) . . ?
O125 M35B O128 81.1(6) . . ?
O108 M35B O128 78.0(5) . . ?
O109 M35B O128 76.2(6) . . ?
O133 M36 O130 103.4(7) . . ?
O133 M36 O132 104.4(7) . . ?
O130 M36 O132 99.6(7) . . ?
O133 M36 O121 94.7(6) . . ?
O130 M36 O121 96.6(6) . . ?
O132 M36 O121 151.2(6) . . ?
O133 M36 O131 156.4(6) . . ?
O130 M36 O131 93.9(6) . . ?
O132 M36 O131 88.1(6) . . ?
O121 M36 O131 67.2(5) . . ?
O133 M36 O129 85.2(6) . . ?
O130 M36 O129 170.3(6) . . ?
O132 M36 O129 82.4(6) . . ?
O121 M36 O129 77.9(5) . . ?
O131 M36 O129 76.6(5) . . ?
O136 M37 O114 103.2(6) . . ?
O136 M37 O134 102.1(7) . . ?
O114 M37 O134 93.1(6) . . ?
O136 M37 O120 103.2(7) . . ?
O114 M37 O120 90.2(6) . . ?
O134 M37 O120 153.0(6) . . ?
O136 M37 O135 96.1(6) . . ?
O114 M37 O135 156.7(6) . . ?
O134 M37 O135 95.5(5) . . ?
O120 M37 O135 72.6(5) . . ?
O136 M37 O137 168.9(6) . . ?
O114 M37 O137 87.2(5) . . ?
O134 M37 O137 73.2(5) . . ?
O120 M37 O137 80.2(5) . . ?
O135 M37 O137 74.7(5) . . ?
O139 M38 O118 103.8(6) . . ?
O139 M38 O134 99.1(6) . . ?
O118 M38 O134 94.4(5) . . ?
O139 M38 O125 100.5(7) . . ?
O118 M38 O125 86.4(6) . . ?
O134 M38 O125 159.7(6) . . ?
O139 M38 O138 100.1(6) . . ?
O118 M38 O138 155.5(6) . . ?
O134 M38 O138 87.3(6) . . ?
O125 M38 O138 83.7(6) . . ?
O139 M38 O137 166.4(6) . . ?
O118 M38 O137 88.3(5) . . ?
O134 M38 O137 73.4(5) . . ?
O125 M38 O137 86.3(5) . . ?
O138 M38 O137 68.7(5) . . ?
O140 M39 O131 100.6(6) . . ?
O140 M39 O121 99.9(6) . . ?
O131 M39 O121 71.0(6) . . ?
O140 M39 O120 94.3(6) . . ?
O131 M39 O120 141.5(6) . . ?
O121 M39 O120 71.6(6) . . ?
O140 M39 O141 95.1(6) . . ?
O131 M39 O141 71.0(5) . . ?
O121 M39 O141 141.1(4) . . ?
O120 M39 O141 142.8(4) . . ?
O140 M39 O135 98.9(6) . . ?
O131 M39 O135 138.6(5) . . ?
O121 M39 O135 139.9(6) . . ?
O120 M39 O135 71.9(5) . . ?
O141 M39 O135 71.1(5) . . ?
O140 M39 O142 173.0(6) . . ?
O131 M39 O142 85.1(5) . . ?
O121 M39 O142 85.8(4) . . ?
O120 M39 O142 83.5(4) . . ?
O141 M39 O142 82.8(5) . . ?
O135 M39 O142 74.1(5) . . ?
O144 M40 O142 103.1(6) . . ?
O144 M40 O143 103.7(6) . . ?
O142 M40 O143 100.6(6) . . ?
O144 M40 O137 104.8(6) . . ?
O142 M40 O137 97.8(6) . . ?
O143 M40 O137 141.2(6) . . ?
O144 M40 O138 98.5(6) . . ?
O142 M40 O138 158.3(6) . . ?
O143 M40 O138 75.7(6) . . ?
O137 M40 O138 74.6(6) . . ?
O144 M40 O135 178.0(6) . . ?
O142 M40 O135 75.2(5) . . ?
O143 M40 O135 75.6(5) . . ?
O137 M40 O135 76.7(5) . . ?
O138 M40 O135 83.2(5) . . ?
M41B M41A O146 172.5(13) . . ?
M41B M41A O148 80.5(13) . . ?
O146 M41A O148 105.3(8) . . ?
M41B M41A O149 82.3(12) . . ?
O146 M41A O149 101.3(7) . . ?
O148 M41A O149 98.4(7) . . ?
M41B M41A O132 77.0(13) . . ?
O146 M41A O132 97.8(7) . . ?
O148 M41A O132 92.9(7) . . ?
O149 M41A O132 154.3(6) . . ?
M41B M41A O147 83.5(13) . . ?
O146 M41A O147 90.3(7) . . ?
O148 M41A O147 163.7(7) . . ?
O149 M41A O147 82.8(5) . . ?
O132 M41A O147 80.0(5) . . ?
M41B M41A O145 7.6(12) . . ?
O146 M41A O145 165.7(7) . . ?
O148 M41A O145 88.1(7) . . ?
O149 M41A O145 81.1(6) . . ?
O132 M41A O145 76.3(6) . . ?
O147 M41A O145 75.9(5) . . ?
M41A M41B O148 78.0(13) . . ?
M41A M41B O145 169.5(17) . . ?
O148 M41B O145 112.4(8) . . ?
M41A M41B O149 78.4(13) . . ?
O148 M41B O149 97.1(7) . . ?
O145 M41B O149 99.8(7) . . ?
M41A M41B O132 84.6(13) . . ?
O148 M41B O132 94.0(7) . . ?
O145 M41B O132 94.2(7) . . ?
O149 M41B O132 157.2(9) . . ?
M41A M41B O147 80.4(13) . . ?
O148 M41B O147 158.1(9) . . ?
O145 M41B O147 89.2(6) . . ?
O149 M41B O147 81.9(5) . . ?
O132 M41B O147 80.5(5) . . ?
M41A M41B O146 5.4(9) . . ?
O148 M41B O146 82.3(7) . . ?
O145 M41B O146 164.9(8) . . ?
O149 M41B O146 81.0(6) . . ?
O132 M41B O146 80.8(6) . . ?
O147 M41B O146 75.9(6) . . ?
O151 M42 O147 104.3(7) . . ?
O151 M42 O150 100.2(6) . . ?
O147 M42 O150 103.2(6) . . ?
O151 M42 O131 98.6(6) . . ?
O147 M42 O131 90.4(6) . . ?
O150 M42 O131 153.2(6) . . ?
O151 M42 O141 96.3(6) . . ?
O147 M42 O141 152.3(6) . . ?
O150 M42 O141 90.8(6) . . ?
O131 M42 O141 68.1(5) . . ?
O151 M42 O152 171.0(6) . . ?
O147 M42 O152 84.4(6) . . ?
O150 M42 O152 79.8(6) . . ?
O131 M42 O152 78.7(5) . . ?
O141 M42 O152 74.6(5) . . ?
O156 M43 O154 103.3(8) . . ?
O156 M43 O153 105.0(7) . . ?
O154 M43 O153 101.9(7) . . ?
O156 M43 O155 91.9(7) . . ?
O154 M43 O155 95.2(7) . . ?
O153 M43 O155 152.3(6) . . ?
O156 M43 O158 157.5(7) . . ?
O154 M43 O158 91.3(6) . . ?
O153 M43 O158 88.3(6) . . ?
O155 M43 O158 69.5(6) . . ?
O156 M43 O157 85.6(7) . . ?
O154 M43 O157 169.7(6) . . ?
O153 M43 O157 80.4(6) . . ?
O155 M43 O157 79.1(6) . . ?
O158 M43 O157 78.7(6) . . ?
O159 M44 O160 105.0(6) . . ?
O159 M44 O161 101.6(6) . . ?
O160 M44 O161 98.8(6) . . ?
O159 M44 O141 102.1(6) . . ?
O160 M44 O141 87.7(5) . . ?
O161 M44 O141 152.9(6) . . ?
O159 M44 O135 94.9(6) . . ?
O160 M44 O135 154.6(5) . . ?
O161 M44 O135 92.3(6) . . ?
O141 M44 O135 72.6(5) . . ?
O159 M44 O143 168.0(6) . . ?
O160 M44 O143 86.8(5) . . ?
O161 M44 O143 74.3(5) . . ?
O141 M44 O143 79.9(5) . . ?
O135 M44 O143 74.3(5) . . ?
O163 M45 O162 103.6(6) . . ?
O163 M45 O161 99.0(6) . . ?
O162 M45 O161 92.3(6) . . ?
O163 M45 O153 101.6(7) . . ?
O162 M45 O153 86.3(6) . . ?
O161 M45 O153 159.2(6) . . ?
O163 M45 O138 100.5(6) . . ?
O162 M45 O138 155.2(6) . . ?
O161 M45 O138 89.4(6) . . ?
O153 M45 O138 83.5(6) . . ?
O163 M45 O143 167.6(6) . . ?
O162 M45 O143 87.1(5) . . ?
O161 M45 O143 74.1(5) . . ?
O153 M45 O143 85.1(5) . . ?
O138 M45 O143 69.6(5) . . ?
O165 M46 O160 103.8(6) . . ?
O165 M46 O166 100.2(7) . . ?
O160 M46 O166 90.3(6) . . ?
O165 M46 O150 102.7(7) . . ?
O160 M46 O150 86.2(6) . . ?
O166 M46 O150 157.0(6) . . ?
O165 M46 O164 98.0(6) . . ?
O160 M46 O164 158.0(5) . . ?
O166 M46 O164 88.9(6) . . ?
O150 M46 O164 86.0(6) . . ?
O165 M46 O167 166.7(6) . . ?
O160 M46 O167 88.5(5) . . ?
O166 M46 O167 74.1(5) . . ?
O150 M46 O167 83.1(5) . . ?
O164 M46 O167 70.2(5) . . ?
O169 M47 O166 103.8(7) . . ?
O169 M47 O162 102.3(6) . . ?
O166 M47 O162 96.7(6) . . ?
O169 M47 O158 104.8(7) . . ?
O166 M47 O158 149.5(6) . . ?
O162 M47 O158 87.5(6) . . ?
O169 M47 O168 96.2(6) . . ?
O166 M47 O168 94.2(6) . . ?
O162 M47 O168 155.6(5) . . ?
O158 M47 O168 72.4(5) . . ?
O169 M47 O167 168.6(6) . . ?
O166 M47 O167 71.2(5) . . ?
O162 M47 O167 88.6(5) . . ?
O158 M47 O167 78.8(5) . . ?
O168 M47 O167 74.4(5) . . ?
O172 M48 O171 104.5(7) . . ?
O172 M48 O170 105.7(7) . . ?
O171 M48 O170 100.3(6) . . ?
O172 M48 O167 106.5(7) . . ?
O171 M48 O167 93.9(6) . . ?
O170 M48 O167 140.0(5) . . ?
O172 M48 O164 97.8(7) . . ?
O171 M48 O164 157.1(6) . . ?
O170 M48 O164 77.8(5) . . ?
O167 M48 O164 74.9(6) . . ?
O174 M49 O173 101.6(7) . . ?
O174 M49 O175 93.7(6) . . ?
O173 M49 O175 72.6(6) . . ?
O174 M49 O155 100.6(7) . . ?
O173 M49 O155 71.3(6) . . ?
O175 M49 O155 143.1(6) . . ?
O174 M49 O158 93.0(6) . . ?
O173 M49 O158 142.5(6) . . ?
O175 M49 O158 141.1(6) . . ?
O155 M49 O158 72.2(5) . . ?
O174 M49 O168 99.6(6) . . ?
O173 M49 O168 137.7(6) . . ?
O175 M49 O168 69.8(6) . . ?
O155 M49 O168 138.9(5) . . ?
O158 M49 O168 71.3(5) . . ?
O174 M49 O171 172.9(6) . . ?
O173 M49 O171 83.9(6) . . ?
O175 M49 O171 83.6(5) . . ?
O155 M49 O171 85.3(5) . . ?
O158 M49 O171 85.0(5) . . ?
O168 M49 O171 73.3(5) . . ?
O179 M50 O177 102.1(10) . . ?
O179 M50 O178 103.7(8) . . ?
O177 M50 O178 101.8(10) . . ?
O179 M50 O155 93.8(7) . . ?
O177 M50 O155 95.5(7) . . ?
O178 M50 O155 152.1(8) . . ?
O179 M50 O173 155.4(8) . . ?
O177 M50 O173 95.5(7) . . ?
O178 M50 O173 89.3(6) . . ?
O155 M50 O173 67.2(6) . . ?
O179 M50 O176 83.7(9) . . ?
O177 M50 O176 172.7(7) . . ?
O178 M50 O176 81.0(9) . . ?
O155 M50 O176 79.5(7) . . ?
O173 M50 O176 77.7(7) . . ?
M51B M51A O181 176.5(7) . . ?
M51B M51A OAA 86.0(10) . . ?
O181 M51A OAA 97.5(12) . . ?
M51B M51A OAB 65.1(11) . . ?
O181 M51A OAB 118.4(13) . . ?
OAA M51A OAB 21.0(12) . . ?
M51B M51A O149 75.1(4) . . ?
O181 M51A O149 104.4(8) . . ?
OAA M51A O149 98.9(10) . . ?
OAB M51A O149 91.6(11) . . ?
M51B M51A O183 81.4(5) . . ?
O181 M51A O183 98.1(8) . . ?
OAA M51A O183 95.1(9) . . ?
OAB M51A O183 92.9(11) . . ?
O149 M51A O183 151.6(6) . . ?
M51B M51A O180 80.8(4) . . ?
O181 M51A O180 95.7(7) . . ?
OAA M51A O180 166.7(10) . . ?
OAB M51A O180 145.9(12) . . ?
O149 M51A O180 79.2(6) . . ?
O183 M51A O180 81.4(6) . . ?
M51B M51A O184 6.7(4) . . ?
O181 M51A O184 170.6(7) . . ?
OAA M51A O184 90.5(11) . . ?
OAB M51A O184 69.8(12) . . ?
O149 M51A O184 79.2(7) . . ?
O183 M51A O184 76.1(7) . . ?
O180 M51A O184 76.2(5) . . ?
M51A M51B O184 170.0(6) . . ?
M51A M51B OAB 90.7(13) . . ?
O184 M51B OAB 96.2(14) . . ?
M51A M51B OAA 68.4(9) . . ?
O184 M51B OAA 118.1(11) . . ?
OAB M51B OAA 22.3(12) . . ?
M51A M51B O149 81.2(4) . . ?
O184 M51B O149 104.7(9) . . ?
OAB M51B O149 98.9(12) . . ?
OAA M51B O149 96.2(9) . . ?
M51A M51B O183 75.8(5) . . ?
O184 M51B O183 96.1(8) . . ?
OAB M51B O183 97.2(12) . . ?
OAA M51B O183 90.1(9) . . ?
O149 M51B O183 152.0(6) . . ?
M51A M51B O180 79.0(4) . . ?
O184 M51B O180 94.0(7) . . ?
OAB M51B O180 169.7(13) . . ?
OAA M51B O180 147.4(10) . . ?
O149 M51B O180 79.8(6) . . ?
O183 M51B O180 80.3(6) . . ?
M51A M51B O181 2.3(4) . . ?
O184 M51B O181 168.3(7) . . ?
OAB M51B O181 93.0(13) . . ?
OAA M51B O181 70.7(10) . . ?
O149 M51B O181 80.9(6) . . ?
O183 M51B O181 75.5(6) . . ?
O180 M51B O181 76.7(6) . . ?
O186 M52 O189 99.8(12) . . ?
O186 M52 O185 100.1(7) . . ?
O189 M52 O185 98.4(9) . . ?
O186 M52 O178 93.2(8) . . ?
O189 M52 O178 93.5(10) . . ?
O185 M52 O178 160.3(8) . . ?
O186 M52 O187 91.3(11) . . ?
O189 M52 O187 167.9(10) . . ?
O185 M52 O187 84.0(8) . . ?
O178 M52 O187 81.2(9) . . ?
O186 M52 O188 171.0(9) . . ?
O189 M52 O188 88.3(9) . . ?
O185 M52 O188 82.3(6) . . ?
O178 M52 O188 82.5(6) . . ?
O187 M52 O188 80.3(7) . . ?
O194 M53 O180 103.3(7) . . ?
O194 M53 O192 101.1(7) . . ?
O180 M53 O192 104.2(6) . . ?
O194 M53 O190 97.5(6) . . ?
O180 M53 O190 89.2(6) . . ?
O192 M53 O190 153.7(6) . . ?
O194 M53 O191 95.6(6) . . ?
O180 M53 O191 153.3(6) . . ?
O192 M53 O191 90.4(6) . . ?
O190 M53 O191 69.4(5) . . ?
O194 M53 O193 172.3(6) . . ?
O180 M53 O193 82.9(6) . . ?
O192 M53 O193 81.6(6) . . ?
O190 M53 O193 77.7(5) . . ?
O191 M53 O193 77.1(5) . . ?
O195 M54 O188 103.1(8) . . ?
O195 M54 O197 98.7(7) . . ?
O188 M54 O197 106.0(7) . . ?
O195 M54 O173 95.6(7) . . ?
O188 M54 O173 90.4(6) . . ?
O197 M54 O173 154.9(6) . . ?
O195 M54 O175 93.4(6) . . ?
O188 M54 O175 154.8(7) . . ?
O197 M54 O175 89.8(6) . . ?
O173 M54 O175 68.9(6) . . ?
O195 M54 O196 171.0(6) . . ?
O188 M54 O196 85.4(7) . . ?
O197 M54 O196 81.4(6) . . ?
O173 M54 O196 81.2(6) . . ?
O175 M54 O196 77.6(5) . . ?
O200 M55 O199 104.2(7) . . ?
O200 M55 O198 99.1(6) . . ?
O199 M55 O198 87.3(6) . . ?
O200 M55 O192 102.1(7) . . ?
O199 M55 O192 87.0(6) . . ?
O198 M55 O192 158.8(6) . . ?
O200 M55 O164 97.2(6) . . ?
O199 M55 O164 158.7(6) . . ?
O198 M55 O164 89.4(6) . . ?
O192 M55 O164 88.6(6) . . ?
O200 M55 O170 166.2(6) . . ?
O199 M55 O170 87.8(5) . . ?
O198 M55 O170 74.3(5) . . ?
O192 M55 O170 85.1(5) . . ?
O164 M55 O170 71.1(5) . . ?
O201 M56 O202 103.3(6) . . ?
O201 M56 O198 103.4(7) . . ?
O202 M56 O198 99.0(6) . . ?
O201 M56 O175 104.7(7) . . ?
O202 M56 O175 88.1(6) . . ?
O198 M56 O175 148.5(6) . . ?
O201 M56 O168 95.6(6) . . ?
O202 M56 O168 155.4(6) . . ?
O198 M56 O168 91.8(6) . . ?
O175 M56 O168 71.8(6) . . ?
O201 M56 O170 168.2(6) . . ?
O202 M56 O170 88.2(5) . . ?
O198 M56 O170 71.7(5) . . ?
O175 M56 O170 77.9(5) . . ?
O168 M56 O170 74.1(5) . . ?
O203 M57 O199 103.0(6) . . ?
O203 M57 O204 104.8(7) . . ?
O199 M57 O204 100.3(6) . . ?
O203 M57 O191 103.5(7) . . ?
O199 M57 O191 86.4(6) . . ?
O204 M57 O191 148.6(6) . . ?
O203 M57 O205 96.7(6) . . ?
O199 M57 O205 153.7(5) . . ?
O204 M57 O205 91.2(5) . . ?
O191 M57 O205 72.0(5) . . ?
O203 M57 O206 170.1(6) . . ?
O199 M57 O206 86.9(5) . . ?
O204 M57 O206 72.3(5) . . ?
O191 M57 O206 77.5(5) . . ?
O205 M57 O206 74.2(5) . . ?
O208 M58 O202 104.6(6) . . ?
O208 M58 O204 98.5(7) . . ?
O202 M58 O204 86.0(6) . . ?
O208 M58 O197 103.0(7) . . ?
O202 M58 O197 87.6(6) . . ?
O204 M58 O197 158.5(6) . . ?
O208 M58 O207 99.6(6) . . ?
O202 M58 O207 155.8(6) . . ?
O204 M58 O207 90.2(6) . . ?
O197 M58 O207 87.3(6) . . ?
O208 M58 O206 167.4(6) . . ?
O202 M58 O206 85.8(5) . . ?
O204 M58 O206 74.8(5) . . ?
O197 M58 O206 84.3(6) . . ?
O207 M58 O206 70.1(5) . . ?
O212 M59 O190 100.5(6) . . ?
O212 M59 O210 94.4(6) . . ?
O190 M59 O210 142.4(5) . . ?
O212 M59 O209 98.8(6) . . ?
O190 M59 O209 71.6(6) . . ?
O210 M59 O209 72.1(6) . . ?
O212 M59 O191 92.2(6) . . ?
O190 M59 O191 72.7(6) . . ?
O210 M59 O191 141.3(6) . . ?
O209 M59 O191 143.9(6) . . ?
O212 M59 O205 100.3(6) . . ?
O190 M59 O205 138.1(6) . . ?
O210 M59 O205 70.7(5) . . ?
O209 M59 O205 139.2(5) . . ?
O191 M59 O205 70.6(6) . . ?
O212 M59 O211 173.9(6) . . ?
O190 M59 O211 83.2(5) . . ?
O210 M59 O211 85.3(5) . . ?
O209 M59 O211 87.0(5) . . ?
O191 M59 O211 84.3(5) . . ?
O205 M59 O211 73.8(5) . . ?
O214 M60 O211 103.4(7) . . ?
O214 M60 O213 106.8(7) . . ?
O211 M60 O213 95.9(6) . . ?
O214 M60 O206 104.6(7) . . ?
O211 M60 O206 98.3(6) . . ?
O213 M60 O206 141.2(6) . . ?
O214 M60 O207 98.4(7) . . ?
O211 M60 O207 158.1(6) . . ?
O213 M60 O207 75.9(6) . . ?
O206 M60 O207 77.5(6) . . ?
O215 M61 O216 102.7(7) . . ?
O215 M61 O183 101.3(8) . . ?
O216 M61 O183 106.1(7) . . ?
O215 M61 O209 96.0(7) . . ?
O216 M61 O209 91.8(6) . . ?
O183 M61 O209 151.4(6) . . ?
O215 M61 O190 96.4(7) . . ?
O216 M61 O190 153.1(6) . . ?
O183 M61 O190 88.3(6) . . ?
O209 M61 O190 67.2(5) . . ?
O215 M61 O217 171.5(6) . . ?
O216 M61 O217 84.7(6) . . ?
O183 M61 O217 80.3(6) . . ?
O209 M61 O217 79.4(5) . . ?
O190 M61 O217 75.3(5) . . ?
M62B M62A O219 158.9(9) . . ?
M62B M62A O221 98.9(10) . . ?
O219 M62A O221 100.4(13) . . ?
M62B M62A O185 83.5(7) . . ?
O219 M62A O185 101.6(9) . . ?
O221 M62A O185 99.0(8) . . ?
M62B M62A O220 71.8(7) . . ?
O219 M62A O220 97.7(10) . . ?
O221 M62A O220 96.4(9) . . ?
O185 M62A O220 152.6(8) . . ?
M62B M62A O222 11.5(7) . . ?
O219 M62A O222 170.3(11) . . ?
O221 M62A O222 88.1(12) . . ?
O185 M62A O222 81.4(8) . . ?
O220 M62A O222 76.6(9) . . ?
M62B M62A O218 69.2(7) . . ?
O219 M62A O218 91.4(10) . . ?
O221 M62A O218 168.1(11) . . ?
O185 M62A O218 79.9(6) . . ?
O220 M62A O218 80.3(7) . . ?
O222 M62A O218 80.0(8) . . ?
M62A M62B O222 159.1(13) . . ?
M62A M62B O220 78.3(8) . . ?
O222 M62B O220 109.3(12) . . ?
M62A M62B O185 67.3(7) . . ?
O222 M62B O185 107.1(12) . . ?
O220 M62B O185 143.6(8) . . ?
M62A M62B O218 83.7(8) . . ?
O222 M62B O218 115.8(12) . . ?
O220 M62B O218 85.1(7) . . ?
O185 M62B O218 79.9(6) . . ?
M62A M62B O221 52.5(8) . . ?
O222 M62B O221 107.6(13) . . ?
O220 M62B O221 85.9(8) . . ?
O185 M62B O221 82.5(8) . . ?
O218 M62B O221 136.3(9) . . ?
O226 M63 O224 105.3(7) . . ?
O226 M63 O225 102.7(6) . . ?
O224 M63 O225 104.7(6) . . ?
O226 M63 O209 94.6(6) . . ?
O224 M63 O209 90.5(6) . . ?
O225 M63 O209 152.8(6) . . ?
O226 M63 O210 93.0(6) . . ?
O224 M63 O210 152.9(6) . . ?
O225 M63 O210 90.1(6) . . ?
O209 M63 O210 67.9(5) . . ?
O226 M63 O223 169.7(6) . . ?
O224 M63 O223 83.5(7) . . ?
O225 M63 O223 79.8(6) . . ?
O209 M63 O223 79.7(6) . . ?
O210 M63 O223 76.9(6) . . ?
O228 M64 O218 102.9(8) . . ?
O228 M64 O227 100.4(7) . . ?
O218 M64 O227 105.6(7) . . ?
O228 M64 O229 98.2(6) . . ?
O218 M64 O229 88.5(6) . . ?
O227 M64 O229 153.4(6) . . ?
O228 M64 O230 93.9(6) . . ?
O218 M64 O230 153.6(7) . . ?
O227 M64 O230 91.0(6) . . ?
O229 M64 O230 68.8(5) . . ?
O228 M64 O231 173.4(8) . . ?
O218 M64 O231 83.6(9) . . ?
O227 M64 O231 79.1(7) . . ?
O229 M64 O231 80.2(6) . . ?
O230 M64 O231 79.5(7) . . ?
O234 M65 O232 103.1(7) . . ?
O234 M65 O233 101.9(6) . . ?
O232 M65 O233 96.2(6) . . ?
O234 M65 O210 104.8(7) . . ?
O232 M65 O210 149.8(6) . . ?
O233 M65 O210 89.5(6) . . ?
O234 M65 O205 95.6(6) . . ?
O232 M65 O205 95.3(5) . . ?
O233 M65 O205 156.2(5) . . ?
O210 M65 O205 70.5(5) . . ?
O234 M65 O213 168.4(6) . . ?
O232 M65 O213 71.9(5) . . ?
O233 M65 O213 89.2(5) . . ?
O210 M65 O213 78.5(5) . . ?
O205 M65 O213 74.8(5) . . ?
O236 M66 O235 103.5(6) . . ?
O236 M66 O232 99.8(7) . . ?
O235 M66 O232 90.7(6) . . ?
O236 M66 O227 102.5(7) . . ?
O235 M66 O227 87.4(6) . . ?
O232 M66 O227 157.4(6) . . ?
O236 M66 O207 98.5(6) . . ?
O235 M66 O207 157.9(6) . . ?
O232 M66 O207 86.8(6) . . ?
O227 M66 O207 86.5(6) . . ?
O236 M66 O213 165.8(6) . . ?
O235 M66 O213 89.1(6) . . ?
O232 M66 O213 73.3(5) . . ?
O227 M66 O213 84.2(6) . . ?
O207 M66 O213 69.1(5) . . ?
O240 M67 O233 103.8(7) . . ?
O240 M67 O237 101.4(7) . . ?
O233 M67 O237 91.4(6) . . ?
O240 M67 O225 100.9(7) . . ?
O233 M67 O225 86.8(6) . . ?
O237 M67 O225 157.4(6) . . ?
O240 M67 O239 100.5(6) . . ?
O233 M67 O239 155.1(6) . . ?
O237 M67 O239 88.6(6) . . ?
O225 M67 O239 83.8(6) . . ?
O240 M67 O238 169.2(6) . . ?
O233 M67 O238 86.2(5) . . ?
O237 M67 O238 74.1(6) . . ?
O225 M67 O238 83.3(6) . . ?
O239 M67 O238 69.9(5) . . ?
O241 M68 O235 103.5(6) . . ?
O241 M68 O237 101.9(7) . . ?
O235 M68 O237 96.6(6) . . ?
O241 M68 O230 103.4(7) . . ?
O235 M68 O230 88.7(6) . . ?
O237 M68 O230 152.2(6) . . ?
O241 M68 O242 97.1(6) . . ?
O235 M68 O242 154.5(5) . . ?
O237 M68 O242 93.7(6) . . ?
O230 M68 O242 71.8(5) . . ?
O241 M68 O238 169.8(6) . . ?
O235 M68 O238 86.3(5) . . ?
O237 M68 O238 73.6(5) . . ?
O230 M68 O238 79.5(5) . . ?
O242 M68 O238 74.3(5) . . ?
O245 M69 O244 103.6(7) . . ?
O245 M69 O238 103.6(6) . . ?
O244 M69 O238 99.5(6) . . ?
O245 M69 O243 104.6(6) . . ?
O244 M69 O243 98.0(6) . . ?
O238 M69 O243 142.1(6) . . ?
O245 M69 O239 99.9(6) . . ?
O244 M69 O239 156.5(6) . . ?
O238 M69 O239 75.3(5) . . ?
O243 M69 O239 75.3(6) . . ?
O245 M69 O242 177.3(6) . . ?
O244 M69 O242 74.3(6) . . ?
O238 M69 O242 75.2(5) . . ?
O243 M69 O242 77.5(5) . . ?
O239 M69 O242 82.2(5) . . ?
O247 M70 O229 100.6(6) . . ?
O247 M70 O230 94.2(7) . . ?
O229 M70 O230 72.3(6) . . ?
O247 M70 O246 94.7(6) . . ?
O229 M70 O246 141.0(6) . . ?
O230 M70 O246 142.3(6) . . ?
O247 M70 O248 100.6(7) . . ?
O229 M70 O248 70.5(6) . . ?
O230 M70 O248 141.8(6) . . ?
O246 M70 O248 71.4(6) . . ?
O247 M70 O242 98.5(6) . . ?
O229 M70 O242 138.9(5) . . ?
O230 M70 O242 70.3(5) . . ?
O246 M70 O242 72.2(6) . . ?
O248 M70 O242 140.0(6) . . ?
O247 M70 O244 172.0(6) . . ?
O229 M70 O244 86.2(5) . . ?
O230 M70 O244 83.7(5) . . ?
O246 M70 O244 82.4(5) . . ?
O248 M70 O244 85.6(6) . . ?
O242 M70 O244 73.5(5) . . ?
O249 M71 O251 100.3(9) . . ?
O249 M71 O220 105.5(8) . . ?
O251 M71 O220 99.7(9) . . ?
O249 M71 O248 94.3(7) . . ?
O251 M71 O248 97.2(8) . . ?
O220 M71 O248 151.1(8) . . ?
O249 M71 O229 160.1(7) . . ?
O251 M71 O229 91.4(7) . . ?
O220 M71 O229 88.1(7) . . ?
O248 M71 O229 68.1(5) . . ?
O249 M71 O250 85.4(9) . . ?
O251 M71 O250 173.7(9) . . ?
O220 M71 O250 81.2(8) . . ?
O248 M71 O250 79.6(7) . . ?
O229 M71 O250 82.4(7) . . ?
O255 M72 O253 103.3(7) . . ?
O255 M72 O254 101.0(6) . . ?
O253 M72 O254 94.9(6) . . ?
O255 M72 O252 100.4(6) . . ?
O253 M72 O252 86.6(6) . . ?
O254 M72 O252 157.6(6) . . ?
O255 M72 O239 100.5(6) . . ?
O253 M72 O239 155.2(6) . . ?
O254 M72 O239 87.1(6) . . ?
O252 M72 O239 82.6(6) . . ?
O255 M72 O243 168.9(6) . . ?
O253 M72 O243 87.1(5) . . ?
O254 M72 O243 74.0(6) . . ?
O252 M72 O243 83.8(6) . . ?
O239 M72 O243 69.7(5) . . ?
O257 M73 O256 104.9(6) . . ?
O257 M73 O254 102.9(7) . . ?
O256 M73 O254 93.9(6) . . ?
O257 M73 O246 103.6(7) . . ?
O256 M73 O246 89.0(6) . . ?
O254 M73 O246 151.7(6) . . ?
O257 M73 O242 94.6(6) . . ?
O256 M73 O242 155.9(5) . . ?
O254 M73 O242 95.4(6) . . ?
O246 M73 O242 72.5(5) . . ?
O257 M73 O243 168.9(6) . . ?
O256 M73 O243 85.8(5) . . ?
O254 M73 O243 73.2(6) . . ?
O246 M73 O243 79.0(5) . . ?
O242 M73 O243 75.8(5) . . ?
O262 M74 O261 104.9(7) . . ?
O262 M74 O252 101.3(7) . . ?
O261 M74 O252 103.8(6) . . ?
O262 M74 O258 94.4(6) . . ?
O261 M74 O258 90.8(6) . . ?
O252 M74 O258 154.9(6) . . ?
O262 M74 O260 93.6(6) . . ?
O261 M74 O260 152.9(6) . . ?
O252 M74 O260 91.4(5) . . ?
O258 M74 O260 67.9(5) . . ?
O262 M74 O259 171.7(6) . . ?
O261 M74 O259 82.1(6) . . ?
O252 M74 O259 80.9(6) . . ?
O258 M74 O259 81.0(6) . . ?
O260 M74 O259 78.3(5) . . ?
O264 M75 O266 104.3(9) . . ?
O264 M75 O263 103.0(7) . . ?
O266 M75 O263 104.0(7) . . ?
O264 M75 O248 94.9(7) . . ?
O266 M75 O248 91.6(7) . . ?
O263 M75 O248 152.3(6) . . ?
O264 M75 O246 92.2(6) . . ?
O266 M75 O246 155.7(7) . . ?
O263 M75 O246 89.2(6) . . ?
O248 M75 O246 69.0(6) . . ?
O264 M75 O265 171.8(7) . . ?
O266 M75 O265 82.9(9) . . ?
O263 M75 O265 78.7(7) . . ?
O248 M75 O265 80.7(6) . . ?
O246 M75 O265 79.7(6) . . ?
O271 M76 O270 103.5(7) . . ?
O271 M76 O268 104.2(6) . . ?
O270 M76 O268 100.8(7) . . ?
O271 M76 O258 93.0(6) . . ?
O270 M76 O258 95.0(6) . . ?
O268 M76 O258 153.0(6) . . ?
O271 M76 O267 155.2(6) . . ?
O270 M76 O267 95.4(6) . . ?
O268 M76 O267 87.5(6) . . ?
O258 M76 O267 69.2(5) . . ?
O271 M76 O269 82.6(7) . . ?
O270 M76 O269 172.3(6) . . ?
O268 M76 O269 82.0(6) . . ?
O258 M76 O269 79.8(5) . . ?
O267 M76 O269 77.5(6) . . ?
O275 M77 O253 103.8(6) . . ?
O275 M77 O274 102.8(6) . . ?
O253 M77 O274 94.5(6) . . ?
O275 M77 O260 102.5(7) . . ?
O253 M77 O260 89.8(6) . . ?
O274 M77 O260 152.5(6) . . ?
O275 M77 O272 95.1(6) . . ?
O253 M77 O272 156.0(5) . . ?
O274 M77 O272 95.5(5) . . ?
O260 M77 O272 71.6(5) . . ?
O275 M77 O273 169.6(5) . . ?
O253 M77 O273 86.3(5) . . ?
O274 M77 O273 73.6(5) . . ?
O260 M77 O273 79.6(5) . . ?
O272 M77 O273 75.8(5) . . ?
O276 M78 O256 104.8(7) . . ?
O276 M78 O274 99.8(6) . . ?
O256 M78 O274 96.0(6) . . ?
O276 M78 O263 102.6(7) . . ?
O256 M78 O263 85.1(6) . . ?
O274 M78 O263 156.5(6) . . ?
O276 M78 O277 99.9(6) . . ?
O256 M78 O277 154.4(5) . . ?
O274 M78 O277 86.3(6) . . ?
O263 M78 O277 83.0(6) . . ?
O276 M78 O273 165.7(6) . . ?
O256 M78 O273 88.5(5) . . ?
O274 M78 O273 73.0(5) . . ?
O263 M78 O273 83.6(6) . . ?
O277 M78 O273 67.7(5) . . ?
O278 M79 O267 100.7(6) . . ?
O278 M79 O260 96.0(6) . . ?
O267 M79 O260 141.5(5) . . ?
O278 M79 O258 98.6(6) . . ?
O267 M79 O258 72.5(5) . . ?
O260 M79 O258 70.9(5) . . ?
O278 M79 O280 93.7(6) . . ?
O267 M79 O280 71.1(6) . . ?
O260 M79 O280 142.1(5) . . ?
O258 M79 O280 143.1(5) . . ?
O278 M79 O272 97.7(6) . . ?
O267 M79 O272 138.0(5) . . ?
O260 M79 O272 72.1(5) . . ?
O258 M79 O272 140.8(5) . . ?
O280 M79 O272 70.3(5) . . ?
O278 M79 O279 171.7(6) . . ?
O267 M79 O279 85.0(5) . . ?
O260 M79 O279 82.8(5) . . ?
O258 M79 O279 88.7(5) . . ?
O280 M79 O279 82.5(5) . . ?
O272 M79 O279 74.2(5) . . ?
O282 M80 O279 102.9(7) . . ?
O282 M80 O281 103.2(6) . . ?
O279 M80 O281 100.9(6) . . ?
O282 M80 O273 105.6(6) . . ?
O279 M80 O273 96.6(6) . . ?
O281 M80 O273 141.8(5) . . ?
O282 M80 O277 100.5(6) . . ?
O279 M80 O277 156.5(6) . . ?
O281 M80 O277 75.6(5) . . ?
O273 M80 O277 74.9(5) . . ?
O282 M80 O272 176.3(6) . . ?
O279 M80 O272 73.8(5) . . ?
O281 M80 O272 76.1(5) . . ?
O273 M80 O272 76.7(5) . . ?
O277 M80 O272 82.9(5) . . ?
O285 M81 O284 104.2(6) . . ?
O285 M81 O283 102.0(6) . . ?
O284 M81 O283 96.8(6) . . ?
O285 M81 O280 102.9(6) . . ?
O284 M81 O280 88.4(6) . . ?
O283 M81 O280 152.5(6) . . ?
O285 M81 O272 95.7(6) . . ?
O284 M81 O272 154.7(5) . . ?
O283 M81 O272 94.1(6) . . ?
O280 M81 O272 72.0(5) . . ?
O285 M81 O281 170.4(6) . . ?
O284 M81 O281 85.0(6) . . ?
O283 M81 O281 73.7(5) . . ?
O280 M81 O281 80.0(5) . . ?
O272 M81 O281 76.3(5) . . ?
O288 M82 O286 104.4(7) . . ?
O288 M82 O283 98.2(7) . . ?
O286 M82 O283 91.0(6) . . ?
O288 M82 O287 101.2(7) . . ?
O286 M82 O287 86.4(6) . . ?
O283 M82 O287 160.5(6) . . ?
O288 M82 O277 101.4(6) . . ?
O286 M82 O277 153.9(6) . . ?
O283 M82 O277 89.1(6) . . ?
O287 M82 O277 84.9(6) . . ?
O288 M82 O281 167.1(6) . . ?
O286 M82 O281 85.4(6) . . ?
O283 M82 O281 73.0(6) . . ?
O287 M82 O281 87.5(5) . . ?
O277 M82 O281 69.7(5) . . ?
O292 M83 O290 105.0(7) . . ?
O292 M83 O289 101.0(7) . . ?
O290 M83 O289 103.8(6) . . ?
O292 M83 O267 97.7(5) . . ?
O290 M83 O267 89.4(4) . . ?
O289 M83 O267 153.3(4) . . ?
O292 M83 O280 95.4(6) . . ?
O290 M83 O280 151.9(6) . . ?
O289 M83 O280 90.8(6) . . ?
O267 M83 O280 68.6(5) . . ?
O292 M83 O291 170.8(6) . . ?
O290 M83 O291 83.7(6) . . ?
O289 M83 O291 79.4(5) . . ?
O267 M83 O291 79.1(4) . . ?
O280 M83 O291 75.4(5) . . ?
O295 M84 O297 102.9(8) . . ?
O295 M84 O287 103.9(7) . . ?
O297 M84 O287 99.9(7) . . ?
O295 M84 O294 93.1(7) . . ?
O297 M84 O294 91.6(6) . . ?
O287 M84 O294 156.6(6) . . ?
O295 M84 O293 159.2(6) . . ?
O297 M84 O293 89.0(6) . . ?
O287 M84 O293 90.4(6) . . ?
O294 M84 O293 69.3(6) . . ?
O295 M84 O296 86.9(7) . . ?
O297 M84 O296 169.0(6) . . ?
O287 M84 O296 82.4(6) . . ?
O294 M84 O296 82.7(6) . . ?
O293 M84 O296 80.2(5) . . ?
O301 M85 O300 102.8(8) . . ?
O301 M85 O299 98.3(7) . . ?
O300 M85 O299 100.3(7) . . ?
O301 M85 O268 93.1(5) . . ?
O300 M85 O268 97.1(6) . . ?
O299 M85 O268 156.5(4) . . ?
O301 M85 O290 163.7(7) . . ?
O300 M85 O290 92.5(7) . . ?
O299 M85 O290 84.1(6) . . ?
O268 M85 O290 79.5(4) . . ?
O301 M85 O298 89.0(8) . . ?
O300 M85 O298 167.5(7) . . ?
O299 M85 O298 81.9(6) . . ?
O268 M85 O298 77.8(4) . . ?
O290 M85 O298 75.4(5) . . ?
O305 M86 O284 103.7(7) . . ?
O305 M86 O303 100.0(6) . . ?
O284 M86 O303 91.0(5) . . ?
O305 M86 O289 102.1(6) . . ?
O284 M86 O289 86.1(5) . . ?
O303 M86 O289 157.7(6) . . ?
O305 M86 O302 98.6(7) . . ?
O284 M86 O302 157.5(6) . . ?
O303 M86 O302 88.1(6) . . ?
O289 M86 O302 86.3(5) . . ?
O305 M86 O304 166.7(6) . . ?
O284 M86 O304 88.6(5) . . ?
O303 M86 O304 74.2(5) . . ?
O289 M86 O304 83.7(5) . . ?
O302 M86 O304 69.5(5) . . ?
O306 M87 O286 103.5(7) . . ?
O306 M87 O303 103.2(7) . . ?
O286 M87 O303 97.1(6) . . ?
O306 M87 O293 106.2(7) . . ?
O286 M87 O293 87.8(6) . . ?
O303 M87 O293 148.1(5) . . ?
O306 M87 O307 96.5(6) . . ?
O286 M87 O307 154.8(6) . . ?
O303 M87 O307 93.1(5) . . ?
O293 M87 O307 71.9(5) . . ?
O306 M87 O304 168.5(6) . . ?
O286 M87 O304 87.4(5) . . ?
O303 M87 O304 71.4(5) . . ?
O293 M87 O304 77.4(5) . . ?
O307 M87 O304 74.0(5) . . ?
O311 M88 O312 104.0(8) . . ?
O311 M88 O309 102.2(8) . . ?
O312 M88 O309 103.4(8) . . ?
O311 M88 O294 94.5(7) . . ?
O312 M88 O294 94.1(7) . . ?
O309 M88 O294 151.9(7) . . ?
O311 M88 O308 95.6(7) . . ?
O312 M88 O308 153.7(7) . . ?
O309 M88 O308 89.0(7) . . ?
O294 M88 O308 66.8(6) . . ?
O311 M88 O310 171.0(7) . . ?
O312 M88 O310 82.2(7) . . ?
O309 M88 O310 82.3(7) . . ?
O294 M88 O310 78.4(6) . . ?
O308 M88 O310 76.5(6) . . ?
O315 M89 O313 104.2(7) . . ?
O315 M89 O314 104.9(7) . . ?
O313 M89 O314 98.6(6) . . ?
O315 M89 O304 107.1(7) . . ?
O313 M89 O304 95.5(6) . . ?
O314 M89 O304 140.5(6) . . ?
O315 M89 O302 98.3(7) . . ?
O313 M89 O302 157.4(6) . . ?
O314 M89 O302 76.6(6) . . ?
O304 M89 O302 76.4(6) . . ?
O317 M90 O308 103.1(7) . . ?
O317 M90 O294 98.4(7) . . ?
O308 M90 O294 71.4(6) . . ?
O317 M90 O316 91.8(6) . . ?
O308 M90 O316 72.8(6) . . ?
O294 M90 O316 144.1(6) . . ?
O317 M90 O293 95.9(6) . . ?
O308 M90 O293 141.6(6) . . ?
O294 M90 O293 73.0(6) . . ?
O316 M90 O293 140.2(6) . . ?
O317 M90 O307 99.8(7) . . ?
O308 M90 O307 136.1(6) . . ?
O294 M90 O307 140.7(6) . . ?
O316 M90 O307 69.5(6) . . ?
O293 M90 O307 70.7(5) . . ?
O317 M90 O313 173.1(7) . . ?
O308 M90 O313 81.2(6) . . ?
O294 M90 O313 88.0(5) . . ?
O316 M90 O313 84.4(5) . . ?
O293 M90 O313 83.5(5) . . ?
O307 M90 O313 73.6(5) . . ?
O321 M91 O318 103.6(7) . . ?
O321 M91 O319 99.5(7) . . ?
O318 M91 O319 86.7(6) . . ?
O321 M91 O320 101.7(7) . . ?
O318 M91 O320 87.1(6) . . ?
O319 M91 O320 158.7(6) . . ?
O321 M91 O302 98.8(7) . . ?
O318 M91 O302 157.6(6) . . ?
O319 M91 O302 88.7(6) . . ?
O320 M91 O302 89.3(6) . . ?
O321 M91 O314 167.0(6) . . ?
O318 M91 O314 87.7(5) . . ?
O319 M91 O314 74.4(5) . . ?
O320 M91 O314 84.9(6) . . ?
O302 M91 O314 70.0(5) . . ?
O323 M92 O319 103.9(7) . . ?
O323 M92 O322 101.8(7) . . ?
O319 M92 O322 99.8(6) . . ?
O323 M92 O316 105.0(7) . . ?
O319 M92 O316 148.0(6) . . ?
O322 M92 O316 87.5(6) . . ?
O323 M92 O307 96.7(7) . . ?
O319 M92 O307 91.5(6) . . ?
O322 M92 O307 155.2(6) . . ?
O316 M92 O307 71.8(6) . . ?
O323 M92 O314 168.7(6) . . ?
O319 M92 O314 71.7(5) . . ?
O322 M92 O314 89.2(5) . . ?
O316 M92 O314 77.3(5) . . ?
O307 M92 O314 73.4(5) . . ?
M93B M93A O325 177.3(7) . . ?
M93B M93A OBA 88.3(13) . . ?
O325 M93A OBA 94.3(14) . . ?
M93B M93A OBB 65.9(10) . . ?
O325 M93A OBB 116.8(12) . . ?
OBA M93A OBB 22.5(12) . . ?
M93B M93A O299 76.5(5) . . ?
O325 M93A O299 103.3(8) . . ?
OBA M93A O299 99.0(12) . . ?
OBB M93A O299 94.0(10) . . ?
M93B M93A O328 79.6(5) . . ?
O325 M93A O328 99.8(8) . . ?
OBA M93A O328 96.3(12) . . ?
OBB M93A O328 90.9(10) . . ?
O299 M93A O328 151.1(7) . . ?
M93B M93A O327 81.8(5) . . ?
O325 M93A O327 95.5(8) . . ?
OBA M93A O327 170.1(13) . . ?
OBB M93A O327 147.6(11) . . ?
O299 M93A O327 79.3(6) . . ?
O328 M93A O327 81.4(6) . . ?
M93B M93A O324 6.5(4) . . ?
O325 M93A O324 171.0(8) . . ?
OBA M93A O324 93.8(13) . . ?
OBB M93A O324 71.3(11) . . ?
O299 M93A O324 79.1(7) . . ?
O328 M93A O324 75.5(7) . . ?
O327 M93A O324 76.3(6) . . ?
M93A M93B O324 170.1(6) . . ?
M93A M93B OBB 87.7(11) . . ?
O324 M93B OBB 100.4(13) . . ?
M93A M93B O299 78.1(5) . . ?
O324 M93B O299 105.6(9) . . ?
OBB M93B O299 100.0(11) . . ?
M93A M93B OBA 66.0(11) . . ?
O324 M93B OBA 122.2(13) . . ?
OBB M93B OBA 21.8(12) . . ?
O299 M93B OBA 93.8(11) . . ?
M93A M93B O328 76.4(5) . . ?
O324 M93B O328 97.2(8) . . ?
OBB M93B O328 95.0(11) . . ?
O299 M93B O328 149.7(6) . . ?
OBA M93B O328 90.5(11) . . ?
M93A M93B O327 76.9(5) . . ?
O324 M93B O327 94.7(8) . . ?
OBB M93B O327 164.5(12) . . ?
O299 M93B O327 78.6(6) . . ?
OBA M93B O327 142.8(12) . . ?
O328 M93B O327 80.0(6) . . ?
M93A M93B O325 1.8(5) . . ?
O324 M93B O325 168.5(7) . . ?
OBB M93B O325 89.5(12) . . ?
O299 M93B O325 78.0(6) . . ?
OBA M93B O325 67.7(12) . . ?
O328 M93B O325 76.0(6) . . ?
O327 M93B O325 75.1(6) . . ?
OCB M94 OCA 22.9(16) . . ?
OCB M94 O331 93.1(15) . . ?
OCA M94 O331 115.7(18) . . ?
OCB M94 O330 100.3(13) . . ?
OCA M94 O330 100.6(16) . . ?
O331 M94 O330 95.3(10) . . ?
OCB M94 O309 95.8(13) . . ?
OCA M94 O309 90.7(15) . . ?
O331 M94 O309 92.5(9) . . ?
O330 M94 O309 161.7(8) . . ?
OCB M94 O332 98.5(15) . . ?
OCA M94 O332 75.6(18) . . ?
O331 M94 O332 167.0(12) . . ?
O330 M94 O332 88.5(11) . . ?
O309 M94 O332 80.4(9) . . ?
OCB M94 O329 176.5(13) . . ?
OCA M94 O329 155.1(17) . . ?
O331 M94 O329 88.2(10) . . ?
O330 M94 O329 82.8(7) . . ?
O309 M94 O329 80.9(7) . . ?
O332 M94 O329 79.9(10) . . ?
O337 M95 O327 103.6(7) . . ?
O337 M95 O320 101.8(7) . . ?
O327 M95 O320 104.4(7) . . ?
O337 M95 O334 97.4(6) . . ?
O327 M95 O334 88.4(6) . . ?
O320 M95 O334 153.6(6) . . ?
O337 M95 O336 95.4(6) . . ?
O327 M95 O336 152.2(6) . . ?
O320 M95 O336 91.2(6) . . ?
O334 M95 O336 68.9(5) . . ?
O337 M95 O335 172.6(6) . . ?
O327 M95 O335 82.3(6) . . ?
O320 M95 O335 80.8(6) . . ?
O334 M95 O335 78.0(5) . . ?
O336 M95 O335 77.5(5) . . ?
O329 M96 O339 99.8(10) . . ?
O329 M96 O340 106.4(7) . . ?
O339 M96 O340 100.9(7) . . ?
O329 M96 O308 90.5(7) . . ?
O339 M96 O308 96.7(7) . . ?
O340 M96 O308 152.9(7) . . ?
O329 M96 O316 156.7(7) . . ?
O339 M96 O316 93.4(7) . . ?
O340 M96 O316 89.6(6) . . ?
O308 M96 O316 68.8(6) . . ?
O329 M96 O338 85.4(9) . . ?
O339 M96 O338 173.8(8) . . ?
O340 M96 O338 80.6(6) . . ?
O308 M96 O338 79.8(6) . . ?
O316 M96 O338 80.6(6) . . ?
O342 M97 O344 103.7(8) . . ?
O342 M97 O328 101.8(8) . . ?
O344 M97 O328 104.5(7) . . ?
O342 M97 O343 95.6(7) . . ?
O344 M97 O343 92.7(7) . . ?
O328 M97 O343 151.6(7) . . ?
O342 M97 O334 96.1(7) . . ?
O344 M97 O334 153.3(7) . . ?
O328 M97 O334 88.6(6) . . ?
O343 M97 O334 67.3(5) . . ?
O342 M97 O341 171.6(7) . . ?
O344 M97 O341 83.9(7) . . ?
O328 M97 O341 79.5(7) . . ?
O343 M97 O341 80.1(6) . . ?
O334 M97 O341 75.6(5) . . ?
ODA M98 O348 86.3(18) . . ?
ODA M98 ODB 23.9(17) . . ?
O348 M98 ODB 110.2(16) . . ?
ODA M98 O330 101.1(16) . . ?
O348 M98 O330 100.0(10) . . ?
ODB M98 O330 95.5(14) . . ?
ODA M98 O345 96.4(16) . . ?
O348 M98 O345 92.8(9) . . ?
ODB M98 O345 95.7(14) . . ?
O330 M98 O345 158.8(9) . . ?
ODA M98 O347 103.5(18) . . ?
O348 M98 O347 169.0(10) . . ?
ODB M98 O347 79.8(16) . . ?
O330 M98 O347 83.0(9) . . ?
O345 M98 O347 81.4(9) . . ?
ODA M98 O346 174.9(17) . . ?
O348 M98 O346 89.2(9) . . ?
ODB M98 O346 160.5(15) . . ?
O330 M98 O346 82.0(7) . . ?
O345 M98 O346 81.4(7) . . ?
O347 M98 O346 80.7(8) . . ?
O351 M99 O334 100.1(7) . . ?
O351 M99 O352 94.8(7) . . ?
O334 M99 O352 142.5(6) . . ?
O351 M99 O343 99.5(7) . . ?
O334 M99 O343 71.7(6) . . ?
O352 M99 O343 72.0(6) . . ?
O351 M99 O336 93.2(7) . . ?
O334 M99 O336 72.2(6) . . ?
O352 M99 O336 141.3(6) . . ?
O343 M99 O336 143.2(6) . . ?
O351 M99 O350 100.4(7) . . ?
O334 M99 O350 137.8(6) . . ?
O352 M99 O350 71.0(6) . . ?
O343 M99 O350 139.1(6) . . ?
O336 M99 O350 70.3(6) . . ?
O351 M99 O353 174.0(7) . . ?
O334 M99 O353 84.3(6) . . ?
O352 M99 O353 83.9(6) . . ?
O343 M99 O353 85.7(6) . . ?
O336 M99 O353 84.3(5) . . ?
O350 M99 O353 73.6(6) . . ?
O356 M100 O353 103.0(8) . . ?
O356 M100 O354 106.0(7) . . ?
O353 M100 O354 100.1(7) . . ?
O356 M100 O357 105.8(7) . . ?
O353 M100 O357 94.8(6) . . ?
O354 M100 O357 140.5(6) . . ?
O356 M100 O355 98.0(7) . . ?
O353 M100 O355 158.7(6) . . ?
O354 M100 O355 77.3(6) . . ?
O357 M100 O355 75.8(6) . . ?
O356 M100 O350 175.9(7) . . ?
O353 M100 O350 73.0(6) . . ?
O354 M100 O350 74.8(6) . . ?
O357 M100 O350 75.1(6) . . ?
O355 M100 O350 86.1(5) . . ?
O359 M101 O318 103.9(7) . . ?
O359 M101 O358 103.4(7) . . ?
O318 M101 O358 100.0(6) . . ?
O359 M101 O336 103.6(7) . . ?
O318 M101 O336 87.6(6) . . ?
O358 M101 O336 149.2(6) . . ?
O359 M101 O350 95.2(7) . . ?
O318 M101 O350 154.8(6) . . ?
O358 M101 O350 91.3(6) . . ?
O336 M101 O350 71.8(6) . . ?
O359 M101 O354 167.7(6) . . ?
O318 M101 O354 88.3(6) . . ?
O358 M101 O354 72.3(6) . . ?
O336 M101 O354 78.2(5) . . ?
O350 M101 O354 73.6(5) . . ?
O360 M102 O322 103.4(7) . . ?
O360 M102 O358 98.7(7) . . ?
O322 M102 O358 87.2(6) . . ?
O360 M102 O340 102.7(7) . . ?
O322 M102 O340 87.6(6) . . ?
O358 M102 O340 158.5(6) . . ?
O360 M102 O355 98.8(7) . . ?
O322 M102 O355 157.8(6) . . ?
O358 M102 O355 90.5(6) . . ?
O340 M102 O355 86.6(6) . . ?
O360 M102 O354 167.5(7) . . ?
O322 M102 O354 87.4(5) . . ?
O358 M102 O354 75.3(6) . . ?
O340 M102 O354 83.7(6) . . ?
O355 M102 O354 70.7(5) . . ?
O363 M103 O361 102.4(7) . . ?
O363 M103 O362 104.2(7) . . ?
O361 M103 O362 97.6(6) . . ?
O363 M103 O352 105.9(8) . . ?
O361 M103 O352 149.0(7) . . ?
O362 M103 O352 87.6(6) . . ?
O363 M103 O350 94.2(7) . . ?
O361 M103 O350 94.2(6) . . ?
O362 M103 O350 155.4(6) . . ?
O352 M103 O350 71.6(6) . . ?
O363 M103 O357 166.8(7) . . ?
O361 M103 O357 72.6(6) . . ?
O362 M103 O357 88.7(5) . . ?
O352 M103 O357 77.1(6) . . ?
O350 M103 O357 74.3(5) . . ?
O365 M104 O364 102.5(7) . . ?
O365 M104 O366 102.9(8) . . ?
O364 M104 O366 87.2(6) . . ?
O365 M104 O361 99.5(8) . . ?
O364 M104 O361 90.5(6) . . ?
O366 M104 O361 157.4(6) . . ?
O365 M104 O355 99.4(7) . . ?
O364 M104 O355 158.0(6) . . ?
O366 M104 O355 86.4(6) . . ?
O361 M104 O355 87.4(6) . . ?
O365 M104 O357 165.8(7) . . ?
O364 M104 O357 89.9(6) . . ?
O366 M104 O357 84.5(6) . . ?
O361 M104 O357 73.0(6) . . ?
O355 M104 O357 68.6(5) . . ?
O368 M105 O367 105.2(8) . . ?
O368 M105 O369 102.2(8) . . ?
O367 M105 O369 105.0(7) . . ?
O368 M105 O343 94.3(7) . . ?
O367 M105 O343 92.2(6) . . ?
O369 M105 O343 151.8(6) . . ?
O368 M105 O352 93.0(7) . . ?
O367 M105 O352 154.3(7) . . ?
O369 M105 O352 88.1(6) . . ?
O343 M105 O352 68.2(6) . . ?
O368 M105 O370 171.0(7) . . ?
O367 M105 O370 83.3(7) . . ?
O369 M105 O370 78.0(6) . . ?
O343 M105 O370 82.1(6) . . ?
O352 M105 O370 78.0(6) . . ?
O374 M106 O346 105.4(8) . . ?
O374 M106 O366 98.7(8) . . ?
O346 M106 O366 104.2(7) . . ?
O374 M106 O372 97.5(8) . . ?
O346 M106 O372 90.9(7) . . ?
O366 M106 O372 154.0(6) . . ?
O374 M106 O371 94.8(7) . . ?
O346 M106 O371 152.4(7) . . ?
O366 M106 O371 90.9(6) . . ?
O372 M106 O371 67.5(6) . . ?
O374 M106 O373 172.6(7) . . ?
O346 M106 O373 81.8(8) . . ?
O366 M106 O373 80.7(6) . . ?
O372 M106 O373 80.6(6) . . ?
O371 M106 O373 77.8(6) . . ?
O378 M107 O375 97.1(10) . . ?
O378 M107 O345 106.7(9) . . ?
O375 M107 O345 97.0(9) . . ?
O378 M107 O376 94.9(8) . . ?
O375 M107 O376 94.8(8) . . ?
O345 M107 O376 153.7(8) . . ?
O378 M107 O372 161.2(8) . . ?
O375 M107 O372 90.3(8) . . ?
O345 M107 O372 89.4(7) . . ?
O376 M107 O372 67.2(6) . . ?
O378 M107 O377 88.6(10) . . ?
O375 M107 O377 173.3(9) . . ?
O345 M107 O377 84.5(8) . . ?
O376 M107 O377 81.2(7) . . ?
O372 M107 O377 83.3(7) . . ?
O384 M108 O382 103.5(7) . . ?
O384 M108 O379 104.2(7) . . ?
O382 M108 O379 100.8(7) . . ?
O384 M108 O383 103.5(7) . . ?
O382 M108 O383 97.4(7) . . ?
O379 M108 O383 142.1(6) . . ?
O384 M108 O380 100.6(7) . . ?
O382 M108 O380 155.5(6) . . ?
O379 M108 O380 77.3(6) . . ?
O383 M108 O380 72.6(6) . . ?
O384 M108 O381 177.5(7) . . ?
O382 M108 O381 74.0(6) . . ?
O379 M108 O381 76.8(6) . . ?
O383 M108 O381 76.6(6) . . ?
O380 M108 O381 81.9(5) . . ?
O386 M109 O372 102.0(8) . . ?
O386 M109 O371 94.9(7) . . ?
O372 M109 O371 72.1(6) . . ?
O386 M109 O376 98.8(8) . . ?
O372 M109 O376 70.5(6) . . ?
O371 M109 O376 142.1(6) . . ?
O386 M109 O385 93.6(7) . . ?
O372 M109 O385 141.0(6) . . ?
O371 M109 O385 142.3(7) . . ?
O376 M109 O385 71.9(7) . . ?
O386 M109 O381 96.4(7) . . ?
O372 M109 O381 140.3(6) . . ?
O371 M109 O381 71.5(6) . . ?
O376 M109 O381 140.7(6) . . ?
O385 M109 O381 71.1(6) . . ?
O386 M109 O382 170.0(7) . . ?
O372 M109 O382 86.2(6) . . ?
O371 M109 O382 82.1(6) . . ?
O376 M109 O382 89.2(6) . . ?
O385 M109 O382 83.2(6) . . ?
O381 M109 O382 73.6(6) . . ?
O388 M110 O362 102.9(7) . . ?
O388 M110 O369 104.0(7) . . ?
O362 M110 O369 85.8(6) . . ?
O388 M110 O387 101.2(7) . . ?
O362 M110 O387 91.3(7) . . ?
O369 M110 O387 154.7(7) . . ?
O388 M110 O380 101.3(7) . . ?
O362 M110 O380 155.3(6) . . ?
O369 M110 O380 83.7(6) . . ?
O387 M110 O380 88.7(7) . . ?
O388 M110 O379 169.1(7) . . ?
O362 M110 O379 86.3(6) . . ?
O369 M110 O379 82.2(6) . . ?
O387 M110 O379 72.5(6) . . ?
O380 M110 O379 70.1(6) . . ?
O389 M111 O387 101.2(8) . . ?
O389 M111 O364 103.5(8) . . ?
O387 M111 O364 96.8(7) . . ?
O389 M111 O371 103.6(8) . . ?
O387 M111 O371 152.5(7) . . ?
O364 M111 O371 88.7(6) . . ?
O389 M111 O381 96.1(7) . . ?
O387 M111 O381 93.6(7) . . ?
O364 M111 O381 155.4(6) . . ?
O371 M111 O381 72.2(6) . . ?
O389 M111 O379 170.4(7) . . ?
O387 M111 O379 74.2(6) . . ?
O364 M111 O379 85.5(6) . . ?
O371 M111 O379 79.5(6) . . ?
O381 M111 O379 75.9(5) . . ?
O395 M112 O393 104.6(7) . . ?
O395 M112 O394 101.5(8) . . ?
O393 M112 O394 104.0(7) . . ?
O395 M112 O392 92.5(7) . . ?
O393 M112 O392 91.7(7) . . ?
O394 M112 O392 155.4(7) . . ?
O395 M112 O390 93.4(7) . . ?
O393 M112 O390 154.4(7) . . ?
O394 M112 O390 89.8(6) . . ?
O392 M112 O390 69.1(6) . . ?
O395 M112 O391 169.1(7) . . ?
O393 M112 O391 84.2(7) . . ?
O394 M112 O391 82.1(7) . . ?
O392 M112 O391 80.8(7) . . ?
O390 M112 O391 76.3(6) . . ?
O399 M113 O397 106.1(8) . . ?
O399 M113 O398 100.9(9) . . ?
O397 M113 O398 97.8(8) . . ?
O399 M113 O376 91.7(8) . . ?
O397 M113 O376 158.9(7) . . ?
O398 M113 O376 89.7(7) . . ?
O399 M113 O385 158.0(8) . . ?
O397 M113 O385 90.6(7) . . ?
O398 M113 O385 90.7(8) . . ?
O376 M113 O385 69.6(6) . . ?
O399 M113 O396 87.3(9) . . ?
O397 M113 O396 84.9(7) . . ?
O398 M113 O396 170.2(8) . . ?
O376 M113 O396 84.7(7) . . ?
O385 M113 O396 79.8(7) . . ?
O402 M114 O401 104.0(7) . . ?
O402 M114 O400 99.1(7) . . ?
O401 M114 O400 94.0(6) . . ?
O402 M114 O394 101.5(7) . . ?
O401 M114 O394 86.3(6) . . ?
O400 M114 O394 158.7(7) . . ?
O402 M114 O380 101.8(7) . . ?
O401 M114 O380 153.9(6) . . ?
O400 M114 O380 86.1(6) . . ?
O394 M114 O380 84.5(6) . . ?
O402 M114 O383 167.0(7) . . ?
O401 M114 O383 87.2(6) . . ?
O400 M114 O383 73.2(6) . . ?
O394 M114 O383 85.5(6) . . ?
O380 M114 O383 67.8(6) . . ?
O404 M115 O403 104.1(8) . . ?
O404 M115 O400 100.8(8) . . ?
O403 M115 O400 93.5(7) . . ?
O404 M115 O385 104.4(8) . . ?
O403 M115 O385 89.7(7) . . ?
O400 M115 O385 153.1(7) . . ?
O404 M115 O381 96.8(7) . . ?
O403 M115 O381 155.6(6) . . ?
O400 M115 O381 95.0(6) . . ?
O385 M115 O381 72.7(6) . . ?
O404 M115 O383 169.1(7) . . ?
O403 M115 O383 85.2(6) . . ?
O400 M115 O383 72.6(6) . . ?
O385 M115 O383 81.0(6) . . ?
O381 M115 O383 75.6(5) . . ?
O407 M116 O403 104.2(7) . . ?
O407 M116 O405 99.1(8) . . ?
O403 M116 O405 93.6(7) . . ?
O407 M116 O397 100.6(8) . . ?
O403 M116 O397 86.8(7) . . ?
O405 M116 O397 159.6(7) . . ?
O407 M116 O8 100.4(5) . . ?
O403 M116 O8 155.1(5) . . ?
O405 M116 O8 86.7(4) . . ?
O397 M116 O8 84.5(5) . . ?
O407 M116 O406 167.5(7) . . ?
O403 M116 O406 86.6(6) . . ?
O405 M116 O406 73.6(6) . . ?
O397 M116 O406 86.0(6) . . ?
O8 M116 O406 69.5(4) . . ?
O408 M117 O401 103.1(7) . . ?
O408 M117 O405 101.3(7) . . ?
O401 M117 O405 94.1(6) . . ?
O408 M117 O390 104.2(7) . . ?
O401 M117 O390 89.2(6) . . ?
O405 M117 O390 152.9(7) . . ?
O408 M117 O4 97.3(6) . . ?
O401 M117 O4 155.2(4) . . ?
O405 M117 O4 95.4(4) . . ?
O390 M117 O4 72.2(4) . . ?
O408 M117 O406 170.6(7) . . ?
O401 M117 O406 85.0(6) . . ?
O405 M117 O406 73.1(6) . . ?
O390 M117 O406 80.4(6) . . ?
O4 M117 O406 76.1(4) . . ?
O410 M118 O11 101.2(5) . . ?
O410 M118 O1 95.3(5) . . ?
O11 M118 O1 72.5(6) . . ?
O410 M118 O392 100.4(7) . . ?
O11 M118 O392 70.6(5) . . ?
O1 M118 O392 142.0(5) . . ?
O410 M118 O390 93.8(7) . . ?
O11 M118 O390 141.9(4) . . ?
O1 M118 O390 141.0(5) . . ?
O392 M118 O390 72.4(6) . . ?
O410 M118 O4 97.2(5) . . ?
O11 M118 O4 140.1(6) . . ?
O1 M118 O4 70.8(6) . . ?
O392 M118 O4 139.6(5) . . ?
O390 M118 O4 70.4(4) . . ?
O410 M118 O409 170.4(6) . . ?
O11 M118 O409 86.9(5) . . ?
O1 M118 O409 82.3(4) . . ?
O392 M118 O409 87.0(6) . . ?
O390 M118 O409 82.6(6) . . ?
O4 M118 O409 73.2(4) . . ?
O411 M119 O409 103.1(7) . . ?
O411 M119 O406 104.0(7) . . ?
O409 M119 O406 99.6(7) . . ?
O411 M119 O3 103.5(5) . . ?
O409 M119 O3 98.0(5) . . ?
O406 M119 O3 142.7(4) . . ?
O411 M119 O8 100.6(5) . . ?
O409 M119 O8 156.2(4) . . ?
O406 M119 O8 75.8(5) . . ?
O3 M119 O8 74.9(6) . . ?
O411 M119 O4 176.9(5) . . ?
O409 M119 O4 74.0(4) . . ?
O406 M119 O4 77.7(4) . . ?
O3 M119 O4 76.0(6) . . ?
O8 M119 O4 82.3(5) . . ?
O414 M120 O22 107.3(6) . . ?
O414 M120 OEA 91.6(13) . . ?
O22 M120 OEA 83.2(12) . . ?
O414 M120 O412 96.2(9) . . ?
O22 M120 O412 93.2(8) . . ?
OEA M120 O412 172.1(13) . . ?
O414 M120 O392 95.1(7) . . ?
O22 M120 O392 157.2(5) . . ?
OEA M120 O392 92.3(13) . . ?
O412 M120 O392 88.4(8) . . ?
O414 M120 O11 161.1(6) . . ?
O22 M120 O11 88.9(7) . . ?
OEA M120 O11 80.5(11) . . ?
O412 M120 O11 92.4(6) . . ?
O392 M120 O11 68.3(4) . . ?
O414 M120 OEB 83.3(12) . . ?
O22 M120 OEB 97.0(11) . . ?
OEA M120 OEB 14.5(15) . . ?
O412 M120 OEB 169.5(12) . . ?
O392 M120 OEB 81.2(11) . . ?
O11 M120 OEB 85.1(10) . . ?
OFA Pr1 OGB 141.3(18) . . ?
OFA Pr1 OHA 83(2) . . ?
OGB Pr1 OHA 114.3(19) . . ?
OFA Pr1 O126 85.2(14) . . ?
OGB Pr1 O126 90.1(13) . . ?
OHA Pr1 O126 152.7(14) . . ?
OFA Pr1 O156 66.4(14) . . ?
OGB Pr1 O156 76.2(12) . . ?
OHA Pr1 O156 127.7(14) . . ?
O126 Pr1 O156 67.8(4) . . ?
OFA Pr1 OIB 125.4(16) . . ?
OGB Pr1 OIB 80.7(14) . . ?
OHA Pr1 OIB 42.8(16) . . ?
O126 Pr1 OIB 139.5(7) . . ?
O156 Pr1 OIB 144.3(7) . . ?
OFA Pr1 O113 134.2(15) . . ?
OGB Pr1 O113 77.2(12) . . ?
OHA Pr1 O113 104.8(14) . . ?
O126 Pr1 O113 67.5(5) . . ?
O156 Pr1 O113 127.2(4) . . ?
OIB Pr1 O113 72.0(7) . . ?
OFA Pr1 O179 87.8(15) . . ?
OGB Pr1 O179 68.0(12) . . ?
OHA Pr1 O179 70.5(14) . . ?
O126 Pr1 O179 133.5(4) . . ?
O156 Pr1 O179 67.3(5) . . ?
OIB Pr1 O179 79.1(7) . . ?
O113 Pr1 O179 137.7(5) . . ?
OFA Pr1 O416 76.8(15) . . ?
OGB Pr1 O416 141.5(12) . . ?
OHA Pr1 O416 65.9(15) . . ?
O126 Pr1 O416 87.6(5) . . ?
O156 Pr1 O416 136.6(5) . . ?
OIB Pr1 O416 76.5(9) . . ?
O113 Pr1 O416 66.4(4) . . ?
O179 Pr1 O416 135.0(4) . . ?
OFA Pr1 OFB 20.2(14) . . ?
OGB Pr1 OFB 144.4(14) . . ?
OHA Pr1 OFB 95.2(16) . . ?
O126 Pr1 OFB 67.5(7) . . ?
O156 Pr1 OFB 69.9(7) . . ?
OIB Pr1 OFB 134.3(11) . . ?
O113 Pr1 OFB 115.3(8) . . ?
O179 Pr1 OFB 107.0(7) . . ?
O416 Pr1 OFB 67.7(9) . . ?
OFA Pr1 OHB 52.6(17) . . ?
OGB Pr1 OHB 133.4(16) . . ?
OHA Pr1 OHB 30.4(15) . . ?
O126 Pr1 OHB 134.0(10) . . ?
O156 Pr1 OHB 104.1(10) . . ?
OIB Pr1 OHB 73.2(12) . . ?
O113 Pr1 OHB 127.1(10) . . ?
O179 Pr1 OHB 69.6(9) . . ?
O416 Pr1 OHB 67.5(10) . . ?
OFB Pr1 OHB 67.4(12) . . ?
OFA Pr1 OIA 149.8(19) . . ?
OGB Pr1 OIA 51.7(17) . . ?
OHA Pr1 OIA 69.0(19) . . ?
O126 Pr1 OIA 124.9(12) . . ?
O156 Pr1 OIA 123.4(13) . . ?
OIB Pr1 OIA 29.2(13) . . ?
O113 Pr1 OIA 66.3(12) . . ?
O179 Pr1 OIA 73.2(12) . . ?
O416 Pr1 OIA 100.0(13) . . ?
OFB Pr1 OIA 163.4(14) . . ?
OHB Pr1 OIA 98.0(16) . . ?
O224 Pr2 O424 134.7(5) . . ?
O224 Pr2 O261 71.3(5) . . ?
O424 Pr2 O261 135.9(5) . . ?
O224 Pr2 O420 139.6(4) . . ?
O424 Pr2 O420 82.3(7) . . ?
O261 Pr2 O420 93.0(4) . . ?
O224 Pr2 O423 77.0(6) . . ?
O424 Pr2 O423 78.2(9) . . ?
O261 Pr2 O423 75.5(6) . . ?
O420 Pr2 O423 136.2(7) . . ?
O224 Pr2 O422 97.1(5) . . ?
O424 Pr2 O422 77.8(8) . . ?
O261 Pr2 O422 142.3(5) . . ?
O420 Pr2 O422 72.4(5) . . ?
O423 Pr2 O422 138.4(7) . . ?
O224 Pr2 O421 70.4(4) . . ?
O424 Pr2 O421 142.4(8) . . ?
O261 Pr2 O421 71.8(4) . . ?
O420 Pr2 O421 69.4(6) . . ?
O423 Pr2 O421 139.4(7) . . ?
O422 Pr2 O421 70.5(6) . . ?
O224 Pr2 O271 130.1(5) . . ?
O424 Pr2 O271 72.2(5) . . ?
O261 Pr2 O271 65.7(4) . . ?
O420 Pr2 O271 67.8(5) . . ?
O423 Pr2 O271 69.0(6) . . ?
O422 Pr2 O271 132.5(4) . . ?
O421 Pr2 O271 116.1(4) . . ?
O224 Pr2 O216 64.2(4) . . ?
O424 Pr2 O216 73.1(5) . . ?
O261 Pr2 O216 130.7(5) . . ?
O420 Pr2 O216 134.9(4) . . ?
O423 Pr2 O216 74.9(5) . . ?
O422 Pr2 O216 65.9(4) . . ?
O421 Pr2 O216 110.0(4) . . ?
O271 Pr2 O216 133.8(5) . . ?
O91 Pr3 O123 69.7(5) . . ?
O91 Pr3 O425 138.7(4) . . ?
O123 Pr3 O425 138.1(5) . . ?
O91 Pr3 O429 77.3(5) . . ?
O123 Pr3 O429 79.2(6) . . ?
O425 Pr3 O429 80.0(7) . . ?
O91 Pr3 O428 141.1(5) . . ?
O123 Pr3 O428 95.7(4) . . ?
O425 Pr3 O428 75.9(6) . . ?
O429 Pr3 O428 137.0(7) . . ?
O91 Pr3 O426 72.7(5) . . ?
O123 Pr3 O426 70.6(4) . . ?
O425 Pr3 O426 136.9(6) . . ?
O429 Pr3 O426 143.1(7) . . ?
O428 Pr3 O426 68.5(6) . . ?
O91 Pr3 O427 95.6(5) . . ?
O123 Pr3 O427 139.8(5) . . ?
O425 Pr3 O427 77.4(7) . . ?
O429 Pr3 O427 135.5(7) . . ?
O428 Pr3 O427 72.1(6) . . ?
O426 Pr3 O427 69.3(6) . . ?
O91 Pr3 O79 65.8(5) . . ?
O123 Pr3 O79 129.4(5) . . ?
O425 Pr3 O79 73.9(4) . . ?
O429 Pr3 O79 68.7(6) . . ?
O428 Pr3 O79 134.4(4) . . ?
O426 Pr3 O79 115.7(5) . . ?
O427 Pr3 O79 68.5(4) . . ?
O91 Pr3 O133 128.5(6) . . ?
O123 Pr3 O133 64.4(5) . . ?
O425 Pr3 O133 74.7(5) . . ?
O429 Pr3 O133 72.6(6) . . ?
O428 Pr3 O133 67.1(3) . . ?
O426 Pr3 O133 110.9(5) . . ?
O427 Pr3 O133 134.8(5) . . ?
O79 Pr3 O133 133.4(5) . . ?
OJB Pr4 O295 103.8(11) . . ?
OJB Pr4 O266 70.3(10) . . ?
O295 Pr4 O266 67.7(4) . . ?
OJB Pr4 OKA 63.9(17) . . ?
O295 Pr4 OKA 142.6(12) . . ?
O266 Pr4 OKA 129.4(13) . . ?
OJB Pr4 O430 71.2(11) . . ?
O295 Pr4 O430 73.6(4) . . ?
O266 Pr4 O430 115.1(5) . . ?
OKA Pr4 O430 69.0(13) . . ?
OJB Pr4 O312 142.6(10) . . ?
O295 Pr4 O312 69.5(5) . . ?
O266 Pr4 O312 131.7(4) . . ?
OKA Pr4 O312 98.4(13) . . ?
O430 Pr4 O312 71.7(5) . . ?
OJB Pr4 O249 67.7(10) . . ?
O295 Pr4 O249 135.2(4) . . ?
O266 Pr4 O249 68.2(5) . . ?
OKA Pr4 O249 75.5(12) . . ?
O430 Pr4 O249 134.2(5) . . ?
O312 Pr4 O249 143.1(5) . . ?
OJB Pr4 O431 137.4(12) . . ?
O295 Pr4 O431 71.2(5) . . ?
O266 Pr4 O431 68.9(6) . . ?
OKA Pr4 O431 142.5(13) . . ?
O430 Pr4 O431 139.2(7) . . ?
O312 Pr4 O431 77.0(7) . . ?
O249 Pr4 O431 86.1(6) . . ?
OJB Pr4 OKB 80.9(14) . . ?
O295 Pr4 OKB 140.7(9) . . ?
O266 Pr4 OKB 145.1(10) . . ?
OKA Pr4 OKB 17.1(13) . . ?
O430 Pr4 OKB 71.2(10) . . ?
O312 Pr4 OKB 83.2(10) . . ?
O249 Pr4 OKB 83.2(9) . . ?
O431 Pr4 OKB 130.4(11) . . ?
OJB Pr4 O433 128.2(12) . . ?
O295 Pr4 O433 127.8(5) . . ?
O266 Pr4 O433 121.1(5) . . ?
OKA Pr4 O433 76.1(14) . . ?
O430 Pr4 O433 123.8(7) . . ?
O312 Pr4 O433 71.6(5) . . ?
O249 Pr4 O433 71.6(5) . . ?
O431 Pr4 O433 67.1(8) . . ?
OKB Pr4 O433 63.5(11) . . ?
OJB Pr4 OJA 18.4(11) . . ?
O295 Pr4 OJA 85.5(10) . . ?
O266 Pr4 OJA 62.8(9) . . ?
OKA Pr4 OJA 78.3(16) . . ?
O430 Pr4 OJA 64.2(10) . . ?
O312 Pr4 OJA 133.9(9) . . ?
O249 Pr4 OJA 81.4(9) . . ?
O431 Pr4 OJA 131.4(11) . . ?
OKB Pr4 OJA 94.5(13) . . ?
O433 Pr4 OJA 146.5(11) . . ?
O25B Pr5 OLA 91.8(18) . . ?
O25B Pr5 O367 142.0(17) . . ?
OLA Pr5 O367 73.6(8) . . ?
O25B Pr5 OMA 37.5(18) . . ?
OLA Pr5 OMA 126.3(18) . . ?
O367 Pr5 OMA 130.4(16) . . ?
O25B Pr5 O25A 17.6(18) . . ?
OLA Pr5 O25A 76.4(11) . . ?
O367 Pr5 O25A 139.7(10) . . ?
OMA Pr5 O25A 55.0(17) . . ?
O25B Pr5 O393 148.9(17) . . ?
OLA Pr5 O393 100.6(8) . . ?
O367 Pr5 O393 69.1(5) . . ?
OMA Pr5 O393 131.6(16) . . ?
O25A Pr5 O393 143.5(10) . . ?
O25B Pr5 ONA 86.3(17) . . ?
OLA Pr5 ONA 65.9(11) . . ?
O367 Pr5 ONA 117.0(9) . . ?
OMA Pr5 ONA 112.5(18) . . ?
O25A Pr5 ONA 72.4(10) . . ?
O393 Pr5 ONA 73.3(9) . . ?
O25B Pr5 O437 113.2(18) . . ?
OLA Pr5 O437 144.1(10) . . ?
O367 Pr5 O437 70.8(6) . . ?
OMA Pr5 O437 75.8(18) . . ?
O25A Pr5 O437 130.8(11) . . ?
O393 Pr5 O437 71.5(5) . . ?
ONA Pr5 O437 137.5(10) . . ?
O25B Pr5 O414 83.1(17) . . ?
OLA Pr5 O414 134.8(9) . . ?
O367 Pr5 O414 132.0(5) . . ?
OMA Pr5 O414 70.2(16) . . ?
O25A Pr5 O414 88.3(10) . . ?
O393 Pr5 O414 67.9(5) . . ?
ONA Pr5 O414 69.1(9) . . ?
O437 Pr5 O414 76.0(7) . . ?
O25B Pr5 OLB 70.2(18) . . ?
OLA Pr5 OLB 22.7(16) . . ?
O367 Pr5 OLB 87.7(16) . . ?
OMA Pr5 OLB 104(2) . . ?
O25A Pr5 OLB 56.4(16) . . ?
O393 Pr5 OLB 122.9(17) . . ?
ONA Pr5 OLB 72.7(18) . . ?
O437 Pr5 OLB 148.4(16) . . ?
O414 Pr5 OLB 134.2(16) . . ?
O25B Pr5 O344 75.8(17) . . ?
OLA Pr5 O344 77.4(8) . . ?
O367 Pr5 O344 66.9(5) . . ?
OMA Pr5 O344 74.1(16) . . ?
O25A Pr5 O344 80.9(10) . . ?
O393 Pr5 O344 134.7(5) . . ?
ONA Pr5 O344 138.4(8) . . ?
O437 Pr5 O344 84.0(5) . . ?
O414 Pr5 O344 142.2(5) . . ?
OLB Pr5 O344 66.0(16) . . ?
O25B Pr5 ONB 69.1(18) . . ?
OLA Pr5 ONB 68.7(19) . . ?
O367 Pr5 ONB 131.6(18) . . ?
OMA Pr5 ONB 97(2) . . ?
O25A Pr5 ONB 55.7(17) . . ?
O393 Pr5 ONB 88.9(17) . . ?
ONA Pr5 ONB 17.2(17) . . ?
O437 Pr5 ONB 143.2(18) . . ?
O414 Pr5 ONB 67.6(18) . . ?
OLB Pr5 ONB 68(2) . . ?
O344 Pr5 ONB 129.3(17) . . ?
OOB Pr6 OPB 87(3) . . ?
OOB Pr6 O18 140.3(16) . . ?
OPB Pr6 O18 80(2) . . ?
OOB Pr6 O399 144.4(16) . . ?
OPB Pr6 O399 123(2) . . ?
O18 Pr6 O399 70.5(4) . . ?
OOB Pr6 OQB 86(2) . . ?
OPB Pr6 OQB 74(3) . . ?
O18 Pr6 OQB 125.2(15) . . ?
O399 Pr6 OQB 84.5(15) . . ?
OOB Pr6 OOA 20.3(17) . . ?
OPB Pr6 OOA 104(2) . . ?
O18 Pr6 OOA 131.9(11) . . ?
O399 Pr6 OOA 132.8(11) . . ?
OQB Pr6 OOA 101.1(19) . . ?
OOB Pr6 O440 94.2(18) . . ?
OPB Pr6 O440 143(2) . . ?
O18 Pr6 O440 76.0(6) . . ?
O399 Pr6 O440 74.2(6) . . ?
OQB Pr6 O440 142.8(16) . . ?
OOA Pr6 O440 74.0(13) . . ?
OOB Pr6 O378 77.9(16) . . ?
OPB Pr6 O378 142(2) . . ?
O18 Pr6 O378 132.3(5) . . ?
O399 Pr6 O378 66.5(6) . . ?
OQB Pr6 O378 70.2(14) . . ?
OOA Pr6 O378 71.6(10) . . ?
O440 Pr6 O378 73.3(6) . . ?
OOB Pr6 OQA 61(2) . . ?
OPB Pr6 OQA 75(3) . . ?
O18 Pr6 OQA 145.9(14) . . ?
O399 Pr6 OQA 105.1(14) . . ?
OQB Pr6 OQA 24.9(16) . . ?
OOA Pr6 OQA 76.8(18) . . ?
O440 Pr6 OQA 136.7(15) . . ?
O378 Pr6 OQA 67.5(13) . . ?
OOB Pr6 OPA 72(2) . . ?
OPB Pr6 OPA 15(2) . . ?
O18 Pr6 OPA 92.7(11) . . ?
O399 Pr6 OPA 136.1(11) . . ?
OQB Pr6 OPA 72.5(18) . . ?
OOA Pr6 OPA 88.9(16) . . ?
O440 Pr6 OPA 142.4(12) . . ?
O378 Pr6 OPA 133.1(11) . . ?
OQA Pr6 OPA 66.7(17) . . ?
OOB Pr6 O41 73.5(16) . . ?
OPB Pr6 O41 69(2) . . ?
O18 Pr6 O41 66.8(6) . . ?
O399 Pr6 O41 132.4(5) . . ?
OQB Pr6 O41 138.1(15) . . ?
OOA Pr6 O41 70.0(10) . . ?
O440 Pr6 O41 76.0(6) . . ?
O378 Pr6 O41 135.9(5) . . ?
OQA Pr6 O41 122.1(14) . . ?
OPA Pr6 O41 66.6(11) . . ?
OOB Pr6 O442 130(2) . . ?
OPB Pr6 O442 58(2) . . ?
O18 Pr6 O442 71.7(10) . . ?
O399 Pr6 O442 66.9(11) . . ?
OQB Pr6 O442 53.6(18) . . ?
OOA Pr6 O442 149.9(15) . . ?
O440 Pr6 O442 135.6(12) . . ?
O378 Pr6 O442 108.0(11) . . ?
OQA Pr6 O442 75.6(18) . . ?
OPA Pr6 O442 69.3(15) . . ?
O41 Pr6 O442 116.1(11) . . ?
M1 O1 M118 111.3(7) . . ?
M1 O1 M3 140.8(7) . . ?
M118 O1 M3 107.2(6) . . ?
M1 O2 M2 122.4(7) . . ?
M119 O3 M2 103.0(6) . . ?
M119 O3 M1 108.0(6) . . ?
M2 O3 M1 88.5(4) . . ?
M117 O4 M1 145.4(7) . . ?
M117 O4 M118 102.6(6) . . ?
M1 O4 M118 101.9(6) . . ?
M117 O4 M119 99.8(6) . . ?
M1 O4 M119 101.5(6) . . ?
M118 O4 M119 96.0(5) . . ?
M1 O5 M6 157.6(8) . . ?
M7 O7 M2 157.2(9) . . ?
M2 O8 M116 138.0(7) . . ?
M2 O8 M119 112.3(7) . . ?
M116 O8 M119 109.7(6) . . ?
M4 O10 M2 147.4(8) . . ?
M118 O11 M3 110.2(7) . . ?
M118 O11 M120 109.2(7) . . ?
M3 O11 M120 135.8(7) . . ?
M3 O13 M5B 148.5(11) . . ?
M3 O13 M5A 157.5(9) . . ?
M5B O13 M5A 18.48(18) . . ?
M3 O14 M6 149.7(9) . . ?
M9 O16 M7 111.3(7) . . ?
M9 O16 M4 107.6(7) . . ?
M7 O16 M4 140.3(7) . . ?
M9 O17 M10B 112.8(7) . . ?
M9 O17 M4 110.6(7) . . ?
M10B O17 M4 127.7(7) . . ?
M9 O17 M10A 112.1(7) . . ?
M10B O17 M10A 19.0(2) . . ?
M4 O17 M10A 136.3(7) . . ?
M4 O18 Pr6 163.0(12) . . ?
O21B O21A M15 85(5) . . ?
O21B O21A M5A 85(5) . . ?
M15 O21A M5A 139.3(13) . . ?
O21B O21A M5B 65(5) . . ?
M15 O21A M5B 130.5(13) . . ?
M5A O21A M5B 20.0(2) . . ?
O21A O21B M5B 92(5) . . ?
O21A O21B M15 71(5) . . ?
M5B O21B M15 137(3) . . ?
O21A O21B M5A 72(5) . . ?
M5B O21B M5A 20.3(6) . . ?
M15 O21B M5A 127(3) . . ?
M120 O22 M5B 162.3(12) . . ?
M120 O22 M5A 158.6(11) . . ?
M5B O22 M5A 19.8(2) . . ?
M5B O23 M5A 3.9(4) . . ?
O24B O24A M5A 90(4) . . ?
O24B O24A M5B 67(3) . . ?
M5A O24A M5B 23.5(5) . . ?
O24A O24B M5B 81(4) . . ?
O24A O24B M5A 61(3) . . ?
M5B O24B M5A 20.2(5) . . ?
O25B O25A Pr5 72(7) . . ?
O25A O25B OMA 163(10) . . ?
O25A O25B Pr5 90(8) . . ?
OMA O25B Pr5 75(3) . . ?
M11 O26 M6 136.8(7) . . ?
M11 O26 M8 110.9(6) . . ?
M6 O26 M8 110.4(6) . . ?
M7 O27 M6 125.2(7) . . ?
M8 O28 M6 104.2(7) . . ?
M8 O28 M7 107.1(6) . . ?
M6 O28 M7 88.2(5) . . ?
M12 O30 M7 139.6(7) . . ?
M12 O30 M9 103.4(6) . . ?
M7 O30 M9 103.2(7) . . ?
M12 O30 M8 105.4(6) . . ?
M7 O30 M8 101.5(6) . . ?
M9 O30 M8 95.9(5) . . ?
M8 O32 M11 103.4(6) . . ?
M8 O32 M12 109.1(6) . . ?
M11 O32 M12 89.0(4) . . ?
M8 O33 M9 117.5(7) . . ?
M9 O36 M14 110.6(7) . . ?
M9 O36 M10B 106.7(7) . . ?
M14 O36 M10B 138.0(7) . . ?
M9 O36 M10A 108.7(7) . . ?
M14 O36 M10A 140.8(7) . . ?
M10B O36 M10A 18.1(2) . . ?
M12 O37 M9 109.2(6) . . ?
M12 O37 M14 142.6(7) . . ?
M9 O37 M14 106.8(6) . . ?
M10A O38 M10B 20.9(2) . . ?
M10A O38 M16 158.0(10) . . ?
M10B O38 M16 155.3(10) . . ?
M10B O39 M10A 3.4(3) . . ?
M10A O40 M10B 2.6(2) . . ?
M10B O41 M10A 22.8(3) . . ?
M10B O41 Pr6 156.6(9) . . ?
M10A O41 Pr6 154.2(10) . . ?
M17 O42 M11 159.5(8) . . ?
M12 O44 M11 122.3(7) . . ?
M13 O45 M11 148.1(8) . . ?
M12 O46 M18 159.4(8) . . ?
M19 O48 M13 109.1(6) . . ?
M19 O48 M21 109.0(6) . . ?
M13 O48 M21 141.5(7) . . ?
M17 O49 M19 108.8(6) . . ?
M17 O49 M13 141.8(7) . . ?
M19 O49 M13 107.2(6) . . ?
M13 O50 M15 154.9(9) . . ?
M14 O53 M18 146.1(8) . . ?
M14 O54 M16 152.7(9) . . ?
M21 O57 M15 148.7(12) . . ?
O60B O60A M15 81(4) . . ?
O60A O60B M15 70(4) . . ?
M22 O61 M16 142.3(8) . . ?
M17 O65 M18 122.5(7) . . ?
M20 O66 M18 103.9(6) . . ?
M20 O66 M17 108.2(6) . . ?
M18 O66 M17 88.5(4) . . ?
M23 O67 M17 139.7(7) . . ?
M23 O67 M19 104.2(6) . . ?
M17 O67 M19 103.0(6) . . ?
M18 O69 M24 137.2(7) . . ?
M18 O69 M20 108.4(6) . . ?
M24 O69 M20 111.3(6) . . ?
M23 O71 M19 111.4(7) . . ?
M23 O71 M25 140.6(7) . . ?
M19 O71 M25 106.7(7) . . ?
M20 O73 M19 117.7(7) . . ?
M19 O74 M21 111.8(7) . . ?
M19 O74 M25 109.6(7) . . ?
M21 O74 M25 137.2(8) . . ?
M20 O75 M24 103.9(6) . . ?
M20 O75 M23 107.0(6) . . ?
M24 O75 M23 89.0(4) . . ?
M21 O79 Pr3 157.2(10) . . ?
M26 O80 M22 138.8(7) . . ?
M31 O81 M22 158.0(8) . . ?
M23 O85 M24 124.3(7) . . ?
M23 O86 M27 156.4(8) . . ?
M28 O88 M24 155.8(8) . . ?
M26 O89 M24 146.3(7) . . ?
M25 O91 Pr3 164.5(10) . . ?
M25 O94 M27 149.1(9) . . ?
M30 O96 M26 110.7(6) . . ?
M30 O96 M31 109.4(6) . . ?
M26 O96 M31 138.2(7) . . ?
M28 O98 M30 111.1(7) . . ?
M28 O98 M26 139.3(7) . . ?
M30 O98 M26 106.4(6) . . ?
M28 O99 M27 121.6(7) . . ?
M27 O101 M32 140.1(8) . . ?
M27 O101 M29 109.1(6) . . ?
M32 O101 M29 110.8(6) . . ?
M29 O102 M27 101.8(6) . . ?
M29 O102 M28 108.2(6) . . ?
M27 O102 M28 89.2(5) . . ?
M33 O103 M28 145.9(7) . . ?
M33 O103 M30 103.2(6) . . ?
M28 O103 M30 102.2(6) . . ?
M33 O103 M29 100.6(5) . . ?
M28 O103 M29 99.2(5) . . ?
M30 O103 M29 95.4(5) . . ?
M29 O105 M30 117.7(7) . . ?
M29 O106 M32 103.1(6) . . ?
M29 O106 M33 106.9(6) . . ?
M32 O106 M33 89.7(5) . . ?
M33 O108 M30 110.4(6) . . ?
M33 O108 M35B 140.2(7) . . ?
M30 O108 M35B 108.7(6) . . ?
M33 O108 M35A 139.8(7) . . ?
M30 O108 M35A 108.2(6) . . ?
M35B O108 M35A 18.0(4) . . ?
M30 O109 M31 112.8(7) . . ?
M30 O109 M35A 110.4(6) . . ?
M31 O109 M35A 133.9(8) . . ?
M30 O109 M35B 109.3(6) . . ?
M31 O109 M35B 137.9(8) . . ?
M35A O109 M35B 18.1(4) . . ?
M31 O113 Pr1 153.9(8) . . ?
M37 O114 M32 154.6(8) . . ?
M33 O115 M32 124.0(7) . . ?
M34 O116 M32 147.9(8) . . ?
M33 O118 M38 155.8(8) . . ?
M37 O120 M39 110.6(7) . . ?
M37 O120 M34 139.0(7) . . ?
M39 O120 M34 108.5(6) . . ?
M39 O121 M36 113.1(7) . . ?
M39 O121 M34 110.3(6) . . ?
M36 O121 M34 134.9(7) . . ?
M34 O123 Pr3 169.4(8) . . ?
M35A O125 M35B 20.4(4) . . ?
M35A O125 M38 147.1(8) . . ?
M35B O125 M38 151.9(8) . . ?
M35A O126 M35B 21.5(4) . . ?
M35A O126 Pr1 158.6(9) . . ?
M35B O126 Pr1 164.2(9) . . ?
M35B O127 M35A 1.0(4) . . ?
M35A O128 M35B 2.4(3) . . ?
M39 O131 M42 110.7(6) . . ?
M39 O131 M36 108.1(6) . . ?
M42 O131 M36 138.5(7) . . ?
M36 O132 M41B 164.6(9) . . ?
M36 O132 M41A 155.4(9) . . ?
M41B O132 M41A 18.4(4) . . ?
M36 O133 Pr3 153.8(8) . . ?
M37 O134 M38 122.1(7) . . ?
M44 O135 M37 146.5(7) . . ?
M44 O135 M39 102.1(6) . . ?
M37 O135 M39 101.6(6) . . ?
M44 O135 M40 100.4(6) . . ?
M37 O135 M40 100.5(6) . . ?
M39 O135 M40 95.3(5) . . ?
M40 O137 M38 104.7(6) . . ?
M40 O137 M37 108.1(6) . . ?
M38 O137 M37 90.5(4) . . ?
M45 O138 M38 140.0(7) . . ?
M45 O138 M40 109.4(7) . . ?
M38 O138 M40 110.3(6) . . ?
M44 O141 M39 110.1(6) . . ?
M44 O141 M42 140.1(7) . . ?
M39 O141 M42 107.6(6) . . ?
M40 O142 M39 115.4(6) . . ?
M40 O143 M45 104.2(6) . . ?
M40 O143 M44 109.7(6) . . ?
M45 O143 M44 90.1(5) . . ?
M41B O145 M41A 2.8(5) . . ?
M41A O146 M41B 2.1(4) . . ?
M42 O147 M41A 135.5(7) . . ?
M42 O147 M41B 147.5(7) . . ?
M41A O147 M41B 16.1(4) . . ?
M41A O148 M41B 21.5(5) . . ?
M41A O149 M51B 135.6(8) . . ?
M41A O149 M41B 19.4(4) . . ?
M51B O149 M41B 139.0(8) . . ?
M41A O149 M51A 140.3(8) . . ?
M51B O149 M51A 23.67(17) . . ?
M41B O149 M51A 132.2(8) . . ?
M42 O150 M46 148.5(8) . . ?
M43 O153 M45 148.1(8) . . ?
M49 O155 M43 110.5(7) . . ?
M49 O155 M50 111.1(7) . . ?
M43 O155 M50 136.7(8) . . ?
M43 O156 Pr1 163.5(8) . . ?
M47 O158 M49 110.4(6) . . ?
M47 O158 M43 140.8(7) . . ?
M49 O158 M43 106.4(6) . . ?
M44 O160 M46 158.2(7) . . ?
M44 O161 M45 120.5(7) . . ?
M47 O162 M45 157.4(8) . . ?
M55 O164 M46 140.3(7) . . ?
M55 O164 M48 106.3(6) . . ?
M46 O164 M48 110.8(6) . . ?
M47 O166 M46 124.7(7) . . ?
M48 O167 M46 103.3(6) . . ?
M48 O167 M47 108.0(6) . . ?
M46 O167 M47 88.8(4) . . ?
M56 O168 M47 141.0(7) . . ?
M56 O168 M49 104.1(6) . . ?
M47 O168 M49 102.7(6) . . ?
M48 O170 M55 104.0(6) . . ?
M48 O170 M56 109.2(6) . . ?
M55 O170 M56 89.2(4) . . ?
M48 O171 M49 118.9(7) . . ?
M49 O173 M54 111.1(7) . . ?
M49 O173 M50 109.9(7) . . ?
M54 O173 M50 138.5(7) . . ?
M56 O175 M49 109.8(7) . . ?
M56 O175 M54 142.5(8) . . ?
M49 O175 M54 107.1(7) . . ?
M50 O178 M52 159.4(10) . . ?
M50 O179 Pr1 156.8(11) . . ?
M53 O180 M51A 150.8(8) . . ?
M53 O180 M51B 135.4(7) . . ?
M51A O180 M51B 20.19(12) . . ?
M51A O181 M51B 1.2(2) . . ?
OAB OAA M51A 98(4) . . ?
OAB OAA M51B 73(4) . . ?
M51A OAA M51B 25.6(4) . . ?
OAA OAB M51B 85(4) . . ?
OAA OAB M51A 61(4) . . ?
M51B OAB M51A 24.2(5) . . ?
M61 O183 M51A 159.0(9) . . ?
M61 O183 M51B 155.6(9) . . ?
M51A O183 M51B 22.76(16) . . ?
M51B O184 M51A 3.3(2) . . ?
M52 O185 M62A 137.7(9) . . ?
M52 O185 M62B 120.2(9) . . ?
M62A O185 M62B 29.2(4) . . ?
M54 O188 M52 143.8(9) . . ?
M59 O190 M53 110.2(6) . . ?
M59 O190 M61 109.0(6) . . ?
M53 O190 M61 140.2(7) . . ?
M57 O191 M59 109.0(7) . . ?
M57 O191 M53 142.6(7) . . ?
M59 O191 M53 106.7(6) . . ?
M53 O192 M55 146.1(8) . . ?
M54 O197 M58 149.3(8) . . ?
M56 O198 M55 123.2(7) . . ?
M57 O199 M55 159.4(8) . . ?
M56 O202 M58 157.2(8) . . ?
M57 O204 M58 123.8(7) . . ?
M57 O205 M65 139.9(7) . . ?
M57 O205 M59 103.8(6) . . ?
M65 O205 M59 104.5(6) . . ?
M60 O206 M58 102.1(6) . . ?
M60 O206 M57 107.3(6) . . ?
M58 O206 M57 87.7(4) . . ?
M66 O207 M58 137.2(7) . . ?
M66 O207 M60 110.6(6) . . ?
M58 O207 M60 110.1(7) . . ?
M59 O209 M61 111.6(6) . . ?
M59 O209 M63 110.5(6) . . ?
M61 O209 M63 136.2(7) . . ?
M59 O210 M65 111.3(6) . . ?
M59 O210 M63 108.3(6) . . ?
M65 O210 M63 138.7(7) . . ?
M60 O211 M59 118.2(7) . . ?
M60 O213 M66 103.0(6) . . ?
M60 O213 M65 108.2(6) . . ?
M66 O213 M65 89.6(5) . . ?
M61 O216 Pr2 151.8(8) . . ?
M64 O218 M62B 149.0(9) . . ?
M64 O218 M62A 154.6(9) . . ?
M62B O218 M62A 27.1(4) . . ?
M71 O220 M62B 139.0(12) . . ?
M71 O220 M62A 158.8(11) . . ?
M62B O220 M62A 30.0(4) . . ?
M62A O221 M62B 28.5(4) . . ?
M62B O222 M62A 9.4(6) . . ?
M63 O224 Pr2 167.7(8) . . ?
M63 O225 M67 148.0(8) . . ?
M64 O227 M66 146.3(8) . . ?
M70 O229 M64 109.7(7) . . ?
M70 O229 M71 109.3(6) . . ?
M64 O229 M71 133.4(7) . . ?
M68 O230 M70 110.9(7) . . ?
M68 O230 M64 140.1(7) . . ?
M70 O230 M64 106.9(6) . . ?
M65 O232 M66 123.9(7) . . ?
M65 O233 M67 156.6(8) . . ?
M68 O235 M66 156.7(8) . . ?
M68 O237 M67 122.1(7) . . ?
M69 O238 M67 103.2(6) . . ?
M69 O238 M68 108.2(6) . . ?
M67 O238 M68 89.6(5) . . ?
M67 O239 M72 139.8(7) . . ?
M67 O239 M69 110.2(6) . . ?
M72 O239 M69 109.9(6) . . ?
M68 O242 M73 144.8(7) . . ?
M68 O242 M70 103.1(6) . . ?
M73 O242 M70 101.5(6) . . ?
M68 O242 M69 102.3(5) . . ?
M73 O242 M69 100.1(5) . . ?
M70 O242 M69 95.4(5) . . ?
M69 O243 M72 103.5(6) . . ?
M69 O243 M73 106.6(6) . . ?
M72 O243 M73 89.4(5) . . ?
M69 O244 M70 116.8(6) . . ?
M73 O246 M70 110.0(7) . . ?
M73 O246 M75 139.7(7) . . ?
M70 O246 M75 108.4(7) . . ?
M71 O248 M70 111.6(7) . . ?
M71 O248 M75 132.0(8) . . ?
M70 O248 M75 109.0(6) . . ?
M71 O249 Pr4 158.9(10) . . ?
M74 O252 M72 148.9(8) . . ?
M77 O253 M72 156.1(8) . . ?
M73 O254 M72 123.0(7) . . ?
M73 O256 M78 155.7(8) . . ?
M76 O258 M79 110.6(6) . . ?
M76 O258 M74 135.2(6) . . ?
M79 O258 M74 110.0(6) . . ?
M79 O260 M77 110.9(6) . . ?
M79 O260 M74 108.7(6) . . ?
M77 O260 M74 138.9(7) . . ?
M74 O261 Pr2 160.6(8) . . ?
M75 O263 M78 149.0(8) . . ?
M75 O266 Pr4 163.9(9) . . ?
M79 O267 M83 111.1(6) . . ?
M79 O267 M76 107.3(6) . . ?
M83 O267 M76 139.3(7) . . ?
M76 O268 M85 154.9(8) . . ?
M76 O271 Pr2 159.4(8) . . ?
M81 O272 M79 103.2(6) . . ?
M81 O272 M77 146.4(6) . . ?
M79 O272 M77 102.2(5) . . ?
M81 O272 M80 99.7(5) . . ?
M79 O272 M80 95.4(5) . . ?
M77 O272 M80 99.5(5) . . ?
M80 O273 M78 104.0(5) . . ?
M80 O273 M77 108.0(6) . . ?
M78 O273 M77 89.1(4) . . ?
M77 O274 M78 123.4(6) . . ?
M82 O277 M78 137.4(7) . . ?
M82 O277 M80 110.6(6) . . ?
M78 O277 M80 111.8(6) . . ?
M80 O279 M79 116.7(6) . . ?
M81 O280 M79 110.6(6) . . ?
M81 O280 M83 140.6(7) . . ?
M79 O280 M83 106.7(6) . . ?
M80 O281 M82 102.8(6) . . ?
M80 O281 M81 107.9(6) . . ?
M82 O281 M81 90.6(5) . . ?
M81 O283 M82 122.3(8) . . ?
M81 O284 M86 157.3(8) . . ?
M87 O286 M82 158.0(9) . . ?
M84 O287 M82 149.1(8) . . ?
M83 O289 M86 148.1(8) . . ?
M83 O290 M85 135.1(8) . . ?
M87 O293 M90 110.7(6) . . ?
M87 O293 M84 141.7(7) . . ?
M90 O293 M84 107.4(6) . . ?
M90 O294 M88 112.0(7) . . ?
M90 O294 M84 109.8(7) . . ?
M88 O294 M84 136.2(8) . . ?
M84 O295 Pr4 155.6(9) . . ?
M93B O299 M93A 25.41(18) . . ?
M93B O299 M85 135.2(8) . . ?
M93A O299 M85 138.4(8) . . ?
M91 O302 M86 138.7(7) . . ?
M91 O302 M89 108.9(6) . . ?
M86 O302 M89 110.1(6) . . ?
M87 O303 M86 124.8(7) . . ?
M89 O304 M86 103.1(6) . . ?
M89 O304 M87 107.9(5) . . ?
M86 O304 M87 88.3(4) . . ?
M92 O307 M87 140.5(7) . . ?
M92 O307 M90 103.2(6) . . ?
M87 O307 M90 102.6(6) . . ?
M90 O308 M96 111.7(7) . . ?
M90 O308 M88 109.2(7) . . ?
M96 O308 M88 139.1(8) . . ?
M88 O309 M94 148.1(10) . . ?
M88 O312 Pr4 158.8(9) . . ?
M89 O313 M90 118.0(7) . . ?
M89 O314 M91 103.8(6) . . ?
M89 O314 M92 108.7(6) . . ?
M91 O314 M92 88.7(5) . . ?
M92 O316 M90 110.6(7) . . ?
M92 O316 M96 141.8(7) . . ?
M90 O316 M96 106.4(6) . . ?
M101 O318 M91 158.6(8) . . ?
M92 O319 M91 123.4(7) . . ?
M95 O320 M91 145.6(8) . . ?
M92 O322 M102 158.2(9) . . ?
M93B O324 M93A 3.4(2) . . ?
M93A O325 M93B 0.9(2) . . ?
OBB OBA M93A 88(4) . . ?
OBB OBA M93B 62(4) . . ?
M93A OBA M93B 25.7(5) . . ?
OBA OBB M93B 96(4) . . ?
OBA OBB M93A 69(4) . . ?
M93B OBB M93A 26.4(4) . . ?
M95 O327 M93A 150.7(9) . . ?
M95 O327 M93B 133.4(8) . . ?
M93A O327 M93B 21.36(14) . . ?
M97 O328 M93A 157.8(9) . . ?
M97 O328 M93B 155.2(9) . . ?
M93A O328 M93B 24.01(18) . . ?
M96 O329 M94 156.4(10) . . ?
M94 O330 M98 136.0(12) . . ?
OCB OCA M94 71(5) . . ?
OCA OCB M94 86(6) . . ?
M99 O334 M95 110.3(7) . . ?
M99 O334 M97 109.0(6) . . ?
M95 O334 M97 139.7(7) . . ?
M101 O336 M99 109.5(6) . . ?
M101 O336 M95 141.5(7) . . ?
M99 O336 M95 107.8(6) . . ?
M96 O340 M102 146.7(8) . . ?
M99 O343 M97 111.5(7) . . ?
M99 O343 M105 110.6(7) . . ?
M97 O343 M105 135.9(7) . . ?
M97 O344 Pr5 156.4(8) . . ?
M107 O345 M98 147.8(11) . . ?
M106 O346 M98 144.6(10) . . ?
ODB ODA M98 82(6) . . ?
ODA ODB M98 75(6) . . ?
M101 O350 M103 140.1(8) . . ?
M101 O350 M99 103.9(7) . . ?
M103 O350 M99 103.2(7) . . ?
M101 O350 M100 102.6(6) . . ?
M103 O350 M100 103.1(6) . . ?
M99 O350 M100 95.7(6) . . ?
M99 O352 M103 110.1(7) . . ?
M99 O352 M105 107.8(7) . . ?
M103 O352 M105 140.6(8) . . ?
M100 O353 M99 117.7(7) . . ?
M100 O354 M102 103.3(6) . . ?
M100 O354 M101 108.9(6) . . ?
M102 O354 M101 89.1(5) . . ?
M102 O355 M104 137.3(8) . . ?
M102 O355 M100 108.2(7) . . ?
M104 O355 M100 111.7(7) . . ?
M100 O357 M104 103.2(6) . . ?
M100 O357 M103 107.2(6) . . ?
M104 O357 M103 88.3(5) . . ?
M101 O358 M102 121.7(8) . . ?
M103 O361 M104 124.7(8) . . ?
M103 O362 M110 158.0(8) . . ?
M111 O364 M104 156.6(9) . . ?
M106 O366 M104 149.2(9) . . ?
M105 O367 Pr5 159.2(9) . . ?
M105 O369 M110 152.7(9) . . ?
M111 O371 M109 110.8(7) . . ?
M111 O371 M106 140.4(7) . . ?
M109 O371 M106 107.4(7) . . ?
M109 O372 M106 110.8(7) . . ?
M109 O372 M107 110.0(7) . . ?
M106 O372 M107 133.0(8) . . ?
M109 O376 M107 111.8(7) . . ?
M109 O376 M113 109.9(8) . . ?
M107 O376 M113 131.5(8) . . ?
M107 O378 Pr6 159.3(11) . . ?
M108 O379 M111 108.3(7) . . ?
M108 O379 M110 102.8(7) . . ?
M111 O379 M110 89.9(5) . . ?
M114 O380 M110 137.9(8) . . ?
M114 O380 M108 113.7(7) . . ?
M110 O380 M108 108.4(7) . . ?
M115 O381 M111 146.9(7) . . ?
M115 O381 M109 102.4(6) . . ?
M111 O381 M109 101.4(6) . . ?
M115 O381 M108 101.6(6) . . ?
M111 O381 M108 98.9(6) . . ?
M109 O381 M108 95.2(5) . . ?
M108 O382 M109 117.1(7) . . ?
M108 O383 M114 104.4(6) . . ?
M108 O383 M115 106.2(7) . . ?
M114 O383 M115 89.8(5) . . ?
M115 O385 M109 110.5(7) . . ?
M115 O385 M113 141.3(9) . . ?
M109 O385 M113 107.5(7) . . ?
M111 O387 M110 123.0(8) . . ?
M117 O390 M118 111.2(7) . . ?
M117 O390 M112 140.5(8) . . ?
M118 O390 M112 106.9(7) . . ?
M118 O392 M120 111.9(7) . . ?
M118 O392 M112 110.0(8) . . ?
M120 O392 M112 133.4(8) . . ?
M112 O393 Pr5 155.2(9) . . ?
M112 O394 M114 149.2(8) . . ?
M113 O397 M116 151.5(9) . . ?
M113 O399 Pr6 163.1(10) . . ?
M115 O400 M114 123.7(8) . . ?
M117 O401 M114 155.7(9) . . ?
M115 O403 M116 154.9(9) . . ?
M117 O405 M116 122.7(8) . . ?
M119 O406 M116 103.3(7) . . ?
M119 O406 M117 106.4(7) . . ?
M116 O406 M117 90.2(5) . . ?
M119 O409 M118 116.8(6) . . ?
OEB OEA M120 120(6) . . ?
OEA OEB M120 46(5) . . ?
M120 O414 Pr5 160.0(9) . . ?
OFB OFA Pr1 97(5) . . ?
OFA OFB Pr1 63(4) . . ?
OGA OGB Pr1 103(5) . . ?
OGB OGA Pr1 58(4) . . ?
OHB OHA OIB 150(5) . . ?
OHB OHA Pr1 81(3) . . ?
OIB OHA Pr1 70(2) . . ?
OHA OHB Pr1 69(3) . . ?
OIB OIA Pr1 71(3) . . ?
OIA OIB OHA 135(4) . . ?
OIA OIB Pr1 80(3) . . ?
OHA OIB Pr1 67(2) . . ?
OJB OJA Pr4 61(4) . . ?
OJA OJB Pr4 101(5) . . ?
OKB OKA Pr4 84(6) . . ?
OKA OKB Pr4 78(6) . . ?
OLA OLB Pr5 70(5) . . ?
OLB OLA Pr5 88(5) . . ?
OMB OMA O25B 153(8) . . ?
OMB OMA Pr5 94(7) . . ?
O25B OMA Pr5 68(3) . . ?
OMA OMB Pr5 68(6) . . ?
M5A O438 M5B 2.9(5) . . ?
ONB ONA Pr5 89(7) . . ?
ONA ONB Pr5 74(7) . . ?
OOB OOA Pr6 69(6) . . ?
OOA OOB Pr6 90(6) . . ?
OPB OPA Pr6 62(9) . . ?
OPA OPB Pr6 103(10) . . ?
OQB OQA Pr6 73(5) . . ?
OQA OQB Pr6 82(5) . . ?

loop_
_geom_bond_atom_site_label_1
_geom_bond_atom_site_label_2
_geom_bond_distance
_geom_bond_site_symmetry_2
_geom_bond_publ_flag
M1 O6 1.711(16) . ?
M1 O5 1.843(15) . ?
M1 O2 1.890(16) . ?
M1 O1 1.988(15) . ?
M1 O4 2.115(15) . ?
M1 O3 2.387(15) . ?
M2 O9 1.654(14) . ?
M2 O7 1.906(15) . ?
M2 O2 1.907(17) . ?
M2 O8 1.986(14) . ?
M2 O10 1.990(15) . ?
M2 O3 2.379(14) . ?
M3 O12 1.718(17) . ?
M3 O13 1.762(17) . ?
M3 O14 1.813(15) . ?
M3 O11 2.061(15) . ?
M3 O1 2.129(15) . ?
M3 O15 2.348(19) . ?
M4 O19 1.704(17) . ?
M4 O18 1.730(18) . ?
M4 O10 1.833(15) . ?
M4 O17 2.070(14) . ?
M4 O16 2.138(15) . ?
M4 O20 2.326(17) . ?
M5A M5B 0.703(7) . ?
M5A O438 1.35(3) . ?
M5A O24A 1.70(4) . ?
M5A O23 1.844(14) . ?
M5A O21A 1.94(2) . ?
M5A O24B 1.95(4) . ?
M5A O21B 2.03(5) . ?
M5A O22 2.076(19) . ?
M5A O13 2.195(17) . ?
M5B O23 1.148(14) . ?
M5B O24B 1.63(4) . ?
M5B O24A 1.75(4) . ?
M5B O21B 1.87(5) . ?
M5B O22 1.910(18) . ?
M5B O438 2.04(3) . ?
M5B O21A 2.05(2) . ?
M5B O13 2.186(16) . ?
M6 O29 1.648(16) . ?
M6 O5 1.917(14) . ?
M6 O27 1.937(14) . ?
M6 O14 1.989(15) . ?
M6 O26 2.032(14) . ?
M6 O28 2.346(16) . ?
M7 O31 1.671(14) . ?
M7 O27 1.838(15) . ?
M7 O7 1.839(15) . ?
M7 O16 1.997(15) . ?
M7 O30 2.080(14) . ?
M7 O28 2.469(14) . ?
M8 O34 1.657(15) . ?
M8 O33 1.762(16) . ?
M8 O28 1.928(15) . ?
M8 O32 1.971(14) . ?
M8 O26 2.087(14) . ?
M8 O30 2.494(15) . ?
M9 O35 1.685(14) . ?
M9 O17 1.976(15) . ?
M9 O36 1.982(14) . ?
M9 O16 1.986(14) . ?
M9 O37 2.025(14) . ?
M9 O30 2.118(15) . ?
M9 O33 2.244(17) . ?
M10A M10B 0.675(8) . ?
M10A O40 1.659(19) . ?
M10A O41 1.721(16) . ?
M10A O38 1.827(15) . ?
M10A O17 2.072(14) . ?
M10A O36 2.150(15) . ?
M10A O39 2.412(18) . ?
M10B O41 1.688(16) . ?
M10B O39 1.748(18) . ?
M10B O38 1.886(15) . ?
M10B O17 1.999(14) . ?
M10B O36 2.143(15) . ?
M10B O40 2.328(19) . ?
M11 O43 1.673(15) . ?
M11 O42 1.899(14) . ?
M11 O45 1.948(14) . ?
M11 O44 1.952(15) . ?
M11 O26 1.995(14) . ?
M11 O32 2.306(15) . ?
M12 O47 1.689(13) . ?
M12 O46 1.845(14) . ?
M12 O44 1.859(15) . ?
M12 O37 1.974(14) . ?
M12 O30 2.036(15) . ?
M12 O32 2.452(14) . ?
M13 O51 1.675(17) . ?
M13 O50 1.730(16) . ?
M13 O45 1.847(13) . ?
M13 O48 2.073(14) . ?
M13 O49 2.099(14) . ?
M13 O52 2.332(17) . ?
M14 O55 1.692(17) . ?
M14 O54 1.771(15) . ?
M14 O53 1.841(15) . ?
M14 O36 2.062(15) . ?
M14 O37 2.114(14) . ?
M14 O56 2.384(17) . ?
M15 O60A 1.71(4) . ?
M15 O60B 1.80(4) . ?
M15 O59 1.80(3) . ?
M15 O21A 1.86(2) . ?
M15 O21B 1.95(5) . ?
M15 O58 1.98(4) . ?
M15 O57 1.993(17) . ?
M15 O50 2.194(16) . ?
M16 O64 1.702(16) . ?
M16 O63 1.724(18) . ?
M16 O61 1.907(15) . ?
M16 O38 1.962(15) . ?
M16 O54 2.174(15) . ?
M16 O62 2.263(18) . ?
M17 O68 1.685(15) . ?
M17 O42 1.856(13) . ?
M17 O65 1.868(13) . ?
M17 O49 1.996(14) . ?
M17 O67 2.072(13) . ?
M17 O66 2.496(14) . ?
M18 O70 1.684(15) . ?
M18 O46 1.904(14) . ?
M18 O65 1.961(14) . ?
M18 O53 1.985(14) . ?
M18 O69 2.021(13) . ?
M18 O66 2.312(14) . ?
M19 O72 1.670(15) . ?
M19 O71 2.000(14) . ?
M19 O48 2.000(14) . ?
M19 O74 2.004(14) . ?
M19 O49 2.024(13) . ?
M19 O67 2.103(14) . ?
M19 O73 2.277(14) . ?
M20 O76 1.670(14) . ?
M20 O73 1.759(13) . ?
M20 O66 1.906(13) . ?
M20 O75 1.995(13) . ?
M20 O69 2.086(14) . ?
M21 O78 1.698(18) . ?
M21 O79 1.702(15) . ?
M21 O57 1.802(17) . ?
M21 O74 2.029(15) . ?
M21 O48 2.102(13) . ?
M21 O77 2.387(18) . ?
M22 O83 1.698(16) . ?
M22 O84 1.723(17) . ?
M22 O61 1.853(14) . ?
M22 O81 1.984(15) . ?
M22 O80 2.228(14) . ?
M22 O82 2.313(18) . ?
M23 O87 1.655(15) . ?
M23 O85 1.867(13) . ?
M23 O86 1.873(13) . ?
M23 O71 1.974(15) . ?
M23 O67 2.058(13) . ?
M23 O75 2.504(14) . ?
M24 O90 1.671(15) . ?
M24 O88 1.922(14) . ?
M24 O85 1.951(14) . ?
M24 O89 1.996(14) . ?
M24 O69 2.028(14) . ?
M24 O75 2.312(14) . ?
M25 O92 1.713(17) . ?
M25 O91 1.735(15) . ?
M25 O94 1.821(15) . ?
M25 O74 2.071(15) . ?
M25 O71 2.151(15) . ?
M25 O93 2.329(16) . ?
M26 O95 1.683(13) . ?
M26 O80 1.753(14) . ?
M26 O89 1.838(13) . ?
M26 O96 2.063(13) . ?
M26 O98 2.150(14) . ?
M26 O97 2.387(15) . ?
M27 O100 1.664(15) . ?
M27 O86 1.895(13) . ?
M27 O99 1.946(14) . ?
M27 O94 1.978(14) . ?
M27 O101 1.989(13) . ?
M27 O102 2.375(15) . ?
M28 O104 1.677(14) . ?
M28 O88 1.858(13) . ?
M28 O99 1.878(15) . ?
M28 O98 1.977(14) . ?
M28 O103 2.113(13) . ?
M28 O102 2.382(14) . ?
M29 O107 1.683(14) . ?
M29 O105 1.779(13) . ?
M29 O102 1.925(14) . ?
M29 O106 1.981(14) . ?
M29 O101 2.120(14) . ?
M29 O103 2.470(14) . ?
M30 O110 1.655(14) . ?
M30 O96 1.994(14) . ?
M30 O109 2.001(15) . ?
M30 O98 2.016(14) . ?
M30 O108 2.029(13) . ?
M30 O103 2.117(13) . ?
M30 O105 2.188(13) . ?
M31 O111 1.708(15) . ?
M31 O113 1.709(14) . ?
M31 O81 1.828(15) . ?
M31 O109 2.028(14) . ?
M31 O96 2.117(13) . ?
M31 O112 2.404(15) . ?
M32 O117 1.668(14) . ?
M32 O115 1.901(14) . ?
M32 O114 1.925(14) . ?
M32 O116 1.989(15) . ?
M32 O101 2.002(14) . ?
M32 O106 2.342(13) . ?
M33 O119 1.680(14) . ?
M33 O118 1.876(14) . ?
M33 O115 1.889(15) . ?
M33 O108 2.001(14) . ?
M33 O103 2.104(13) . ?
M33 O106 2.400(14) . ?
M34 O122 1.721(15) . ?
M34 O123 1.733(14) . ?
M34 O116 1.822(14) . ?
M34 O121 2.087(14) . ?
M34 O120 2.108(14) . ?
M34 O124 2.283(15) . ?
M35A M35B 0.655(14) . ?
M35A O128 1.687(16) . ?
M35A O126 1.737(15) . ?
M35A O125 1.841(14) . ?
M35A O109 2.083(14) . ?
M35A O108 2.109(14) . ?
M35A O127 2.348(17) . ?
M35B O127 1.694(17) . ?
M35B O126 1.769(16) . ?
M35B O125 1.856(14) . ?
M35B O108 2.077(14) . ?
M35B O109 2.090(14) . ?
M35B O128 2.337(16) . ?
M36 O133 1.715(14) . ?
M36 O130 1.726(15) . ?
M36 O132 1.818(15) . ?
M36 O121 2.023(14) . ?
M36 O131 2.149(13) . ?
M36 O129 2.369(16) . ?
M37 O136 1.687(15) . ?
M37 O114 1.855(14) . ?
M37 O134 1.883(14) . ?
M37 O120 2.006(14) . ?
M37 O135 2.119(14) . ?
M37 O137 2.369(13) . ?
M38 O139 1.679(14) . ?
M38 O118 1.897(14) . ?
M38 O134 1.930(14) . ?
M38 O125 1.968(15) . ?
M38 O138 2.009(15) . ?
M38 O137 2.329(14) . ?
M39 O140 1.687(14) . ?
M39 O131 1.986(14) . ?
M39 O121 1.991(13) . ?
M39 O120 2.015(14) . ?
M39 O141 2.023(13) . ?
M39 O135 2.145(13) . ?
M39 O142 2.200(13) . ?
M40 O144 1.699(14) . ?
M40 O142 1.788(13) . ?
M40 O143 1.905(13) . ?
M40 O137 1.940(13) . ?
M40 O138 2.119(14) . ?
M40 O135 2.421(14) . ?
M41A M41B 0.635(15) . ?
M41A O146 1.671(17) . ?
M41A O148 1.700(15) . ?
M41A O149 1.877(14) . ?
M41A O132 1.999(15) . ?
M41A O147 2.261(14) . ?
M41A O145 2.347(16) . ?
M41B O148 1.714(15) . ?
M41B O145 1.720(16) . ?
M41B O149 1.899(14) . ?
M41B O132 1.957(15) . ?
M41B O147 2.279(15) . ?
M41B O146 2.303(17) . ?
M42 O151 1.690(13) . ?
M42 O147 1.755(15) . ?
M42 O150 1.859(14) . ?
M42 O131 2.058(14) . ?
M42 O141 2.100(13) . ?
M42 O152 2.405(15) . ?
M43 O156 1.717(15) . ?
M43 O154 1.743(16) . ?
M43 O153 1.840(14) . ?
M43 O155 2.031(14) . ?
M43 O158 2.131(13) . ?
M43 O157 2.295(17) . ?
M44 O159 1.673(14) . ?
M44 O160 1.863(12) . ?
M44 O161 1.889(14) . ?
M44 O141 2.000(14) . ?
M44 O135 2.096(14) . ?
M44 O143 2.335(14) . ?
M45 O163 1.680(13) . ?
M45 O162 1.886(13) . ?
M45 O161 1.912(14) . ?
M45 O153 1.952(14) . ?
M45 O138 1.984(13) . ?
M45 O143 2.327(14) . ?
M46 O165 1.682(15) . ?
M46 O160 1.907(13) . ?
M46 O166 1.923(14) . ?
M46 O150 1.956(15) . ?
M46 O164 2.020(14) . ?
M46 O167 2.317(14) . ?
M47 O169 1.668(13) . ?
M47 O166 1.865(14) . ?
M47 O162 1.869(13) . ?
M47 O158 1.978(13) . ?
M47 O168 2.095(14) . ?
M47 O167 2.477(13) . ?
M48 O172 1.681(14) . ?
M48 O171 1.746(13) . ?
M48 O170 1.886(13) . ?
M48 O167 2.008(14) . ?
M48 O164 2.106(14) . ?
M49 O174 1.694(16) . ?
M49 O173 1.971(14) . ?
M49 O175 2.009(15) . ?
M49 O155 2.013(15) . ?
M49 O158 2.018(13) . ?
M49 O168 2.108(14) . ?
M49 O171 2.253(13) . ?
M50 O179 1.694(16) . ?
M50 O177 1.698(18) . ?
M50 O178 1.815(17) . ?
M50 O155 2.059(14) . ?
M50 O173 2.131(15) . ?
M50 O176 2.33(2) . ?
M51A M51B 0.784(4) . ?
M51A O181 1.566(19) . ?
M51A OAA 1.69(2) . ?
M51A OAB 1.91(3) . ?
M51A O149 1.930(14) . ?
M51A O183 1.965(14) . ?
M51A O180 2.230(14) . ?
M51A O184 2.348(18) . ?
M51B O184 1.572(18) . ?
M51B OAB 1.73(3) . ?
M51B OAA 1.81(3) . ?
M51B O149 1.887(14) . ?
M51B O183 2.004(14) . ?
M51B O180 2.243(14) . ?
M51B O181 2.349(19) . ?
M52 O186 1.685(17) . ?
M52 O189 1.77(2) . ?
M52 O185 1.858(17) . ?
M52 O178 1.963(16) . ?
M52 O187 2.17(2) . ?
M52 O188 2.204(15) . ?
M53 O194 1.690(15) . ?
M53 O180 1.753(15) . ?
M53 O192 1.841(14) . ?
M53 O190 2.069(14) . ?
M53 O191 2.099(14) . ?
M53 O193 2.402(14) . ?
M54 O195 1.737(17) . ?
M54 O188 1.741(15) . ?
M54 O197 1.843(15) . ?
M54 O173 2.051(15) . ?
M54 O175 2.115(14) . ?
M54 O196 2.313(16) . ?
M55 O200 1.652(14) . ?
M55 O199 1.930(14) . ?
M55 O198 1.958(14) . ?
M55 O192 1.993(14) . ?
M55 O164 2.018(14) . ?
M55 O170 2.289(13) . ?
M56 O201 1.673(15) . ?
M56 O202 1.843(13) . ?
M56 O198 1.843(15) . ?
M56 O175 1.985(15) . ?
M56 O168 2.036(14) . ?
M56 O170 2.470(14) . ?
M57 O203 1.688(15) . ?
M57 O199 1.832(14) . ?
M57 O204 1.861(15) . ?
M57 O191 1.982(14) . ?
M57 O205 2.068(14) . ?
M57 O206 2.500(15) . ?
M58 O208 1.678(14) . ?
M58 O202 1.937(14) . ?
M58 O204 1.944(14) . ?
M58 O197 1.957(16) . ?
M58 O207 2.025(14) . ?
M58 O206 2.343(13) . ?
M59 O212 1.696(14) . ?
M59 O190 1.972(13) . ?
M59 O210 1.984(14) . ?
M59 O209 1.993(14) . ?
M59 O191 2.032(14) . ?
M59 O205 2.087(13) . ?
M59 O211 2.233(13) . ?
M60 O214 1.675(14) . ?
M60 O211 1.756(13) . ?
M60 O213 1.957(14) . ?
M60 O206 1.959(14) . ?
M60 O207 2.068(14) . ?
M61 O215 1.702(15) . ?
M61 O216 1.739(15) . ?
M61 O183 1.837(14) . ?
M61 O209 2.054(14) . ?
M61 O190 2.135(13) . ?
M61 O217 2.392(15) . ?
M62A M62B 1.013(13) . ?
M62A O219 1.68(2) . ?
M62A O221 1.69(2) . ?
M62A O185 1.918(15) . ?
M62A O220 1.986(17) . ?
M62A O222 2.21(2) . ?
M62A O218 2.215(15) . ?
M62B O222 1.23(2) . ?
M62B O220 1.927(17) . ?
M62B O185 2.066(15) . ?
M62B O218 2.083(17) . ?
M62B O221 2.10(2) . ?
M63 O226 1.707(15) . ?
M63 O224 1.732(15) . ?
M63 O225 1.851(14) . ?
M63 O209 2.065(14) . ?
M63 O210 2.129(13) . ?
M63 O223 2.303(15) . ?
M64 O228 1.707(14) . ?
M64 O218 1.731(16) . ?
M64 O227 1.858(15) . ?
M64 O229 2.059(14) . ?
M64 O230 2.110(14) . ?
M64 O231 2.336(18) . ?
M65 O234 1.693(15) . ?
M65 O232 1.858(14) . ?
M65 O233 1.866(14) . ?
M65 O210 2.006(14) . ?
M65 O205 2.078(13) . ?
M65 O213 2.447(14) . ?
M66 O236 1.661(14) . ?
M66 O235 1.889(14) . ?
M66 O232 1.955(14) . ?
M66 O227 1.976(15) . ?
M66 O207 2.020(14) . ?
M66 O213 2.326(14) . ?
M67 O240 1.659(14) . ?
M67 O233 1.897(14) . ?
M67 O237 1.923(16) . ?
M67 O225 1.959(14) . ?
M67 O239 1.982(13) . ?
M67 O238 2.342(14) . ?
M68 O241 1.688(14) . ?
M68 O235 1.879(14) . ?
M68 O237 1.886(17) . ?
M68 O230 1.989(14) . ?
M68 O242 2.074(13) . ?
M68 O238 2.385(14) . ?
M69 O245 1.677(15) . ?
M69 O244 1.759(13) . ?
M69 O238 1.948(13) . ?
M69 O243 1.962(14) . ?
M69 O239 2.127(13) . ?
M69 O242 2.437(14) . ?
M70 O247 1.687(15) . ?
M70 O229 1.989(13) . ?
M70 O230 2.008(14) . ?
M70 O246 2.013(13) . ?
M70 O248 2.028(15) . ?
M70 O242 2.129(14) . ?
M70 O244 2.204(14) . ?
M71 O249 1.710(16) . ?
M71 O251 1.78(2) . ?
M71 O220 1.789(17) . ?
M71 O248 2.024(14) . ?
M71 O229 2.118(14) . ?
M71 O250 2.29(2) . ?
M72 O255 1.675(15) . ?
M72 O253 1.905(14) . ?
M72 O254 1.905(16) . ?
M72 O252 1.977(13) . ?
M72 O239 2.011(13) . ?
M72 O243 2.341(15) . ?
M73 O257 1.673(15) . ?
M73 O256 1.853(14) . ?
M73 O254 1.881(16) . ?
M73 O246 2.007(15) . ?
M73 O242 2.123(13) . ?
M73 O243 2.391(15) . ?
M74 O262 1.707(15) . ?
M74 O261 1.739(15) . ?
M74 O252 1.843(12) . ?
M74 O258 2.057(13) . ?
M74 O260 2.126(12) . ?
M74 O259 2.330(15) . ?
M75 O264 1.702(16) . ?
M75 O266 1.714(15) . ?
M75 O263 1.816(15) . ?
M75 O248 2.068(14) . ?
M75 O246 2.098(15) . ?
M75 O265 2.358(17) . ?
M76 O271 1.738(14) . ?
M76 O270 1.742(15) . ?
M76 O268 1.829(13) . ?
M76 O258 2.032(13) . ?
M76 O267 2.156(14) . ?
M76 O269 2.359(16) . ?
M77 O275 1.667(15) . ?
M77 O253 1.861(13) . ?
M77 O274 1.864(13) . ?
M77 O260 2.004(12) . ?
M77 O272 2.126(13) . ?
M77 O273 2.373(14) . ?
M78 O276 1.665(14) . ?
M78 O256 1.905(14) . ?
M78 O274 1.911(13) . ?
M78 O263 1.984(16) . ?
M78 O277 2.031(13) . ?
M78 O273 2.365(14) . ?
M79 O278 1.690(14) . ?
M79 O267 1.992(14) . ?
M79 O260 1.997(13) . ?
M79 O258 2.034(12) . ?
M79 O280 2.038(14) . ?
M79 O272 2.109(13) . ?
M79 O279 2.207(13) . ?
M80 O282 1.704(14) . ?
M80 O279 1.770(13) . ?
M80 O281 1.955(14) . ?
M80 O273 1.956(14) . ?
M80 O277 2.094(13) . ?
M80 O272 2.467(13) . ?
M81 O285 1.668(14) . ?
M81 O284 1.862(13) . ?
M81 O283 1.863(15) . ?
M81 O280 1.970(14) . ?
M81 O272 2.094(13) . ?
M81 O281 2.356(14) . ?
M82 O288 1.702(15) . ?
M82 O286 1.902(15) . ?
M82 O283 1.941(14) . ?
M82 O287 1.955(15) . ?
M82 O277 1.988(13) . ?
M82 O281 2.332(13) . ?
M83 O292 1.712(14) . ?
M83 O290 1.763(13) . ?
M83 O289 1.815(13) . ?
M83 O267 2.047(13) . ?
M83 O280 2.114(14) . ?
M83 O291 2.385(14) . ?
M84 O295 1.737(15) . ?
M84 O297 1.768(15) . ?
M84 O287 1.833(14) . ?
M84 O294 2.063(15) . ?
M84 O293 2.120(13) . ?
M84 O296 2.268(16) . ?
M85 O301 1.698(14) . ?
M85 O300 1.699(16) . ?
M85 O299 1.901(14) . ?
M85 O268 1.988(13) . ?
M85 O290 2.244(14) . ?
M85 O298 2.315(16) . ?
M86 O305 1.682(15) . ?
M86 O284 1.916(13) . ?
M86 O303 1.926(13) . ?
M86 O289 2.005(13) . ?
M86 O302 2.028(14) . ?
M86 O304 2.331(14) . ?
M87 O306 1.687(14) . ?
M87 O286 1.859(15) . ?
M87 O303 1.862(15) . ?
M87 O293 1.985(14) . ?
M87 O307 2.080(14) . ?
M87 O304 2.486(13) . ?
M88 O311 1.703(18) . ?
M88 O312 1.745(16) . ?
M88 O309 1.788(16) . ?
M88 O294 2.055(15) . ?
M88 O308 2.149(16) . ?
M88 O310 2.394(18) . ?
M89 O315 1.672(15) . ?
M89 O313 1.767(14) . ?
M89 O314 1.935(14) . ?
M89 O304 1.957(13) . ?
M89 O302 2.078(14) . ?
M90 O317 1.676(15) . ?
M90 O308 1.969(16) . ?
M90 O294 1.997(15) . ?
M90 O316 1.999(13) . ?
M90 O293 2.001(13) . ?
M90 O307 2.120(14) . ?
M90 O313 2.246(14) . ?
M91 O321 1.666(15) . ?
M91 O318 1.929(14) . ?
M91 O319 1.954(14) . ?
M91 O320 1.990(14) . ?
M91 O302 2.024(14) . ?
M91 O314 2.298(15) . ?
M92 O323 1.657(15) . ?
M92 O319 1.844(14) . ?
M92 O322 1.854(14) . ?
M92 O316 1.968(15) . ?
M92 O307 2.042(13) . ?
M92 O314 2.483(15) . ?
M93A M93B 0.828(5) . ?
M93A O325 1.570(18) . ?
M93A OBA 1.75(3) . ?
M93A OBB 1.86(3) . ?
M93A O299 1.889(13) . ?
M93A O328 1.977(15) . ?
M93A O327 2.214(15) . ?
M93A O324 2.390(18) . ?
M93B O324 1.570(18) . ?
M93B OBB 1.70(3) . ?
M93B O299 1.876(13) . ?
M93B OBA 1.91(3) . ?
M93B O328 2.001(15) . ?
M93B O327 2.250(15) . ?
M93B O325 2.398(18) . ?
M94 OCB 1.70(3) . ?
M94 OCA 1.79(5) . ?
M94 O331 1.84(2) . ?
M94 O330 1.883(19) . ?
M94 O309 2.021(16) . ?
M94 O332 2.03(3) . ?
M94 O329 2.172(19) . ?
M95 O337 1.696(15) . ?
M95 O327 1.756(14) . ?
M95 O320 1.849(14) . ?
M95 O334 2.068(14) . ?
M95 O336 2.084(13) . ?
M95 O335 2.427(15) . ?
M96 O329 1.728(18) . ?
M96 O339 1.739(17) . ?
M96 O340 1.861(16) . ?
M96 O308 2.030(15) . ?
M96 O316 2.133(15) . ?
M96 O338 2.33(2) . ?
M97 O342 1.711(17) . ?
M97 O344 1.736(14) . ?
M97 O328 1.831(15) . ?
M97 O343 2.051(14) . ?
M97 O334 2.138(14) . ?
M97 O341 2.398(16) . ?
M98 ODA 1.72(5) . ?
M98 O348 1.72(3) . ?
M98 ODB 1.76(4) . ?
M98 O330 1.90(2) . ?
M98 O345 1.953(17) . ?
M98 O347 2.19(3) . ?
M98 O346 2.220(17) . ?
M99 O351 1.685(15) . ?
M99 O334 1.970(13) . ?
M99 O352 1.995(15) . ?
M99 O343 1.998(14) . ?
M99 O336 2.018(14) . ?
M99 O350 2.108(15) . ?
M99 O353 2.243(15) . ?
M100 O356 1.693(15) . ?
M100 O353 1.758(15) . ?
M100 O354 1.910(14) . ?
M100 O357 1.981(14) . ?
M100 O355 2.080(14) . ?
M100 O350 2.509(15) . ?
M101 O359 1.689(15) . ?
M101 O318 1.841(15) . ?
M101 O358 1.875(15) . ?
M101 O336 1.997(14) . ?
M101 O350 2.055(15) . ?
M101 O354 2.463(15) . ?
M102 O360 1.676(16) . ?
M102 O322 1.916(14) . ?
M102 O358 1.948(16) . ?
M102 O340 1.963(16) . ?
M102 O355 2.001(15) . ?
M102 O354 2.293(14) . ?
M103 O363 1.676(17) . ?
M103 O361 1.826(15) . ?
M103 O362 1.869(15) . ?
M103 O352 2.004(16) . ?
M103 O350 2.074(15) . ?
M103 O357 2.475(16) . ?
M104 O365 1.644(17) . ?
M104 O364 1.922(15) . ?
M104 O366 1.970(15) . ?
M104 O361 1.976(15) . ?
M104 O355 2.043(15) . ?
M104 O357 2.361(14) . ?
M105 O368 1.714(16) . ?
M105 O367 1.742(16) . ?
M105 O369 1.835(15) . ?
M105 O343 2.057(15) . ?
M105 O352 2.130(16) . ?
M105 O370 2.338(17) . ?
M106 O374 1.706(17) . ?
M106 O346 1.740(17) . ?
M106 O366 1.839(15) . ?
M106 O372 2.072(16) . ?
M106 O371 2.129(15) . ?
M106 O373 2.368(17) . ?
M107 O378 1.724(18) . ?
M107 O375 1.818(19) . ?
M107 O345 1.818(17) . ?
M107 O376 2.034(16) . ?
M107 O372 2.120(15) . ?
M107 O377 2.19(2) . ?
M108 O384 1.684(17) . ?
M108 O382 1.771(15) . ?
M108 O379 1.922(15) . ?
M108 O383 1.985(14) . ?
M108 O380 2.118(15) . ?
M108 O381 2.455(15) . ?
M109 O386 1.704(16) . ?
M109 O372 1.970(16) . ?
M109 O371 1.999(15) . ?
M109 O376 2.013(16) . ?
M109 O385 2.022(16) . ?
M109 O381 2.136(15) . ?
M109 O382 2.203(14) . ?
M110 O388 1.684(16) . ?
M110 O362 1.877(15) . ?
M110 O369 1.942(16) . ?
M110 O387 1.942(16) . ?
M110 O380 2.017(15) . ?
M110 O379 2.356(16) . ?
M111 O389 1.686(16) . ?
M111 O387 1.842(17) . ?
M111 O364 1.845(15) . ?
M111 O371 1.991(15) . ?
M111 O381 2.109(15) . ?
M111 O379 2.352(15) . ?
M112 O395 1.706(16) . ?
M112 O393 1.735(16) . ?
M112 O394 1.850(16) . ?
M112 O392 2.076(16) . ?
M112 O390 2.137(14) . ?
M112 O391 2.333(17) . ?
M113 O399 1.723(17) . ?
M113 O397 1.834(16) . ?
M113 O398 1.855(17) . ?
M113 O376 2.050(17) . ?
M113 O385 2.101(16) . ?
M113 O396 2.184(19) . ?
M114 O402 1.692(17) . ?
M114 O401 1.886(15) . ?
M114 O400 1.944(17) . ?
M114 O394 1.957(16) . ?
M114 O380 1.979(15) . ?
M114 O383 2.348(15) . ?
M115 O404 1.663(17) . ?
M115 O403 1.864(15) . ?
M115 O400 1.874(17) . ?
M115 O385 1.987(16) . ?
M115 O381 2.093(14) . ?
M115 O383 2.420(16) . ?
M116 O407 1.655(15) . ?
M116 O403 1.907(16) . ?
M116 O405 1.916(17) . ?
M116 O397 1.959(17) . ?
M116 O8 2.010(14) . ?
M116 O406 2.344(15) . ?
M117 O408 1.654(17) . ?
M117 O401 1.884(16) . ?
M117 O405 1.897(16) . ?
M117 O390 1.968(15) . ?
M117 O4 2.100(14) . ?
M117 O406 2.380(15) . ?
M118 O410 1.693(16) . ?
M118 O11 1.997(14) . ?
M118 O1 2.005(14) . ?
M118 O392 2.015(16) . ?
M118 O390 2.032(15) . ?
M118 O4 2.128(15) . ?
M118 O409 2.202(14) . ?
M119 O411 1.699(17) . ?
M119 O409 1.772(14) . ?
M119 O406 1.944(15) . ?
M119 O3 1.962(13) . ?
M119 O8 2.116(14) . ?
M119 O4 2.431(15) . ?
M120 O414 1.693(15) . ?
M120 O22 1.773(18) . ?
M120 OEA 1.94(4) . ?
M120 O412 1.94(2) . ?
M120 O392 2.022(17) . ?
M120 O11 2.107(14) . ?
M120 OEB 2.35(4) . ?
Pr1 OFA 2.30(5) . ?
Pr1 OGB 2.36(5) . ?
Pr1 OHA 2.45(6) . ?
Pr1 O126 2.456(15) . ?
Pr1 O156 2.472(15) . ?
Pr1 OIB 2.50(3) . ?
Pr1 O113 2.536(14) . ?
Pr1 O179 2.546(16) . ?
Pr1 O416 2.563(18) . ?
Pr1 OFB 2.56(3) . ?
Pr1 OHB 2.59(4) . ?
Pr1 OIA 2.61(6) . ?
Pr2 O224 2.441(15) . ?
Pr2 O424 2.451(19) . ?
Pr2 O261 2.457(14) . ?
Pr2 O420 2.506(17) . ?
Pr2 O423 2.51(2) . ?
Pr2 O422 2.532(17) . ?
Pr2 O421 2.550(16) . ?
Pr2 O271 2.572(15) . ?
Pr2 O216 2.668(14) . ?
Pr3 O91 2.445(15) . ?
Pr3 O123 2.446(14) . ?
Pr3 O425 2.459(19) . ?
Pr3 O429 2.51(2) . ?
Pr3 O428 2.514(16) . ?
Pr3 O426 2.530(18) . ?
Pr3 O427 2.545(18) . ?
Pr3 O79 2.636(16) . ?
Pr3 O133 2.655(14) . ?
Pr4 OJB 2.38(4) . ?
Pr4 O295 2.462(16) . ?
Pr4 O266 2.472(15) . ?
Pr4 OKA 2.49(5) . ?
Pr4 O430 2.512(19) . ?
Pr4 O312 2.521(15) . ?
Pr4 O249 2.523(16) . ?
Pr4 O431 2.53(2) . ?
Pr4 OKB 2.53(4) . ?
Pr4 O433 2.553(19) . ?
Pr4 OJA 2.68(4) . ?
Pr5 O25B 2.35(7) . ?
Pr5 OLA 2.41(3) . ?
Pr5 O367 2.450(16) . ?
Pr5 OMA 2.45(7) . ?
Pr5 O25A 2.47(4) . ?
Pr5 O393 2.473(16) . ?
Pr5 ONA 2.50(4) . ?
Pr5 O437 2.52(2) . ?
Pr5 O414 2.530(16) . ?
Pr5 OLB 2.57(7) . ?
Pr5 O344 2.586(13) . ?
Pr5 ONB 2.61(8) . ?
Pr6 OOB 2.34(6) . ?
Pr6 OPB 2.35(9) . ?
Pr6 O18 2.436(18) . ?
Pr6 O399 2.454(17) . ?
Pr6 OQB 2.50(6) . ?
Pr6 OOA 2.50(4) . ?
Pr6 O440 2.51(3) . ?
Pr6 O378 2.536(19) . ?
Pr6 OQA 2.58(6) . ?
Pr6 OPA 2.60(5) . ?
Pr6 O41 2.613(16) . ?
Pr6 O442 2.64(5) . ?
O21A O21B 0.78(5) . ?
O24A O24B 0.95(4) . ?
O25A O25B 0.75(7) . ?
O25B OMA 1.55(7) . ?
O60A O60B 0.87(5) . ?
OAA OAB 0.69(4) . ?
OBA OBB 0.71(4) . ?
OCA OCB 0.70(5) . ?
ODA ODB 0.72(5) . ?
OEA OEB 0.68(5) . ?
OFA OFB 0.89(5) . ?
OGB OGA 0.90(5) . ?
OHA OHB 1.33(6) . ?
OHA OIB 1.81(7) . ?
OIA OIB 1.29(6) . ?
OJA OJB 0.86(5) . ?
OKA OKB 0.75(6) . ?
OLB OLA 0.99(7) . ?
OMA OMB 0.79(7) . ?
ONA ONB 0.77(8) . ?
OOA OOB 0.87(7) . ?
OPA OPB 0.71(9) . ?
OQA OQB 1.10(7) . ?
